data_4513114
loop_
_publ_author_name
'Zhang, Rui'
'Hao, Xiang'
'Li, Xiumin'
'Zhou, Zhengyang'
'Sun, Junliang'
'Cao, Rui'

_publ_section_title
;
 Soluble Silver Acetylide for the Construction and Structural Conversion
 of All-Alkynyl-Stabilized High-Nuclearity Homoleptic Silver Clusters
;
_journal_issue 5
_journal_name_full 'Crystal Growth &amp; Design'
_journal_page_first 2505
_journal_paper_doi 10.1021/acs.cgd.5b00286
_journal_volume 15
_journal_year 2015
_chemical_formula_sum 'C320 H421 Ag21 O'
_chemical_formula_weight 6548.81
_space_group_crystal_system monoclinic
_space_group_IT_number 14
_space_group_name_Hall '-P 2ybc'
_space_group_name_H-M_alt 'P 1 21/c 1'
_symmetry_space_group_name_Hall '-P 2ybc'
_symmetry_space_group_name_H-M 'P 1 21/c 1'
_atom_sites_solution_hydrogens mixed
_atom_sites_solution_primary direct
_atom_sites_solution_secondary difmap
_audit_creation_method SHELXL-2014/7
_cell_angle_alpha 90
_cell_angle_beta 99.8190(10)
_cell_angle_gamma 90
_cell_formula_units_Z 4
_cell_length_a 21.6397(16)
_cell_length_b 41.645(3)
_cell_length_c 41.752(3)
_cell_measurement_reflns_used 9437
_cell_measurement_temperature 153(2)
_cell_measurement_theta_max 25.36
_cell_measurement_theta_min 2.22
_cell_volume 37075(5)
_computing_cell_refinement 'Bruker SMART'
_computing_data_collection 'Bruker SMART'
_computing_data_reduction 'Bruker SAINT'
_computing_molecular_graphics 'Bruker SHELXTL'
_computing_publication_material 'Bruker SHELXTL'
_computing_structure_refinement 'SHELXL-2014/7 (Sheldrick, 2014)'
_computing_structure_solution 'SHELXS-97 (Sheldrick, 1990)'
_diffrn_ambient_temperature 153(2)
_diffrn_measured_fraction_theta_full 0.996
_diffrn_measured_fraction_theta_max 0.994
_diffrn_measurement_device_type 'CCD area detector'
_diffrn_measurement_method 'phi and omega scans'
_diffrn_radiation_type MoK\a
_diffrn_radiation_wavelength 0.71073
_diffrn_reflns_av_R_equivalents 0.0701
_diffrn_reflns_av_unetI/netI 0.0794
_diffrn_reflns_laue_measured_fraction_full 0.996
_diffrn_reflns_laue_measured_fraction_max 0.994
_diffrn_reflns_limit_h_max 27
_diffrn_reflns_limit_h_min -27
_diffrn_reflns_limit_k_max 44
_diffrn_reflns_limit_k_min -52
_diffrn_reflns_limit_l_max 52
_diffrn_reflns_limit_l_min -52
_diffrn_reflns_number 275045
_diffrn_reflns_point_group_measured_fraction_full 0.996
_diffrn_reflns_point_group_measured_fraction_max 0.994
_diffrn_reflns_theta_full 25.242
_diffrn_reflns_theta_max 26.448
_diffrn_reflns_theta_min 2.196
_diffrn_source 'fine-focus sealed tube'
_exptl_absorpt_coefficient_mu 1.121
_exptl_absorpt_correction_T_max 0.8069
_exptl_absorpt_correction_T_min 0.7826
_exptl_absorpt_correction_type multi-scan
_exptl_absorpt_process_details SADABS
_exptl_crystal_colour yellow
_exptl_crystal_density_diffrn 1.173
_exptl_crystal_description block
_exptl_crystal_F_000 13344
_exptl_crystal_size_max 0.230
_exptl_crystal_size_mid 0.200
_exptl_crystal_size_min 0.200
_refine_diff_density_max 2.301
_refine_diff_density_min -0.911
_refine_diff_density_rms 0.146
_refine_ls_extinction_method none
_refine_ls_goodness_of_fit_ref 1.034
_refine_ls_hydrogen_treatment constr
_refine_ls_matrix_type full
_refine_ls_number_parameters 3318
_refine_ls_number_reflns 75952
_refine_ls_number_restraints 5917
_refine_ls_restrained_S_all 1.015
_refine_ls_R_factor_all 0.1195
_refine_ls_R_factor_gt 0.0733
_refine_ls_shift/su_max 0.002
_refine_ls_shift/su_mean 0.000
_refine_ls_structure_factor_coef Fsqd
_refine_ls_weighting_details 'w=1/[\s^2^(Fo^2^)+(0.0858P)^2^+237.6418P] where P=(Fo^2^+2Fc^2^)/3'
_refine_ls_weighting_scheme calc
_refine_ls_wR_factor_gt 0.1832
_refine_ls_wR_factor_ref 0.2058
_reflns_Friedel_coverage 0.000
_reflns_number_gt 47868
_reflns_number_total 75952
_reflns_threshold_expression 'I > 2\s(I)'
_cod_data_source_file cg5b00286_si_002.cif
_cod_data_source_block 1_sq
_cod_original_cell_volume 37076(5)
_cod_database_code 4513114
_shelx_shelxl_version_number 2014/7
_shelx_space_group_comment
;
The symmetry employed for this shelxl refinement is uniquely defined
by the following loop, which should always be used as a source of
symmetry information in preference to the above space-group names.
They are only intended as comments.
;
_shelx_estimated_absorpt_t_min 0.783
_shelx_estimated_absorpt_t_max 0.807

loop_
_space_group_symop_operation_xyz
'x, y, z'
'-x, y+1/2, -z+1/2'
'-x, -y, -z'
'x, -y-1/2, z-1/2'

loop_
_atom_site_label
_atom_site_type_symbol
_atom_site_fract_x
_atom_site_fract_y
_atom_site_fract_z
_atom_site_U_iso_or_equiv
_atom_site_adp_type
_atom_site_occupancy
_atom_site_site_symmetry_order
_atom_site_calc_flag
_atom_site_refinement_flags_posn
_atom_site_refinement_flags_adp
_atom_site_refinement_flags_occupancy
_atom_site_disorder_assembly
_atom_site_disorder_group
Ag1 Ag 0.23771(3) 0.13377(2) 0.77961(2) 0.03577(14) Uani 1 1 d . U . . .
Ag2 Ag 0.26992(3) 0.14554(2) 0.71665(2) 0.03785(15) Uani 1 1 d . U . . .
Ag3 Ag 0.07680(3) 0.15809(2) 0.77509(2) 0.04359(16) Uani 1 1 d . U . . .
Ag4 Ag 0.20777(3) 0.18780(2) 0.81408(2) 0.04563(17) Uani 1 1 d . U . . .
Ag5 Ag 0.15508(3) 0.18301(2) 0.73081(2) 0.02946(13) Uani 1 1 d . U . . .
Ag6 Ag 0.01607(4) 0.13915(2) 0.67864(2) 0.05409(19) Uani 1 1 d . U . . .
Ag7 Ag -0.04519(3) 0.14165(2) 0.73337(2) 0.04407(16) Uani 1 1 d . U . . .
Ag8 Ag -0.00227(3) 0.21199(2) 0.75414(2) 0.04657(17) Uani 1 1 d . U . . .
Ag9 Ag 0.01528(3) 0.28917(2) 0.78219(2) 0.04005(15) Uani 1 1 d . U . . .
Ag10 Ag 0.14339(3) 0.30711(2) 0.79382(2) 0.03571(14) Uani 1 1 d . U . . .
Ag11 Ag 0.11414(3) 0.24579(2) 0.74659(2) 0.03367(14) Uani 1 1 d . U . . .
Ag12 Ag 0.20437(3) 0.28814(2) 0.72172(2) 0.03689(15) Uani 1 1 d . U . . .
Ag13 Ag 0.19149(3) 0.22715(2) 0.68328(2) 0.04403(17) Uani 1 1 d . U . . .
Ag14 Ag -0.01778(3) 0.27058(2) 0.71249(2) 0.03746(15) Uani 1 1 d . U . . .
Ag15 Ag 0.05195(3) 0.21528(2) 0.67926(2) 0.03153(13) Uani 1 1 d . U . . .
Ag16 Ag 0.13797(3) 0.16313(2) 0.65996(2) 0.04729(18) Uani 1 1 d . U . . .
Ag17 Ag -0.01503(3) 0.17056(2) 0.61835(2) 0.03975(15) Uani 1 1 d . U . . .
Ag18 Ag -0.06418(3) 0.24077(2) 0.63032(2) 0.04224(16) Uani 1 1 d . U . . .
Ag19 Ag 0.02630(3) 0.29520(2) 0.64082(2) 0.04234(16) Uani 1 1 d . U . . .
Ag20 Ag 0.15906(3) 0.29543(2) 0.65212(2) 0.04333(16) Uani 1 1 d . U . . .
Ag21 Ag 0.24687(3) 0.26372(2) 0.80364(2) 0.03678(15) Uani 1 1 d . U . . .
C1 C 0.3092(4) 0.1168(2) 0.7567(2) 0.0410(19) Uani 1 1 d . U . . .
C2 C 0.3506(4) 0.0981(2) 0.7578(2) 0.049(2) Uani 1 1 d . U . . .
C3 C 0.4023(4) 0.0752(2) 0.7591(2) 0.051(2) Uani 1 1 d . U . . .
C4 C 0.4060(4) 0.0486(2) 0.7790(2) 0.054(2) Uani 1 1 d . U . . .
H4 H 0.3756 0.0459 0.7927 0.065 Uiso 1 1 calc R U . . .
C5 C 0.4524(6) 0.0258(3) 0.7797(3) 0.076(3) Uani 1 1 d . U . . .
C6 C 0.4961(6) 0.0312(3) 0.7594(3) 0.079(3) Uani 1 1 d . U . . .
H6 H 0.5288 0.0159 0.7597 0.094 Uiso 1 1 calc R U . . .
C7 C 0.4955(5) 0.0576(3) 0.7384(3) 0.076(3) Uani 1 1 d . U . . .
C8 C 0.4458(5) 0.0800(3) 0.7389(3) 0.061(2) Uani 1 1 d . U . . .
H8 H 0.4426 0.0984 0.7253 0.073 Uiso 1 1 calc R U . . .
C9 C 0.4561(7) -0.0033(3) 0.8009(4) 0.095(3) Uani 1 1 d . U . . .
C10 C 0.4199(9) -0.0008(4) 0.8278(4) 0.140(6) Uani 1 1 d . U . . .
H10A H 0.3770 0.0062 0.8192 0.210 Uiso 1 1 calc R U . . .
H10B H 0.4187 -0.0218 0.8383 0.210 Uiso 1 1 calc R U . . .
H10C H 0.4399 0.0149 0.8437 0.210 Uiso 1 1 calc R U . . .
C11 C 0.5214(7) -0.0139(4) 0.8132(4) 0.132(6) Uani 1 1 d . U . . .
H11A H 0.5446 -0.0154 0.7951 0.198 Uiso 1 1 calc R U . . .
H11B H 0.5419 0.0017 0.8291 0.198 Uiso 1 1 calc R U . . .
H11C H 0.5207 -0.0349 0.8237 0.198 Uiso 1 1 calc R U . . .
C12 C 0.4276(10) -0.0308(4) 0.7788(5) 0.151(6) Uani 1 1 d . U . . .
H12A H 0.4506 -0.0332 0.7606 0.226 Uiso 1 1 calc R U . . .
H12B H 0.4304 -0.0509 0.7912 0.226 Uiso 1 1 calc R U . . .
H12C H 0.3835 -0.0260 0.7703 0.226 Uiso 1 1 calc R U . . .
C13 C 0.5440(6) 0.0619(4) 0.7168(4) 0.099(3) Uani 1 1 d . U . . .
C14 C 0.6096(8) 0.0610(6) 0.7365(5) 0.171(7) Uani 1 1 d . U . . .
H14A H 0.6148 0.0787 0.7522 0.256 Uiso 1 1 calc R U . . .
H14B H 0.6160 0.0405 0.7482 0.256 Uiso 1 1 calc R U . . .
H14C H 0.6404 0.0631 0.7220 0.256 Uiso 1 1 calc R U . . .
C15 C 0.5372(10) 0.0346(5) 0.6931(5) 0.166(7) Uani 1 1 d . U . . .
H15A H 0.5683 0.0368 0.6787 0.249 Uiso 1 1 calc R U . . .
H15B H 0.5439 0.0142 0.7049 0.249 Uiso 1 1 calc R U . . .
H15C H 0.4949 0.0349 0.6801 0.249 Uiso 1 1 calc R U . . .
C16 C 0.5388(9) 0.0929(4) 0.6975(4) 0.135(5) Uani 1 1 d . U . . .
H16A H 0.5431 0.1112 0.7125 0.203 Uiso 1 1 calc R U . . .
H16B H 0.5721 0.0937 0.6843 0.203 Uiso 1 1 calc R U . . .
H16C H 0.4979 0.0939 0.6833 0.203 Uiso 1 1 calc R U . . .
C17 C 0.1704(4) 0.13980(19) 0.81027(18) 0.0344(15) Uani 1 1 d . U . . .
C18 C 0.1358(4) 0.11922(19) 0.81892(19) 0.0357(16) Uani 1 1 d . U . . .
C19 C 0.0999(4) 0.09345(19) 0.82900(19) 0.0383(17) Uani 1 1 d . U . . .
C20 C 0.1212(4) 0.0770(2) 0.8577(2) 0.0416(18) Uani 1 1 d . U . . .
H20 H 0.1591 0.0837 0.8708 0.050 Uiso 1 1 calc R U . . .
C21 C 0.0894(4) 0.0512(2) 0.8678(2) 0.0434(18) Uani 1 1 d . U . . .
C22 C 0.0340(4) 0.0420(2) 0.8473(2) 0.0449(19) Uani 1 1 d . U . . .
H22 H 0.0110 0.0244 0.8537 0.054 Uiso 1 1 calc R U . . .
C23 C 0.0113(4) 0.0573(2) 0.8185(2) 0.0434(18) Uani 1 1 d . U . . .
C24 C 0.0444(4) 0.0832(2) 0.8096(2) 0.0409(18) Uani 1 1 d . U . . .
H24 H 0.0291 0.0943 0.7900 0.049 Uiso 1 1 calc R U . . .
C25 C 0.1149(5) 0.0330(2) 0.8989(2) 0.059(2) Uani 1 1 d . U . . .
C26 C 0.1649(7) 0.0091(3) 0.8914(3) 0.094(4) Uani 1 1 d . U . . .
H26A H 0.1462 -0.0054 0.8739 0.141 Uiso 1 1 calc R U . . .
H26B H 0.1996 0.0209 0.8846 0.141 Uiso 1 1 calc R U . . .
H26C H 0.1806 -0.0035 0.9109 0.141 Uiso 1 1 calc R U . . .
C27 C 0.1441(6) 0.0552(3) 0.9260(2) 0.079(4) Uani 1 1 d . U . . .
H27A H 0.1599 0.0426 0.9455 0.118 Uiso 1 1 calc R U . . .
H27B H 0.1789 0.0670 0.9192 0.118 Uiso 1 1 calc R U . . .
H27C H 0.1125 0.0705 0.9308 0.118 Uiso 1 1 calc R U . . .
C28 C 0.0643(6) 0.0133(3) 0.9115(3) 0.085(3) Uani 1 1 d . U . . .
H28A H 0.0445 -0.0013 0.8944 0.127 Uiso 1 1 calc R U . . .
H28B H 0.0835 0.0009 0.9305 0.127 Uiso 1 1 calc R U . . .
H28C H 0.0326 0.0278 0.9176 0.127 Uiso 1 1 calc R U . . .
C29 C -0.0511(5) 0.0474(2) 0.7956(2) 0.054(2) Uani 1 1 d . U . . .
C30 C -0.0775(6) 0.0166(3) 0.8072(3) 0.083(4) Uani 1 1 d . U . . .
H30A H -0.0463 -0.0006 0.8079 0.124 Uiso 1 1 calc R U . . .
H30B H -0.0875 0.0199 0.8290 0.124 Uiso 1 1 calc R U . . .
H30C H -0.1156 0.0106 0.7922 0.124 Uiso 1 1 calc R U . . .
C31 C -0.0979(5) 0.0742(2) 0.7943(3) 0.073(3) Uani 1 1 d . U . . .
H31A H -0.0801 0.0939 0.7868 0.109 Uiso 1 1 calc R U . . .
H31B H -0.1362 0.0684 0.7792 0.109 Uiso 1 1 calc R U . . .
H31C H -0.1081 0.0777 0.8160 0.109 Uiso 1 1 calc R U . . .
C32 C -0.0351(6) 0.0411(3) 0.7613(3) 0.082(3) Uani 1 1 d . U . . .
H32A H -0.0046 0.0236 0.7625 0.123 Uiso 1 1 calc R U . . .
H32B H -0.0734 0.0351 0.7464 0.123 Uiso 1 1 calc R U . . .
H32C H -0.0174 0.0606 0.7534 0.123 Uiso 1 1 calc R U . . .
C33 C 0.2767(4) 0.22581(19) 0.83446(19) 0.0368(17) Uani 1 1 d . U . . .
C34 C 0.2987(4) 0.2059(2) 0.8534(2) 0.0414(17) Uani 1 1 d . U . . .
C35 C 0.3315(4) 0.1843(2) 0.8780(2) 0.0437(18) Uani 1 1 d . U . . .
C36 C 0.3340(4) 0.1517(2) 0.8724(2) 0.047(2) Uani 1 1 d . U . . .
H36 H 0.3139 0.1434 0.8521 0.056 Uiso 1 1 calc R U . . .
C37 C 0.3649(5) 0.1307(2) 0.8955(2) 0.055(2) Uani 1 1 d . U . . .
C38 C 0.3915(5) 0.1438(3) 0.9251(2) 0.056(2) Uani 1 1 d . U . . .
H38 H 0.4133 0.1299 0.9413 0.067 Uiso 1 1 calc R U . . .
C39 C 0.3878(5) 0.1761(3) 0.9322(2) 0.063(2) Uani 1 1 d . U . . .
C40 C 0.3579(5) 0.1960(2) 0.9083(2) 0.053(2) Uani 1 1 d . U . . .
H40 H 0.3552 0.2183 0.9127 0.064 Uiso 1 1 calc R U . . .
C41 C 0.3676(6) 0.0946(3) 0.8898(3) 0.072(3) Uani 1 1 d . U . . .
C42 C 0.3336(10) 0.0782(4) 0.9150(5) 0.150(6) Uani 1 1 d . U . . .
H42A H 0.2899 0.0855 0.9119 0.224 Uiso 1 1 calc R U . . .
H42B H 0.3346 0.0548 0.9121 0.224 Uiso 1 1 calc R U . . .
H42C H 0.3547 0.0838 0.9369 0.224 Uiso 1 1 calc R U . . .
C43 C 0.4305(7) 0.0830(4) 0.8956(5) 0.135(6) Uani 1 1 d . U . . .
H43A H 0.4519 0.0906 0.9168 0.202 Uiso 1 1 calc R U . . .
H43B H 0.4302 0.0594 0.8954 0.202 Uiso 1 1 calc R U . . .
H43C H 0.4527 0.0908 0.8785 0.202 Uiso 1 1 calc R U . . .
C44 C 0.3310(8) 0.0845(4) 0.8583(4) 0.115(4) Uani 1 1 d . U . . .
H44A H 0.2885 0.0933 0.8560 0.172 Uiso 1 1 calc R U . . .
H44B H 0.3514 0.0924 0.8406 0.172 Uiso 1 1 calc R U . . .
H44C H 0.3289 0.0610 0.8575 0.172 Uiso 1 1 calc R U . . .
C45 C 0.4153(7) 0.1887(3) 0.9660(3) 0.092(3) Uani 1 1 d . U . . .
C46 C 0.4783(7) 0.1798(4) 0.9753(4) 0.115(4) Uani 1 1 d . U . . .
H46A H 0.4835 0.1572 0.9698 0.173 Uiso 1 1 calc R U . . .
H46B H 0.5046 0.1933 0.9639 0.173 Uiso 1 1 calc R U . . .
H46C H 0.4907 0.1828 0.9988 0.173 Uiso 1 1 calc R U . . .
C47 C 0.3787(9) 0.1703(5) 0.9919(3) 0.139(5) Uani 1 1 d . U . . .
H47A H 0.3339 0.1753 0.9870 0.208 Uiso 1 1 calc R U . . .
H47B H 0.3847 0.1470 0.9903 0.208 Uiso 1 1 calc R U . . .
H47C H 0.3958 0.1774 1.0140 0.208 Uiso 1 1 calc R U . . .
C48 C 0.3982(8) 0.2212(4) 0.9722(3) 0.126(5) Uani 1 1 d . U . . .
H48A H 0.3532 0.2243 0.9646 0.190 Uiso 1 1 calc R U . . .
H48B H 0.4080 0.2256 0.9956 0.190 Uiso 1 1 calc R U . . .
H48C H 0.4219 0.2360 0.9606 0.190 Uiso 1 1 calc R U . . .
C49 C 0.1094(4) 0.13945(19) 0.72301(19) 0.0346(14) Uani 1 1 d . U . . .
C50 C 0.1078(4) 0.11037(19) 0.72111(18) 0.0321(15) Uani 1 1 d . U . . .
C51 C 0.1079(4) 0.07575(19) 0.72124(19) 0.0350(16) Uani 1 1 d . U . . .
C52 C 0.0740(4) 0.0578(2) 0.6965(2) 0.0422(19) Uani 1 1 d . U . . .
H52 H 0.0488 0.0683 0.6787 0.051 Uiso 1 1 calc R U . . .
C53 C 0.0765(5) 0.0243(2) 0.6976(2) 0.048(2) Uani 1 1 d . U . . .
C54 C 0.1135(4) 0.0103(2) 0.7233(2) 0.0411(18) Uani 1 1 d . U . . .
H54 H 0.1155 -0.0125 0.7240 0.049 Uiso 1 1 calc R U . . .
C55 C 0.1490(4) 0.02756(19) 0.7490(2) 0.0381(17) Uani 1 1 d . U . . .
C56 C 0.1443(4) 0.06057(19) 0.74718(19) 0.0356(17) Uani 1 1 d . U . . .
H56 H 0.1668 0.0732 0.7643 0.043 Uiso 1 1 calc R U . . .
C57 C 0.0366(5) 0.0048(2) 0.6707(2) 0.062(2) Uani 1 1 d . U . . .
C58 C 0.0404(6) -0.0305(3) 0.6757(3) 0.081(3) Uani 1 1 d . U . . .
H58A H 0.0331 -0.0356 0.6976 0.121 Uiso 1 1 calc R U . . .
H58B H 0.0084 -0.0410 0.6596 0.121 Uiso 1 1 calc R U . . .
H58C H 0.0820 -0.0381 0.6730 0.121 Uiso 1 1 calc R U . . .
C59 C -0.0336(6) 0.0131(3) 0.6712(3) 0.084(3) Uani 1 1 d . U . . .
H59A H -0.0446 0.0066 0.6920 0.125 Uiso 1 1 calc R U . . .
H59B H -0.0401 0.0362 0.6682 0.125 Uiso 1 1 calc R U . . .
H59C H -0.0603 0.0016 0.6535 0.125 Uiso 1 1 calc R U . . .
C60 C 0.0468(6) 0.0156(3) 0.6385(3) 0.088(3) Uani 1 1 d . U . . .
H60A H 0.0436 0.0391 0.6372 0.131 Uiso 1 1 calc R U . . .
H60B H 0.0886 0.0090 0.6350 0.131 Uiso 1 1 calc R U . . .
H60C H 0.0150 0.0060 0.6217 0.131 Uiso 1 1 calc R U . . .
C61 C 0.1892(4) 0.0094(2) 0.7772(2) 0.0436(19) Uani 1 1 d . U . . .
C62 C 0.2376(5) -0.0113(2) 0.7642(2) 0.052(2) Uani 1 1 d . U . . .
H62A H 0.2647 0.0024 0.7535 0.079 Uiso 1 1 calc R U . . .
H62B H 0.2632 -0.0228 0.7823 0.079 Uiso 1 1 calc R U . . .
H62C H 0.2160 -0.0269 0.7486 0.079 Uiso 1 1 calc R U . . .
C63 C 0.1460(5) -0.0112(2) 0.7942(2) 0.058(3) Uani 1 1 d . U . . .
H63A H 0.1154 0.0026 0.8024 0.087 Uiso 1 1 calc R U . . .
H63B H 0.1239 -0.0268 0.7788 0.087 Uiso 1 1 calc R U . . .
H63C H 0.1710 -0.0227 0.8125 0.087 Uiso 1 1 calc R U . . .
C64 C 0.2243(5) 0.0329(2) 0.8025(2) 0.055(2) Uani 1 1 d . U . . .
H64A H 0.1939 0.0464 0.8111 0.083 Uiso 1 1 calc R U . . .
H64B H 0.2491 0.0207 0.8203 0.083 Uiso 1 1 calc R U . . .
H64C H 0.2522 0.0465 0.7922 0.083 Uiso 1 1 calc R U . . .
C65 C -0.0263(4) 0.16136(19) 0.7792(2) 0.0379(15) Uani 1 1 d . U . . .
C66 C -0.0398(4) 0.1690(2) 0.8053(2) 0.0396(18) Uani 1 1 d . U . . .
C67 C -0.0555(4) 0.1772(2) 0.8364(2) 0.047(2) Uani 1 1 d . U . . .
C68 C -0.0796(6) 0.1531(3) 0.8548(2) 0.072(3) Uani 1 1 d . U . . .
H68 H -0.0851 0.1319 0.8466 0.086 Uiso 1 1 calc R U . . .
C69 C -0.0950(7) 0.1605(3) 0.8846(3) 0.085(3) Uani 1 1 d . U . . .
C70 C -0.0837(6) 0.1912(3) 0.8960(2) 0.072(3) Uani 1 1 d . U . . .
H70 H -0.0922 0.1961 0.9171 0.086 Uiso 1 1 calc R U . . .
C71 C -0.0606(5) 0.2158(2) 0.8785(2) 0.051(2) Uani 1 1 d . U . . .
C72 C -0.0455(4) 0.2080(2) 0.8487(2) 0.0431(19) Uani 1 1 d . U . . .
H72 H -0.0282 0.2238 0.8364 0.052 Uiso 1 1 calc R U . . .
C73 C -0.1199(7) 0.1330(4) 0.9036(4) 0.101(3) Uani 1 1 d . U . . .
C74 C -0.0709(8) 0.1038(4) 0.9073(4) 0.124(5) Uani 1 1 d . U . . .
H74A H -0.0304 0.1110 0.9193 0.187 Uiso 1 1 calc R U . . .
H74B H -0.0869 0.0861 0.9191 0.187 Uiso 1 1 calc R U . . .
H74C H -0.0655 0.0963 0.8857 0.187 Uiso 1 1 calc R U . . .
C75 C -0.1229(8) 0.1421(4) 0.9370(4) 0.117(4) Uani 1 1 d . U . . .
H75A H -0.0827 0.1515 0.9470 0.176 Uiso 1 1 calc R U . . .
H75B H -0.1564 0.1579 0.9371 0.176 Uiso 1 1 calc R U . . .
H75C H -0.1315 0.1231 0.9492 0.176 Uiso 1 1 calc R U . . .
C76 C -0.1739(8) 0.1193(4) 0.8863(4) 0.123(4) Uani 1 1 d . U . . .
H76A H -0.1673 0.1141 0.8643 0.184 Uiso 1 1 calc R U . . .
H76B H -0.1839 0.0997 0.8973 0.184 Uiso 1 1 calc R U . . .
H76C H -0.2088 0.1345 0.8852 0.184 Uiso 1 1 calc R U . . .
C77 C -0.0482(4) 0.2492(2) 0.8933(2) 0.049(2) Uani 1 1 d . U . . .
C78 C 0.0059(5) 0.2464(2) 0.9222(2) 0.055(2) Uani 1 1 d . U . . .
H78A H -0.0051 0.2307 0.9378 0.083 Uiso 1 1 calc R U . . .
H78B H 0.0440 0.2394 0.9145 0.083 Uiso 1 1 calc R U . . .
H78C H 0.0133 0.2673 0.9329 0.083 Uiso 1 1 calc R U . . .
C79 C -0.1066(5) 0.2616(3) 0.9060(3) 0.070(3) Uani 1 1 d . U . . .
H79A H -0.1180 0.2465 0.9220 0.106 Uiso 1 1 calc R U . . .
H79B H -0.0973 0.2826 0.9163 0.106 Uiso 1 1 calc R U . . .
H79C H -0.1416 0.2637 0.8878 0.106 Uiso 1 1 calc R U . . .
C80 C -0.0326(6) 0.2732(2) 0.8690(2) 0.064(3) Uani 1 1 d . U . . .
H80A H -0.0250 0.2942 0.8794 0.097 Uiso 1 1 calc R U . . .
H80B H 0.0050 0.2662 0.8608 0.097 Uiso 1 1 calc R U . . .
H80C H -0.0678 0.2748 0.8508 0.097 Uiso 1 1 calc R U . . .
C81 C 0.0904(4) 0.22189(18) 0.78887(18) 0.0325(14) Uani 1 1 d . U . . .
C82 C 0.1047(4) 0.22412(18) 0.81886(19) 0.0320(16) Uani 1 1 d . U . . .
C83 C 0.1249(4) 0.2261(2) 0.85309(19) 0.0345(16) Uani 1 1 d . U . . .
C84 C 0.1239(4) 0.1991(2) 0.87254(19) 0.0369(17) Uani 1 1 d . U . . .
H84 H 0.1061 0.1798 0.8632 0.044 Uiso 1 1 calc R U . . .
C85 C 0.1489(4) 0.2001(2) 0.9057(2) 0.0387(17) Uani 1 1 d . U . . .
C86 C 0.1736(4) 0.2291(2) 0.9183(2) 0.0392(18) Uani 1 1 d . U . . .
H86 H 0.1905 0.2302 0.9408 0.047 Uiso 1 1 calc R U . . .
C87 C 0.1748(4) 0.2572(2) 0.89938(19) 0.0359(16) Uani 1 1 d . U . . .
C88 C 0.1492(4) 0.2550(2) 0.86640(18) 0.0340(16) Uani 1 1 d . U . . .
H88 H 0.1483 0.2735 0.8529 0.041 Uiso 1 1 calc R U . . .
C89 C 0.1495(5) 0.1698(2) 0.9263(2) 0.0461(19) Uani 1 1 d . U . . .
C90 C 0.1976(5) 0.1471(2) 0.9180(2) 0.057(2) Uani 1 1 d . U . . .
H90A H 0.1897 0.1430 0.8945 0.085 Uiso 1 1 calc R U . . .
H90B H 0.2394 0.1565 0.9242 0.085 Uiso 1 1 calc R U . . .
H90C H 0.1954 0.1269 0.9297 0.085 Uiso 1 1 calc R U . . .
C91 C 0.1584(6) 0.1775(3) 0.9622(2) 0.076(3) Uani 1 1 d . U . . .
H91A H 0.1257 0.1924 0.9664 0.113 Uiso 1 1 calc R U . . .
H91B H 0.1557 0.1576 0.9745 0.113 Uiso 1 1 calc R U . . .
H91C H 0.1997 0.1873 0.9691 0.113 Uiso 1 1 calc R U . . .
C92 C 0.0842(5) 0.1531(3) 0.9185(3) 0.074(3) Uani 1 1 d . U . . .
H92A H 0.0518 0.1677 0.9239 0.111 Uiso 1 1 calc R U . . .
H92B H 0.0749 0.1477 0.8954 0.111 Uiso 1 1 calc R U . . .
H92C H 0.0847 0.1335 0.9315 0.111 Uiso 1 1 calc R U . . .
C93 C 0.2011(4) 0.2890(2) 0.9142(2) 0.0454(19) Uani 1 1 d . U . . .
C94 C 0.2621(5) 0.2830(3) 0.9378(3) 0.062(3) Uani 1 1 d . U . . .
H94A H 0.2545 0.2676 0.9545 0.093 Uiso 1 1 calc R U . . .
H94B H 0.2936 0.2743 0.9259 0.093 Uiso 1 1 calc R U . . .
H94C H 0.2773 0.3033 0.9482 0.093 Uiso 1 1 calc R U . . .
C95 C 0.1538(5) 0.3041(2) 0.9325(3) 0.065(3) Uani 1 1 d . U . . .
H95A H 0.1439 0.2891 0.9490 0.097 Uiso 1 1 calc R U . . .
H95B H 0.1714 0.3239 0.9431 0.097 Uiso 1 1 calc R U . . .
H95C H 0.1154 0.3092 0.9172 0.097 Uiso 1 1 calc R U . . .
C96 C 0.2151(6) 0.3126(3) 0.8892(2) 0.074(3) Uani 1 1 d . U . . .
H96A H 0.2457 0.3033 0.8771 0.111 Uiso 1 1 calc R U . . .
H96B H 0.1764 0.3177 0.8742 0.111 Uiso 1 1 calc R U . . .
H96C H 0.2324 0.3323 0.9001 0.111 Uiso 1 1 calc R U . . .
C97 C 0.2188(4) 0.22070(18) 0.73977(18) 0.0311(14) Uani 1 1 d . U . . .
C98 C 0.2753(4) 0.22554(19) 0.74693(18) 0.0315(16) Uani 1 1 d . U . . .
C99 C 0.3427(4) 0.2308(2) 0.7557(2) 0.0379(17) Uani 1 1 d . U . . .
C100 C 0.3790(4) 0.2074(2) 0.7731(2) 0.048(2) Uani 1 1 d . U . . .
H100 H 0.3596 0.1882 0.7788 0.057 Uiso 1 1 calc R U . . .
C101 C 0.4424(4) 0.2112(3) 0.7824(2) 0.054(2) Uani 1 1 d . U . . .
C102 C 0.4695(4) 0.2393(2) 0.7722(2) 0.051(2) Uani 1 1 d . U . . .
H102 H 0.5138 0.2419 0.7772 0.061 Uiso 1 1 calc R U . . .
C103 C 0.4334(4) 0.2640(2) 0.7546(2) 0.0411(17) Uani 1 1 d . U . . .
C104 C 0.3693(4) 0.2591(2) 0.7467(2) 0.0395(18) Uani 1 1 d . U . . .
H104 H 0.3434 0.2752 0.7351 0.047 Uiso 1 1 calc R U . . .
C105 C 0.4835(5) 0.1849(3) 0.8011(3) 0.072(3) Uani 1 1 d . U . . .
C106 C 0.4533(13) 0.1711(7) 0.8254(7) 0.085(6) Uani 0.58 1 d . U P A 1
H10D H 0.4803 0.1545 0.8370 0.127 Uiso 0.58 1 calc R U P A 1
H10E H 0.4454 0.1878 0.8408 0.127 Uiso 0.58 1 calc R U P A 1
H10F H 0.4134 0.1615 0.8152 0.127 Uiso 0.58 1 calc R U P A 1
C107 C 0.4844(10) 0.1556(5) 0.7719(6) 0.090(6) Uani 0.58 1 d . U P A 1
H10G H 0.5049 0.1640 0.7544 0.134 Uiso 0.58 1 calc R U P A 1
H10H H 0.5075 0.1368 0.7818 0.134 Uiso 0.58 1 calc R U P A 1
H10I H 0.4413 0.1493 0.7629 0.134 Uiso 0.58 1 calc R U P A 1
C108 C 0.5521(8) 0.1956(6) 0.8110(6) 0.079(5) Uani 0.58 1 d . U P A 1
H10J H 0.5671 0.2047 0.7921 0.119 Uiso 0.58 1 calc R U P A 1
H10K H 0.5550 0.2119 0.8281 0.119 Uiso 0.58 1 calc R U P A 1
H10L H 0.5780 0.1770 0.8191 0.119 Uiso 0.58 1 calc R U P A 1
C406 C 0.4459(18) 0.1583(9) 0.8130(10) 0.081(8) Uani 0.42 1 d . U P A 2
H40A H 0.4109 0.1675 0.8220 0.122 Uiso 0.42 1 calc R U P A 2
H40B H 0.4295 0.1441 0.7949 0.122 Uiso 0.42 1 calc R U P A 2
H40C H 0.4729 0.1460 0.8299 0.122 Uiso 0.42 1 calc R U P A 2
C407 C 0.5326(10) 0.1760(8) 0.7882(8) 0.083(6) Uani 0.42 1 d . U P A 2
H40D H 0.5535 0.1951 0.7814 0.124 Uiso 0.42 1 calc R U P A 2
H40E H 0.5620 0.1642 0.8044 0.124 Uiso 0.42 1 calc R U P A 2
H40F H 0.5187 0.1622 0.7694 0.124 Uiso 0.42 1 calc R U P A 2
C408 C 0.5109(14) 0.2041(8) 0.8355(8) 0.094(7) Uani 0.42 1 d . U P A 2
H40G H 0.4757 0.2111 0.8458 0.140 Uiso 0.42 1 calc R U P A 2
H40H H 0.5379 0.1896 0.8502 0.140 Uiso 0.42 1 calc R U P A 2
H40I H 0.5351 0.2229 0.8308 0.140 Uiso 0.42 1 calc R U P A 2
C109 C 0.4662(4) 0.2937(2) 0.7445(2) 0.052(2) Uani 1 1 d . U . . .
C110 C 0.5160(5) 0.2837(3) 0.7244(3) 0.069(3) Uani 1 1 d . U . . .
H11D H 0.5371 0.3028 0.7179 0.103 Uiso 1 1 calc R U . . .
H11E H 0.5468 0.2696 0.7375 0.103 Uiso 1 1 calc R U . . .
H11F H 0.4958 0.2721 0.7049 0.103 Uiso 1 1 calc R U . . .
C111 C 0.4980(5) 0.3112(3) 0.7756(3) 0.073(3) Uani 1 1 d . U . . .
H11G H 0.5195 0.3305 0.7696 0.110 Uiso 1 1 calc R U . . .
H11H H 0.4662 0.3175 0.7886 0.110 Uiso 1 1 calc R U . . .
H11I H 0.5286 0.2969 0.7885 0.110 Uiso 1 1 calc R U . . .
C112 C 0.4203(5) 0.3172(2) 0.7249(3) 0.061(3) Uani 1 1 d . U . . .
H11J H 0.4434 0.3359 0.7190 0.091 Uiso 1 1 calc R U . . .
H11K H 0.3988 0.3066 0.7052 0.091 Uiso 1 1 calc R U . . .
H11L H 0.3894 0.3242 0.7381 0.091 Uiso 1 1 calc R U . . .
C113 C 0.0536(4) 0.1354(2) 0.6307(2) 0.0385(16) Uani 1 1 d . U . . .
C114 C 0.0906(4) 0.1156(2) 0.62463(19) 0.0378(16) Uani 1 1 d . U . . .
C115 C 0.1300(4) 0.0900(2) 0.6163(2) 0.0432(18) Uani 1 1 d . U . . .
C116 C 0.1854(5) 0.0825(2) 0.6371(2) 0.057(2) Uani 1 1 d . U . . .
H116 H 0.1979 0.0948 0.6563 0.068 Uiso 1 1 calc R U . . .
C117 C 0.2231(6) 0.0568(3) 0.6300(3) 0.068(2) Uani 1 1 d . U . . .
C118 C 0.2035(6) 0.0400(3) 0.6014(2) 0.065(3) Uani 1 1 d . U . . .
H118 H 0.2286 0.0227 0.5961 0.078 Uiso 1 1 calc R U . . .
C119 C 0.1490(5) 0.0473(2) 0.5804(2) 0.056(2) Uani 1 1 d . U . . .
C120 C 0.1125(5) 0.0726(2) 0.5880(2) 0.048(2) Uani 1 1 d . U . . .
H120 H 0.0750 0.0780 0.5737 0.058 Uiso 1 1 calc R U . . .
C121 C 0.2841(6) 0.0499(3) 0.6537(3) 0.084(3) Uani 1 1 d . U . . .
C122 C 0.2697(6) 0.0439(4) 0.6872(3) 0.094(4) Uani 1 1 d . U . . .
H12D H 0.2449 0.0618 0.6936 0.141 Uiso 1 1 calc R U . . .
H12E H 0.2458 0.0239 0.6872 0.141 Uiso 1 1 calc R U . . .
H12F H 0.3090 0.0420 0.7027 0.141 Uiso 1 1 calc R U . . .
C123 C 0.3222(7) 0.0236(4) 0.6419(4) 0.120(5) Uani 1 1 d . U . . .
H12G H 0.3300 0.0288 0.6201 0.179 Uiso 1 1 calc R U . . .
H12H H 0.3622 0.0214 0.6568 0.179 Uiso 1 1 calc R U . . .
H12I H 0.2990 0.0033 0.6412 0.179 Uiso 1 1 calc R U . . .
C124 C 0.3290(7) 0.0802(4) 0.6563(4) 0.105(4) Uani 1 1 d . U . . .
H12J H 0.3395 0.0850 0.6349 0.158 Uiso 1 1 calc R U . . .
H12K H 0.3078 0.0988 0.6639 0.158 Uiso 1 1 calc R U . . .
H12L H 0.3676 0.0757 0.6717 0.158 Uiso 1 1 calc R U . . .
C125 C 0.1297(6) 0.0268(3) 0.5491(3) 0.072(3) Uani 1 1 d . U . . .
C126 C 0.1221(8) -0.0075(3) 0.5586(3) 0.112(5) Uani 1 1 d . U . . .
H12M H 0.1610 -0.0150 0.5720 0.167 Uiso 1 1 calc R U . . .
H12N H 0.0876 -0.0091 0.5710 0.167 Uiso 1 1 calc R U . . .
H12O H 0.1127 -0.0208 0.5390 0.167 Uiso 1 1 calc R U . . .
C127 C 0.1826(7) 0.0285(4) 0.5290(3) 0.101(4) Uani 1 1 d . U . . .
H12P H 0.1882 0.0508 0.5226 0.151 Uiso 1 1 calc R U . . .
H12Q H 0.2216 0.0207 0.5421 0.151 Uiso 1 1 calc R U . . .
H12R H 0.1719 0.0152 0.5096 0.151 Uiso 1 1 calc R U . . .
C128 C 0.0699(7) 0.0390(3) 0.5282(3) 0.096(4) Uani 1 1 d . U . . .
H12S H 0.0756 0.0614 0.5222 0.143 Uiso 1 1 calc R U . . .
H12T H 0.0603 0.0258 0.5085 0.143 Uiso 1 1 calc R U . . .
H12U H 0.0352 0.0375 0.5405 0.143 Uiso 1 1 calc R U . . .
C129 C -0.0718(4) 0.1168(2) 0.6906(2) 0.049(2) Uani 1 1 d . U . . .
C130 C -0.0991(4) 0.1001(2) 0.6690(2) 0.045(2) Uani 1 1 d . U . . .
C131 C -0.1362(4) 0.0809(2) 0.6441(2) 0.0443(19) Uani 1 1 d . U . . .
C132 C -0.1825(4) 0.0601(2) 0.6534(2) 0.053(2) Uani 1 1 d . U . . .
H132 H -0.1882 0.0587 0.6754 0.064 Uiso 1 1 calc R U . . .
C133 C -0.2186(4) 0.0421(2) 0.6297(2) 0.054(2) Uani 1 1 d . U . . .
C134 C -0.2097(4) 0.0450(2) 0.5979(2) 0.051(2) Uani 1 1 d . U . . .
H134 H -0.2357 0.0328 0.5817 0.062 Uiso 1 1 calc R U . . .
C135 C -0.1643(5) 0.0649(2) 0.5882(2) 0.059(2) Uani 1 1 d . U . . .
C136 C -0.1287(4) 0.0832(2) 0.6122(2) 0.048(2) Uani 1 1 d . U . . .
H136 H -0.0983 0.0976 0.6065 0.058 Uiso 1 1 calc R U . . .
C137 C -0.2699(6) 0.0197(3) 0.6398(3) 0.077(3) Uani 1 1 d . U . . .
C138 C -0.2683(10) 0.0203(5) 0.6783(5) 0.090(5) Uani 0.64 1 d . U P B 1
H13A H -0.2753 0.0423 0.6852 0.136 Uiso 0.64 1 calc R U P B 1
H13B H -0.3014 0.0063 0.6838 0.136 Uiso 0.64 1 calc R U P B 1
H13C H -0.2274 0.0127 0.6895 0.136 Uiso 0.64 1 calc R U P B 1
C139 C -0.2591(11) -0.0141(5) 0.6329(6) 0.099(5) Uani 0.64 1 d . U P B 1
H13D H -0.2167 -0.0203 0.6434 0.148 Uiso 0.64 1 calc R U P B 1
H13E H -0.2900 -0.0275 0.6413 0.148 Uiso 0.64 1 calc R U P B 1
H13F H -0.2632 -0.0172 0.6093 0.148 Uiso 0.64 1 calc R U P B 1
C140 C -0.3349(9) 0.0316(6) 0.6243(6) 0.102(6) Uani 0.64 1 d . U P B 1
H14D H -0.3392 0.0543 0.6298 0.153 Uiso 0.64 1 calc R U P B 1
H14E H -0.3402 0.0292 0.6007 0.153 Uiso 0.64 1 calc R U P B 1
H14F H -0.3669 0.0190 0.6326 0.153 Uiso 0.64 1 calc R U P B 1
C438 C -0.2363(17) -0.0056(9) 0.6611(9) 0.087(7) Uani 0.36 1 d . U P B 2
H43D H -0.2075 -0.0171 0.6493 0.130 Uiso 0.36 1 calc R U P B 2
H43E H -0.2126 0.0043 0.6807 0.130 Uiso 0.36 1 calc R U P B 2
H43F H -0.2668 -0.0208 0.6673 0.130 Uiso 0.36 1 calc R U P B 2
C439 C -0.3011(16) 0.0006(9) 0.6067(8) 0.078(7) Uani 0.36 1 d . U P B 2
H43G H -0.2686 -0.0116 0.5983 0.118 Uiso 0.36 1 calc R U P B 2
H43H H -0.3334 -0.0142 0.6117 0.118 Uiso 0.36 1 calc R U P B 2
H43I H -0.3201 0.0161 0.5903 0.118 Uiso 0.36 1 calc R U P B 2
C440 C -0.3099(17) 0.0366(10) 0.6527(10) 0.089(7) Uani 0.36 1 d . U P B 2
H44D H -0.3296 0.0526 0.6370 0.133 Uiso 0.36 1 calc R U P B 2
H44E H -0.3421 0.0224 0.6588 0.133 Uiso 0.36 1 calc R U P B 2
H44F H -0.2879 0.0476 0.6722 0.133 Uiso 0.36 1 calc R U P B 2
C141 C -0.1564(6) 0.0680(3) 0.5526(3) 0.074(3) Uani 1 1 d . U . . .
C142 C -0.0887(7) 0.0595(5) 0.5506(4) 0.125(5) Uani 1 1 d . U . . .
H14G H -0.0805 0.0372 0.5573 0.188 Uiso 1 1 calc R U . . .
H14H H -0.0817 0.0622 0.5282 0.188 Uiso 1 1 calc R U . . .
H14I H -0.0604 0.0737 0.5650 0.188 Uiso 1 1 calc R U . . .
C143 C -0.1677(8) 0.1020(3) 0.5423(3) 0.105(4) Uani 1 1 d . U . . .
H14J H -0.1404 0.1161 0.5573 0.157 Uiso 1 1 calc R U . . .
H14K H -0.1584 0.1048 0.5203 0.157 Uiso 1 1 calc R U . . .
H14L H -0.2116 0.1076 0.5425 0.157 Uiso 1 1 calc R U . . .
C144 C -0.1964(9) 0.0447(4) 0.5308(3) 0.127(5) Uani 1 1 d . U . . .
H14M H -0.1871 0.0228 0.5387 0.191 Uiso 1 1 calc R U . . .
H14N H -0.2408 0.0495 0.5308 0.191 Uiso 1 1 calc R U . . .
H14O H -0.1876 0.0467 0.5087 0.191 Uiso 1 1 calc R U . . .
C145 C -0.0311(4) 0.2073(2) 0.69691(19) 0.0379(15) Uani 1 1 d . U . . .
C146 C -0.0879(4) 0.2071(2) 0.6894(2) 0.0386(18) Uani 1 1 d . U . . .
C147 C -0.1554(4) 0.2081(2) 0.6807(2) 0.0455(19) Uani 1 1 d . U . . .
C148 C -0.1878(4) 0.1851(3) 0.6602(3) 0.063(3) Uani 1 1 d . U . . .
H148 H -0.1656 0.1680 0.6523 0.076 Uiso 1 1 calc R U . . .
C149 C -0.2530(5) 0.1872(3) 0.6512(3) 0.084(3) Uani 1 1 d . U . . .
C150 C -0.2819(4) 0.2130(3) 0.6627(3) 0.071(3) Uani 1 1 d . U . . .
H150 H -0.3262 0.2144 0.6568 0.086 Uiso 1 1 calc R U . . .
C151 C -0.2521(4) 0.2370(3) 0.6820(3) 0.057(2) Uani 1 1 d . U . . .
C152 C -0.1871(4) 0.2348(2) 0.6902(2) 0.045(2) Uani 1 1 d . U . . .
H152 H -0.1641 0.2516 0.7024 0.053 Uiso 1 1 calc R U . . .
C153 C -0.2897(5) 0.1635(3) 0.6273(3) 0.098(3) Uani 1 1 d D U . . .
C154 C -0.3363(11) 0.1819(5) 0.5981(5) 0.108(7) Uani 0.605(18) 1 d D U P C 1
H15D H -0.3115 0.1957 0.5861 0.161 Uiso 0.605(18) 1 calc R U P C 1
H15E H -0.3591 0.1660 0.5833 0.161 Uiso 0.605(18) 1 calc R U P C 1
H15F H -0.3663 0.1951 0.6074 0.161 Uiso 0.605(18) 1 calc R U P C 1
C155 C -0.3308(12) 0.1431(6) 0.6443(5) 0.109(7) Uani 0.605(18) 1 d D U P C 1
H15G H -0.3578 0.1569 0.6550 0.164 Uiso 0.605(18) 1 calc R U P C 1
H15H H -0.3568 0.1292 0.6285 0.164 Uiso 0.605(18) 1 calc R U P C 1
H15I H -0.3046 0.1298 0.6607 0.164 Uiso 0.605(18) 1 calc R U P C 1
C156 C -0.2472(12) 0.1426(7) 0.6105(6) 0.093(7) Uani 0.605(18) 1 d D U P C 1
H15J H -0.2206 0.1563 0.5994 0.139 Uiso 0.605(18) 1 calc R U P C 1
H15K H -0.2207 0.1293 0.6267 0.139 Uiso 0.605(18) 1 calc R U P C 1
H15L H -0.2728 0.1287 0.5945 0.139 Uiso 0.605(18) 1 calc R U P C 1
C454 C -0.3605(9) 0.1678(8) 0.6192(8) 0.087(6) Uani 0.395(18) 1 d D U P C 2
H45A H -0.3785 0.1512 0.6037 0.130 Uiso 0.395(18) 1 calc R U P C 2
H45B H -0.3784 0.1659 0.6392 0.130 Uiso 0.395(18) 1 calc R U P C 2
H45C H -0.3702 0.1891 0.6096 0.130 Uiso 0.395(18) 1 calc R U P C 2
C455 C -0.2823(13) 0.1339(6) 0.6518(6) 0.085(6) Uani 0.395(18) 1 d D U P C 2
H45D H -0.2377 0.1291 0.6586 0.127 Uiso 0.395(18) 1 calc R U P C 2
H45E H -0.3009 0.1394 0.6709 0.127 Uiso 0.395(18) 1 calc R U P C 2
H45F H -0.3037 0.1151 0.6410 0.127 Uiso 0.395(18) 1 calc R U P C 2
C456 C -0.2575(17) 0.1530(11) 0.5991(7) 0.086(8) Uani 0.395(18) 1 d D U P C 2
H45G H -0.2123 0.1510 0.6068 0.129 Uiso 0.395(18) 1 calc R U P C 2
H45H H -0.2745 0.1323 0.5907 0.129 Uiso 0.395(18) 1 calc R U P C 2
H45I H -0.2651 0.1691 0.5817 0.129 Uiso 0.395(18) 1 calc R U P C 2
C157 C -0.2896(5) 0.2651(3) 0.6928(3) 0.072(3) Uani 1 1 d . U . . .
C158 C -0.3290(6) 0.2515(3) 0.7179(3) 0.096(4) Uani 1 1 d . U . . .
H15M H -0.3008 0.2417 0.7362 0.144 Uiso 1 1 calc R U . . .
H15N H -0.3526 0.2690 0.7259 0.144 Uiso 1 1 calc R U . . .
H15O H -0.3584 0.2352 0.7074 0.144 Uiso 1 1 calc R U . . .
C159 C -0.3303(7) 0.2794(4) 0.6659(4) 0.114(4) Uani 1 1 d . U . . .
H15P H -0.3565 0.2628 0.6539 0.171 Uiso 1 1 calc R U . . .
H15Q H -0.3570 0.2954 0.6740 0.171 Uiso 1 1 calc R U . . .
H15R H -0.3050 0.2899 0.6515 0.171 Uiso 1 1 calc R U . . .
C160 C -0.2479(5) 0.2899(3) 0.7123(3) 0.069(3) Uani 1 1 d . U . . .
H16D H -0.2207 0.2794 0.7304 0.104 Uiso 1 1 calc R U . . .
H16E H -0.2221 0.3005 0.6982 0.104 Uiso 1 1 calc R U . . .
H16F H -0.2740 0.3060 0.7207 0.104 Uiso 1 1 calc R U . . .
C161 C -0.0624(4) 0.26298(19) 0.75740(19) 0.0356(15) Uani 1 1 d . U . . .
C162 C -0.1046(4) 0.2500(2) 0.7680(2) 0.0389(17) Uani 1 1 d . U . . .
C163 C -0.1589(4) 0.2362(2) 0.7787(2) 0.0464(19) Uani 1 1 d . U . . .
C164 C -0.1787(4) 0.2059(2) 0.7697(3) 0.056(2) Uani 1 1 d . U . . .
H164 H -0.1556 0.1938 0.7564 0.067 Uiso 1 1 calc R U . . .
C165 C -0.2302(5) 0.1924(3) 0.7789(3) 0.073(3) Uani 1 1 d . U . . .
C166 C -0.2621(5) 0.2115(3) 0.7981(3) 0.069(3) Uani 1 1 d . U . . .
H166 H -0.2985 0.2027 0.8047 0.083 Uiso 1 1 calc R U . . .
C167 C -0.2442(4) 0.2424(3) 0.8083(3) 0.062(2) Uani 1 1 d . U . . .
C168 C -0.1905(4) 0.2539(3) 0.7983(2) 0.050(2) Uani 1 1 d . U . . .
H168 H -0.1754 0.2747 0.8051 0.060 Uiso 1 1 calc R U . . .
C169 C -0.2559(6) 0.1587(3) 0.7673(4) 0.089(3) Uani 1 1 d . U . . .
C170 C -0.3212(6) 0.1633(4) 0.7466(4) 0.121(5) Uani 1 1 d . U . . .
H17A H -0.3179 0.1774 0.7282 0.181 Uiso 1 1 calc R U . . .
H17B H -0.3379 0.1424 0.7385 0.181 Uiso 1 1 calc R U . . .
H17C H -0.3494 0.1729 0.7599 0.181 Uiso 1 1 calc R U . . .
C171 C -0.2588(10) 0.1376(4) 0.7952(5) 0.162(7) Uani 1 1 d . U . . .
H17D H -0.2166 0.1351 0.8080 0.243 Uiso 1 1 calc R U . . .
H17E H -0.2866 0.1471 0.8089 0.243 Uiso 1 1 calc R U . . .
H17F H -0.2750 0.1165 0.7874 0.243 Uiso 1 1 calc R U . . .
C172 C -0.2133(7) 0.1412(4) 0.7466(4) 0.115(4) Uani 1 1 d . U . . .
H17G H -0.2096 0.1542 0.7275 0.173 Uiso 1 1 calc R U . . .
H17H H -0.1716 0.1379 0.7597 0.173 Uiso 1 1 calc R U . . .
H17I H -0.2318 0.1203 0.7396 0.173 Uiso 1 1 calc R U . . .
C173 C -0.2815(5) 0.2622(4) 0.8297(3) 0.078(3) Uani 1 1 d . U . . .
C174 C -0.2898(7) 0.2434(4) 0.8592(3) 0.106(4) Uani 1 1 d . U . . .
H17J H -0.3087 0.2225 0.8526 0.159 Uiso 1 1 calc R U . . .
H17K H -0.2489 0.2401 0.8730 0.159 Uiso 1 1 calc R U . . .
H17L H -0.3173 0.2553 0.8714 0.159 Uiso 1 1 calc R U . . .
C175 C -0.3486(6) 0.2679(3) 0.8088(3) 0.094(3) Uani 1 1 d . U . . .
H17M H -0.3445 0.2801 0.7893 0.140 Uiso 1 1 calc R U . . .
H17N H -0.3684 0.2471 0.8025 0.140 Uiso 1 1 calc R U . . .
H17O H -0.3746 0.2799 0.8217 0.140 Uiso 1 1 calc R U . . .
C176 C -0.2527(6) 0.2943(3) 0.8387(3) 0.085(3) Uani 1 1 d . U . . .
H17P H -0.2478 0.3060 0.8189 0.128 Uiso 1 1 calc R U . . .
H17Q H -0.2799 0.3066 0.8507 0.128 Uiso 1 1 calc R U . . .
H17R H -0.2115 0.2914 0.8523 0.128 Uiso 1 1 calc R U . . .
C177 C 0.0660(4) 0.3226(2) 0.81484(19) 0.0374(17) Uani 1 1 d . U . . .
C178 C 0.0506(4) 0.3410(2) 0.8346(2) 0.0377(18) Uani 1 1 d . U . . .
C179 C 0.0346(4) 0.36272(19) 0.85846(19) 0.0384(17) Uani 1 1 d . U . . .
C180 C -0.0272(4) 0.3643(2) 0.8649(2) 0.0443(19) Uani 1 1 d . U . . .
H180 H -0.0582 0.3504 0.8536 0.053 Uiso 1 1 calc R U . . .
C181 C -0.0435(5) 0.3857(2) 0.8872(2) 0.0513(19) Uani 1 1 d . U . . .
C182 C 0.0022(5) 0.4052(2) 0.9037(2) 0.056(2) Uani 1 1 d . U . . .
H182 H -0.0087 0.4200 0.9192 0.067 Uiso 1 1 calc R U . . .
C183 C 0.0652(5) 0.4040(2) 0.8985(2) 0.055(2) Uani 1 1 d . U . . .
C184 C 0.0798(5) 0.3826(2) 0.87551(19) 0.0441(19) Uani 1 1 d . U . . .
H184 H 0.1216 0.3816 0.8714 0.053 Uiso 1 1 calc R U . . .
C185 C -0.1102(6) 0.3883(3) 0.8940(3) 0.069(3) Uani 1 1 d . U . . .
C186 C -0.1502(7) 0.3608(4) 0.8812(4) 0.108(4) Uani 1 1 d . U . . .
H18A H -0.1475 0.3575 0.8583 0.161 Uiso 1 1 calc R U . . .
H18B H -0.1360 0.3414 0.8936 0.161 Uiso 1 1 calc R U . . .
H18C H -0.1938 0.3653 0.8833 0.161 Uiso 1 1 calc R U . . .
C187 C -0.1414(7) 0.4174(4) 0.8750(4) 0.103(4) Uani 1 1 d . U . . .
H18D H -0.1405 0.4145 0.8518 0.155 Uiso 1 1 calc R U . . .
H18E H -0.1851 0.4191 0.8784 0.155 Uiso 1 1 calc R U . . .
H18F H -0.1187 0.4370 0.8828 0.155 Uiso 1 1 calc R U . . .
C188 C -0.1132(7) 0.3941(4) 0.9287(3) 0.113(5) Uani 1 1 d . U . . .
H18G H -0.0863 0.4123 0.9366 0.169 Uiso 1 1 calc R U . . .
H18H H -0.1566 0.3988 0.9310 0.169 Uiso 1 1 calc R U . . .
H18I H -0.0987 0.3749 0.9414 0.169 Uiso 1 1 calc R U . . .
C189 C 0.1166(6) 0.4250(2) 0.9174(2) 0.066(2) Uani 1 1 d . U . . .
C190 C 0.1085(13) 0.4582(5) 0.9119(7) 0.086(6) Uani 0.54 1 d . U P D 1
H19A H 0.1434 0.4699 0.9249 0.130 Uiso 0.54 1 calc R U P D 1
H19B H 0.1077 0.4628 0.8888 0.130 Uiso 0.54 1 calc R U P D 1
H19C H 0.0689 0.4651 0.9181 0.130 Uiso 0.54 1 calc R U P D 1
C191 C 0.1287(13) 0.4149(6) 0.9534(5) 0.081(6) Uani 0.54 1 d . U P D 1
H19D H 0.1337 0.3915 0.9549 0.122 Uiso 0.54 1 calc R U P D 1
H19E H 0.1670 0.4253 0.9646 0.122 Uiso 0.54 1 calc R U P D 1
H19F H 0.0932 0.4214 0.9636 0.122 Uiso 0.54 1 calc R U P D 1
C192 C 0.1884(10) 0.4171(5) 0.9094(5) 0.076(5) Uani 0.54 1 d . U P D 1
H19G H 0.1975 0.3942 0.9127 0.114 Uiso 0.54 1 calc R U P D 1
H19H H 0.1901 0.4228 0.8868 0.114 Uiso 0.54 1 calc R U P D 1
H19I H 0.2195 0.4298 0.9240 0.114 Uiso 0.54 1 calc R U P D 1
C490 C 0.0782(14) 0.4521(7) 0.9380(7) 0.093(7) Uani 0.46 1 d . U P D 2
H49A H 0.0488 0.4646 0.9224 0.140 Uiso 0.46 1 calc R U P D 2
H49B H 0.0551 0.4406 0.9527 0.140 Uiso 0.46 1 calc R U P D 2
H49C H 0.1088 0.4665 0.9506 0.140 Uiso 0.46 1 calc R U P D 2
C491 C 0.1571(14) 0.4078(6) 0.9394(6) 0.075(6) Uani 0.46 1 d . U P D 2
H49D H 0.1336 0.3953 0.9531 0.113 Uiso 0.46 1 calc R U P D 2
H49E H 0.1814 0.3933 0.9279 0.113 Uiso 0.46 1 calc R U P D 2
H49F H 0.1857 0.4225 0.9530 0.113 Uiso 0.46 1 calc R U P D 2
C492 C 0.1413(14) 0.4457(6) 0.8942(6) 0.078(6) Uani 0.46 1 d . U P D 2
H49G H 0.1065 0.4564 0.8801 0.117 Uiso 0.46 1 calc R U P D 2
H49H H 0.1691 0.4619 0.9060 0.117 Uiso 0.46 1 calc R U P D 2
H49I H 0.1649 0.4327 0.8809 0.117 Uiso 0.46 1 calc R U P D 2
C193 C 0.2450(4) 0.27829(19) 0.67787(19) 0.0356(15) Uani 1 1 d . U . . .
C194 C 0.2915(4) 0.2694(2) 0.6675(2) 0.0376(17) Uani 1 1 d . U . . .
C195 C 0.3482(4) 0.2596(2) 0.6556(2) 0.0400(18) Uani 1 1 d . U . . .
C196 C 0.3743(4) 0.2300(2) 0.6637(2) 0.0420(18) Uani 1 1 d . U . . .
H196 H 0.3551 0.2158 0.6769 0.050 Uiso 1 1 calc R U . . .
C197 C 0.4278(4) 0.2209(2) 0.6528(2) 0.0485(19) Uani 1 1 d . U . . .
C198 C 0.4540(4) 0.2420(3) 0.6331(2) 0.052(2) Uani 1 1 d . U . . .
H198 H 0.4910 0.2356 0.6253 0.063 Uiso 1 1 calc R U . . .
C199 C 0.4285(4) 0.2716(3) 0.6242(2) 0.057(2) Uani 1 1 d . U . . .
C200 C 0.3747(4) 0.2803(2) 0.6359(2) 0.047(2) Uani 1 1 d . U . . .
H200 H 0.3560 0.3006 0.6304 0.056 Uiso 1 1 calc R U . . .
C201 C 0.4581(5) 0.1881(3) 0.6611(3) 0.066(2) Uani 1 1 d . U . . .
C202 C 0.4216(6) 0.1678(3) 0.6808(4) 0.101(4) Uani 1 1 d . U . . .
H20A H 0.4179 0.1790 0.7010 0.151 Uiso 1 1 calc R U . . .
H20B H 0.3796 0.1639 0.6683 0.151 Uiso 1 1 calc R U . . .
H20C H 0.4432 0.1473 0.6859 0.151 Uiso 1 1 calc R U . . .
C203 C 0.5253(5) 0.1930(3) 0.6802(4) 0.091(4) Uani 1 1 d . U . . .
H20D H 0.5495 0.2062 0.6674 0.137 Uiso 1 1 calc R U . . .
H20E H 0.5233 0.2037 0.7009 0.137 Uiso 1 1 calc R U . . .
H20F H 0.5458 0.1720 0.6844 0.137 Uiso 1 1 calc R U . . .
C204 C 0.4628(7) 0.1700(4) 0.6300(4) 0.118(5) Uani 1 1 d . U . . .
H20G H 0.4867 0.1828 0.6167 0.178 Uiso 1 1 calc R U . . .
H20H H 0.4842 0.1495 0.6355 0.178 Uiso 1 1 calc R U . . .
H20I H 0.4206 0.1660 0.6179 0.178 Uiso 1 1 calc R U . . .
C205 C 0.4614(5) 0.2948(3) 0.6038(3) 0.077(3) Uani 1 1 d . U . . .
C206 C 0.4773(7) 0.2759(4) 0.5738(3) 0.108(4) Uani 1 1 d . U . . .
H20J H 0.4385 0.2679 0.5607 0.162 Uiso 1 1 calc R U . . .
H20K H 0.4985 0.2903 0.5606 0.162 Uiso 1 1 calc R U . . .
H20L H 0.5050 0.2578 0.5814 0.162 Uiso 1 1 calc R U . . .
C207 C 0.5192(6) 0.3071(4) 0.6239(3) 0.098(4) Uani 1 1 d . U . . .
H20M H 0.5457 0.2891 0.6328 0.147 Uiso 1 1 calc R U . . .
H20N H 0.5420 0.3204 0.6104 0.147 Uiso 1 1 calc R U . . .
H20O H 0.5084 0.3201 0.6417 0.147 Uiso 1 1 calc R U . . .
C208 C 0.4206(5) 0.3222(3) 0.5900(3) 0.077(3) Uani 1 1 d . U . . .
H20P H 0.3822 0.3139 0.5768 0.115 Uiso 1 1 calc R U . . .
H20Q H 0.4096 0.3352 0.6078 0.115 Uiso 1 1 calc R U . . .
H20R H 0.4432 0.3355 0.5765 0.115 Uiso 1 1 calc R U . . .
C209 C 0.2323(4) 0.3065(2) 0.77704(18) 0.0341(15) Uani 1 1 d . U . . .
C210 C 0.2557(4) 0.32858(19) 0.76392(19) 0.0334(15) Uani 1 1 d . U . . .
C211 C 0.2857(4) 0.35538(19) 0.7522(2) 0.0364(17) Uani 1 1 d . U . . .
C212 C 0.3291(4) 0.3731(2) 0.7737(2) 0.0436(19) Uani 1 1 d . U . . .
H212 H 0.3377 0.3670 0.7959 0.052 Uiso 1 1 calc R U . . .
C213 C 0.3599(4) 0.3995(2) 0.7636(2) 0.0486(19) Uani 1 1 d . U . . .
C214 C 0.3455(4) 0.4072(2) 0.7304(2) 0.049(2) Uani 1 1 d . U . . .
H214 H 0.3666 0.4249 0.7228 0.058 Uiso 1 1 calc R U . . .
C215 C 0.3025(4) 0.3906(2) 0.7080(2) 0.0472(19) Uani 1 1 d . U . . .
C216 C 0.2719(4) 0.3646(2) 0.7193(2) 0.0406(18) Uani 1 1 d . U . . .
H216 H 0.2414 0.3529 0.7048 0.049 Uiso 1 1 calc R U . . .
C217 C 0.4066(5) 0.4189(2) 0.7873(2) 0.064(2) Uani 1 1 d D U . . .
C218 C 0.4494(9) 0.3966(4) 0.8112(5) 0.087(5) Uani 0.703(17) 1 d D U P E 1
H21A H 0.4790 0.4096 0.8262 0.130 Uiso 0.703(17) 1 calc R U P E 1
H21B H 0.4236 0.3838 0.8236 0.130 Uiso 0.703(17) 1 calc R U P E 1
H21C H 0.4726 0.3822 0.7990 0.130 Uiso 0.703(17) 1 calc R U P E 1
C219 C 0.3703(8) 0.4399(5) 0.8076(5) 0.089(5) Uani 0.703(17) 1 d D U P E 1
H21D H 0.3998 0.4526 0.8230 0.134 Uiso 0.703(17) 1 calc R U P E 1
H21E H 0.3425 0.4544 0.7932 0.134 Uiso 0.703(17) 1 calc R U P E 1
H21F H 0.3452 0.4263 0.8196 0.134 Uiso 0.703(17) 1 calc R U P E 1
C220 C 0.4510(10) 0.4400(5) 0.7716(5) 0.102(6) Uani 0.703(17) 1 d D U P E 1
H22A H 0.4793 0.4515 0.7886 0.153 Uiso 0.703(17) 1 calc R U P E 1
H22B H 0.4757 0.4264 0.7593 0.153 Uiso 0.703(17) 1 calc R U P E 1
H22C H 0.4266 0.4554 0.7570 0.153 Uiso 0.703(17) 1 calc R U P E 1
C518 C 0.412(2) 0.4066(10) 0.8228(6) 0.080(8) Uani 0.297(17) 1 d D U P E 2
H51A H 0.4430 0.4198 0.8371 0.119 Uiso 0.297(17) 1 calc R U P E 2
H51B H 0.3715 0.4080 0.8298 0.119 Uiso 0.297(17) 1 calc R U P E 2
H51C H 0.4265 0.3842 0.8239 0.119 Uiso 0.297(17) 1 calc R U P E 2
C519 C 0.382(2) 0.4534(6) 0.7851(11) 0.094(9) Uani 0.297(17) 1 d D U P E 2
H51D H 0.4111 0.4670 0.8000 0.141 Uiso 0.297(17) 1 calc R U P E 2
H51E H 0.3802 0.4613 0.7628 0.141 Uiso 0.297(17) 1 calc R U P E 2
H51F H 0.3406 0.4541 0.7910 0.141 Uiso 0.297(17) 1 calc R U P E 2
C520 C 0.4725(11) 0.4161(10) 0.7780(10) 0.078(8) Uani 0.297(17) 1 d D U P E 2
H52A H 0.5025 0.4286 0.7934 0.117 Uiso 0.297(17) 1 calc R U P E 2
H52B H 0.4855 0.3935 0.7789 0.117 Uiso 0.297(17) 1 calc R U P E 2
H52C H 0.4714 0.4244 0.7560 0.117 Uiso 0.297(17) 1 calc R U P E 2
C221 C 0.2895(6) 0.3985(3) 0.6715(3) 0.066(2) Uani 1 1 d . U . . .
C222 C 0.3080(6) 0.3693(3) 0.6529(3) 0.080(3) Uani 1 1 d . U . . .
H22D H 0.2850 0.3503 0.6584 0.120 Uiso 1 1 calc R U . . .
H22E H 0.2977 0.3733 0.6295 0.120 Uiso 1 1 calc R U . . .
H22F H 0.3532 0.3654 0.6590 0.120 Uiso 1 1 calc R U . . .
C223 C 0.3237(7) 0.4279(3) 0.6638(3) 0.097(4) Uani 1 1 d . U . . .
H22G H 0.3110 0.4462 0.6760 0.145 Uiso 1 1 calc R U . . .
H22H H 0.3690 0.4244 0.6700 0.145 Uiso 1 1 calc R U . . .
H22I H 0.3135 0.4323 0.6405 0.145 Uiso 1 1 calc R U . . .
C224 C 0.2169(6) 0.4036(3) 0.6612(3) 0.086(3) Uani 1 1 d . U . . .
H22J H 0.1946 0.3843 0.6663 0.129 Uiso 1 1 calc R U . . .
H22K H 0.2036 0.4219 0.6731 0.129 Uiso 1 1 calc R U . . .
H22L H 0.2071 0.4078 0.6378 0.129 Uiso 1 1 calc R U . . .
C225 C 0.2459(4) 0.1671(2) 0.67181(19) 0.0369(16) Uani 1 1 d . U . . .
C226 C 0.2453(4) 0.1748(2) 0.64342(19) 0.0354(16) Uani 1 1 d . U . . .
C227 C 0.2680(4) 0.1561(2) 0.5913(2) 0.046(2) Uani 1 1 d . U . . .
H227 H 0.2766 0.1355 0.6007 0.055 Uiso 1 1 calc R U . . .
C228 C 0.2737(4) 0.1617(2) 0.5588(2) 0.0469(19) Uani 1 1 d . U . . .
C229 C 0.2613(4) 0.1921(2) 0.5469(2) 0.0423(18) Uani 1 1 d . U . . .
H229 H 0.2652 0.1960 0.5249 0.051 Uiso 1 1 calc R U . . .
C230 C 0.2434(4) 0.2176(2) 0.56473(19) 0.0374(17) Uani 1 1 d . U . . .
C231 C 0.2389(3) 0.2115(2) 0.59677(19) 0.0340(16) Uani 1 1 d . U . . .
H231 H 0.2284 0.2285 0.6101 0.041 Uiso 1 1 calc R U . . .
C232 C 0.2497(4) 0.1812(2) 0.60967(19) 0.0359(17) Uani 1 1 d . U . . .
C233 C 0.2970(5) 0.1346(2) 0.5389(2) 0.063(2) Uani 1 1 d D U . . .
C234 C 0.3144(13) 0.1040(4) 0.5584(5) 0.079(6) Uani 0.504(14) 1 d D U P F 1
H23A H 0.3449 0.1091 0.5780 0.118 Uiso 0.504(14) 1 calc R U P F 1
H23B H 0.2767 0.0947 0.5648 0.118 Uiso 0.504(14) 1 calc R U P F 1
H23C H 0.3329 0.0885 0.5451 0.118 Uiso 0.504(14) 1 calc R U P F 1
C235 C 0.2507(11) 0.1294(6) 0.5085(5) 0.083(6) Uani 0.504(14) 1 d D U P F 1
H23D H 0.2416 0.1499 0.4972 0.124 Uiso 0.504(14) 1 calc R U P F 1
H23E H 0.2681 0.1143 0.4944 0.124 Uiso 0.504(14) 1 calc R U P F 1
H23F H 0.2119 0.1205 0.5140 0.124 Uiso 0.504(14) 1 calc R U P F 1
C236 C 0.3599(9) 0.1461(6) 0.5281(6) 0.081(6) Uani 0.504(14) 1 d D U P F 1
H23G H 0.3918 0.1498 0.5474 0.122 Uiso 0.504(14) 1 calc R U P F 1
H23H H 0.3747 0.1296 0.5145 0.122 Uiso 0.504(14) 1 calc R U P F 1
H23I H 0.3522 0.1661 0.5157 0.122 Uiso 0.504(14) 1 calc R U P F 1
C534 C 0.2543(11) 0.1050(4) 0.5419(6) 0.077(6) Uani 0.496(14) 1 d D U P F 2
H53A H 0.2106 0.1104 0.5330 0.116 Uiso 0.496(14) 1 calc R U P F 2
H53B H 0.2677 0.0869 0.5297 0.116 Uiso 0.496(14) 1 calc R U P F 2
H53C H 0.2576 0.0990 0.5648 0.116 Uiso 0.496(14) 1 calc R U P F 2
C535 C 0.2884(13) 0.1426(6) 0.5028(4) 0.080(6) Uani 0.496(14) 1 d D U P F 2
H53D H 0.2446 0.1485 0.4950 0.119 Uiso 0.496(14) 1 calc R U P F 2
H53E H 0.3157 0.1607 0.4995 0.119 Uiso 0.496(14) 1 calc R U P F 2
H53F H 0.2994 0.1239 0.4907 0.119 Uiso 0.496(14) 1 calc R U P F 2
C536 C 0.3634(8) 0.1253(6) 0.5527(6) 0.083(6) Uani 0.496(14) 1 d D U P F 2
H53G H 0.3665 0.1203 0.5759 0.124 Uiso 0.496(14) 1 calc R U P F 2
H53H H 0.3753 0.1063 0.5413 0.124 Uiso 0.496(14) 1 calc R U P F 2
H53I H 0.3916 0.1431 0.5501 0.124 Uiso 0.496(14) 1 calc R U P F 2
C237 C 0.2297(4) 0.2501(2) 0.5489(2) 0.0436(19) Uani 1 1 d . U . . .
C238 C 0.2878(5) 0.2621(2) 0.5359(3) 0.063(3) Uani 1 1 d . U . . .
H23J H 0.2788 0.2832 0.5256 0.095 Uiso 1 1 calc R U . . .
H23K H 0.3231 0.2641 0.5540 0.095 Uiso 1 1 calc R U . . .
H23L H 0.2986 0.2469 0.5199 0.095 Uiso 1 1 calc R U . . .
C239 C 0.1732(5) 0.2473(2) 0.5202(2) 0.053(2) Uani 1 1 d . U . . .
H23M H 0.1644 0.2683 0.5100 0.079 Uiso 1 1 calc R U . . .
H23N H 0.1836 0.2320 0.5041 0.079 Uiso 1 1 calc R U . . .
H23O H 0.1361 0.2397 0.5285 0.079 Uiso 1 1 calc R U . . .
C240 C 0.2125(5) 0.2752(2) 0.5724(2) 0.050(2) Uani 1 1 d . U . . .
H24A H 0.2041 0.2957 0.5611 0.075 Uiso 1 1 calc R U . . .
H24B H 0.1750 0.2682 0.5808 0.075 Uiso 1 1 calc R U . . .
H24C H 0.2474 0.2778 0.5906 0.075 Uiso 1 1 calc R U . . .
C241 C 0.0924(4) 0.3216(2) 0.6190(2) 0.0412(18) Uani 1 1 d . U . . .
C242 C 0.1023(4) 0.3412(2) 0.5992(2) 0.0431(19) Uani 1 1 d . U . . .
C243 C 0.1130(4) 0.3655(2) 0.5760(2) 0.0437(19) Uani 1 1 d . U . . .
C244 C 0.1715(5) 0.3698(2) 0.5683(2) 0.051(2) Uani 1 1 d . U . . .
H244 H 0.2051 0.3567 0.5785 0.061 Uiso 1 1 calc R U . . .
C245 C 0.1834(5) 0.3929(2) 0.5460(2) 0.055(2) Uani 1 1 d . U . . .
C246 C 0.1326(5) 0.4111(3) 0.5320(3) 0.065(3) Uani 1 1 d . U . . .
H246 H 0.1394 0.4277 0.5174 0.079 Uiso 1 1 calc R U . . .
C247 C 0.0716(5) 0.4063(3) 0.5381(3) 0.063(2) Uani 1 1 d . U . . .
C248 C 0.0637(5) 0.3831(2) 0.5603(2) 0.055(2) Uani 1 1 d . U . . .
H248 H 0.0229 0.3792 0.5650 0.066 Uiso 1 1 calc R U . . .
C249 C 0.2493(5) 0.3993(3) 0.5382(2) 0.063(2) Uani 1 1 d . U . . .
C250 C 0.2908(7) 0.3710(4) 0.5456(4) 0.105(4) Uani 1 1 d . U . . .
H25A H 0.2921 0.3647 0.5684 0.158 Uiso 1 1 calc R U . . .
H25B H 0.2746 0.3532 0.5314 0.158 Uiso 1 1 calc R U . . .
H25C H 0.3332 0.3765 0.5422 0.158 Uiso 1 1 calc R U . . .
C251 C 0.2775(7) 0.4267(4) 0.5596(3) 0.110(5) Uani 1 1 d . U . . .
H25D H 0.2509 0.4458 0.5551 0.165 Uiso 1 1 calc R U . . .
H25E H 0.2804 0.4207 0.5825 0.165 Uiso 1 1 calc R U . . .
H25F H 0.3195 0.4315 0.5551 0.165 Uiso 1 1 calc R U . . .
C252 C 0.2481(6) 0.4085(4) 0.5034(3) 0.096(4) Uani 1 1 d . U . . .
H25G H 0.2208 0.4272 0.4980 0.143 Uiso 1 1 calc R U . . .
H25H H 0.2907 0.4138 0.5001 0.143 Uiso 1 1 calc R U . . .
H25I H 0.2321 0.3905 0.4893 0.143 Uiso 1 1 calc R U . . .
C253 C 0.0154(6) 0.4266(3) 0.5202(3) 0.078(3) Uani 1 1 d . U . . .
C254 C 0.0125(14) 0.4259(8) 0.4850(6) 0.098(7) Uani 0.558(17) 1 d . U P G 1
H25J H 0.0536 0.4316 0.4798 0.147 Uiso 0.558(17) 1 calc R U P G 1
H25K H 0.0009 0.4042 0.4768 0.147 Uiso 0.558(17) 1 calc R U P G 1
H25L H -0.0190 0.4413 0.4748 0.147 Uiso 0.558(17) 1 calc R U P G 1
C255 C 0.0284(14) 0.4622(6) 0.5354(6) 0.097(6) Uani 0.558(17) 1 d . U P G 1
H25M H 0.0676 0.4706 0.5299 0.145 Uiso 0.558(17) 1 calc R U P G 1
H25N H -0.0064 0.4765 0.5264 0.145 Uiso 0.558(17) 1 calc R U P G 1
H25O H 0.0317 0.4612 0.5591 0.145 Uiso 0.558(17) 1 calc R U P G 1
C256 C -0.0432(12) 0.4185(8) 0.5307(7) 0.104(7) Uani 0.558(17) 1 d . U P G 1
H25P H -0.0376 0.4194 0.5544 0.156 Uiso 0.558(17) 1 calc R U P G 1
H25Q H -0.0757 0.4337 0.5213 0.156 Uiso 0.558(17) 1 calc R U P G 1
H25R H -0.0558 0.3967 0.5234 0.156 Uiso 0.558(17) 1 calc R U P G 1
C554 C 0.0351(18) 0.4459(10) 0.4923(9) 0.103(8) Uani 0.442(17) 1 d . U P G 2
H55A H 0.0542 0.4315 0.4783 0.154 Uiso 0.442(17) 1 calc R U P G 2
H55B H -0.0019 0.4562 0.4796 0.154 Uiso 0.442(17) 1 calc R U P G 2
H55C H 0.0655 0.4624 0.5013 0.154 Uiso 0.442(17) 1 calc R U P G 2
C555 C -0.0126(17) 0.4450(9) 0.5418(8) 0.095(7) Uani 0.442(17) 1 d . U P G 2
H55D H -0.0239 0.4311 0.5589 0.143 Uiso 0.442(17) 1 calc R U P G 2
H55E H 0.0169 0.4615 0.5517 0.143 Uiso 0.442(17) 1 calc R U P G 2
H55F H -0.0505 0.4553 0.5300 0.143 Uiso 0.442(17) 1 calc R U P G 2
C556 C -0.0390(15) 0.4017(8) 0.5033(9) 0.105(8) Uani 0.442(17) 1 d . U P G 2
H55G H -0.0222 0.3880 0.4877 0.158 Uiso 0.442(17) 1 calc R U P G 2
H55H H -0.0526 0.3883 0.5201 0.158 Uiso 0.442(17) 1 calc R U P G 2
H55I H -0.0749 0.4139 0.4919 0.158 Uiso 0.442(17) 1 calc R U P G 2
C257 C -0.0607(4) 0.2848(2) 0.6561(2) 0.0406(16) Uani 1 1 d . U . . .
C258 C -0.0886(4) 0.3064(2) 0.6676(2) 0.0392(17) Uani 1 1 d . U . . .
C259 C -0.1223(4) 0.3329(2) 0.6786(2) 0.0413(18) Uani 1 1 d . U . . .
C260 C -0.1697(5) 0.3484(2) 0.6567(2) 0.056(2) Uani 1 1 d . U . . .
H260 H -0.1793 0.3413 0.6348 0.067 Uiso 1 1 calc R U . . .
C261 C -0.2023(5) 0.3739(2) 0.6672(2) 0.057(2) Uani 1 1 d . U . . .
C262 C -0.1858(5) 0.3833(2) 0.6996(2) 0.056(2) Uani 1 1 d . U . . .
H262 H -0.2068 0.4013 0.7067 0.067 Uiso 1 1 calc R U . . .
C263 C -0.1411(4) 0.3682(2) 0.7218(2) 0.0437(18) Uani 1 1 d . U . . .
C264 C -0.1081(4) 0.3428(2) 0.7109(2) 0.0424(19) Uani 1 1 d . U . . .
H264 H -0.0760 0.3322 0.7255 0.051 Uiso 1 1 calc R U . . .
C265 C -0.2528(6) 0.3914(3) 0.6432(3) 0.080(3) Uani 1 1 d . U . . .
C266 C -0.2229(7) 0.4044(4) 0.6153(4) 0.128(5) Uani 1 1 d . U . . .
H26D H -0.1902 0.4200 0.6238 0.192 Uiso 1 1 calc R U . . .
H26E H -0.2043 0.3866 0.6049 0.192 Uiso 1 1 calc R U . . .
H26F H -0.2550 0.4149 0.5994 0.192 Uiso 1 1 calc R U . . .
C267 C -0.3001(7) 0.3688(4) 0.6290(4) 0.114(4) Uani 1 1 d . U . . .
H26G H -0.2800 0.3507 0.6199 0.172 Uiso 1 1 calc R U . . .
H26H H -0.3231 0.3610 0.6458 0.172 Uiso 1 1 calc R U . . .
H26I H -0.3292 0.3794 0.6117 0.172 Uiso 1 1 calc R U . . .
C268 C -0.2798(7) 0.4195(3) 0.6575(4) 0.103(4) Uani 1 1 d . U . . .
H26J H -0.2460 0.4341 0.6668 0.155 Uiso 1 1 calc R U . . .
H26K H -0.3087 0.4307 0.6405 0.155 Uiso 1 1 calc R U . . .
H26L H -0.3025 0.4123 0.6745 0.155 Uiso 1 1 calc R U . . .
C269 C -0.1252(5) 0.3773(2) 0.7575(2) 0.049(2) Uani 1 1 d . U . . .
C270 C -0.0562(5) 0.3858(3) 0.7663(2) 0.062(3) Uani 1 1 d . U . . .
H27D H -0.0465 0.3917 0.7894 0.093 Uiso 1 1 calc R U . . .
H27E H -0.0307 0.3673 0.7622 0.093 Uiso 1 1 calc R U . . .
H27F H -0.0469 0.4040 0.7530 0.093 Uiso 1 1 calc R U . . .
C271 C -0.1406(6) 0.3488(3) 0.7781(3) 0.065(3) Uani 1 1 d . U . . .
H27G H -0.1852 0.3435 0.7723 0.098 Uiso 1 1 calc R U . . .
H27H H -0.1153 0.3302 0.7741 0.098 Uiso 1 1 calc R U . . .
H27I H -0.1311 0.3546 0.8012 0.098 Uiso 1 1 calc R U . . .
C272 C -0.1631(5) 0.4061(2) 0.7654(3) 0.066(3) Uani 1 1 d . U . . .
H27J H -0.2080 0.4011 0.7600 0.099 Uiso 1 1 calc R U . . .
H27K H -0.1524 0.4110 0.7887 0.099 Uiso 1 1 calc R U . . .
H27L H -0.1535 0.4247 0.7528 0.099 Uiso 1 1 calc R U . . .
C273 C 0.0905(4) 0.28990(19) 0.72065(18) 0.0332(14) Uani 1 1 d . U . . .
C274 C 0.0839(4) 0.31885(18) 0.71723(18) 0.0320(16) Uani 1 1 d . U . . .
C275 C 0.0787(4) 0.35341(18) 0.71463(19) 0.0336(16) Uani 1 1 d . U . . .
C276 C 0.0444(4) 0.36764(18) 0.68686(19) 0.0355(17) Uani 1 1 d . U . . .
H276 H 0.0247 0.3547 0.6693 0.043 Uiso 1 1 calc R U . . .
C277 C 0.0391(4) 0.40072(19) 0.6851(2) 0.0398(18) Uani 1 1 d . U . . .
C278 C 0.0713(4) 0.41868(19) 0.7105(2) 0.0394(18) Uani 1 1 d . U . . .
H278 H 0.0687 0.4414 0.7090 0.047 Uiso 1 1 calc R U . . .
C279 C 0.1071(4) 0.40534(19) 0.7380(2) 0.0395(17) Uani 1 1 d . U . . .
C280 C 0.1099(4) 0.37236(19) 0.7393(2) 0.0368(17) Uani 1 1 d . U . . .
H280 H 0.1341 0.3623 0.7577 0.044 Uiso 1 1 calc R U . . .
C281 C 0.0012(5) 0.4174(2) 0.6551(2) 0.049(2) Uani 1 1 d . U . . .
C282 C -0.0336(5) 0.3928(2) 0.6303(2) 0.055(2) Uani 1 1 d . U . . .
H28D H -0.0622 0.3798 0.6408 0.082 Uiso 1 1 calc R U . . .
H28E H -0.0577 0.4044 0.6118 0.082 Uiso 1 1 calc R U . . .
H28F H -0.0030 0.3788 0.6226 0.082 Uiso 1 1 calc R U . . .
C283 C 0.0458(5) 0.4376(2) 0.6386(2) 0.060(2) Uani 1 1 d . U . . .
H28G H 0.0220 0.4483 0.6195 0.089 Uiso 1 1 calc R U . . .
H28H H 0.0661 0.4538 0.6539 0.089 Uiso 1 1 calc R U . . .
H28I H 0.0778 0.4237 0.6319 0.089 Uiso 1 1 calc R U . . .
C284 C -0.0496(5) 0.4384(3) 0.6671(3) 0.068(3) Uani 1 1 d . U . . .
H28J H -0.0772 0.4248 0.6775 0.103 Uiso 1 1 calc R U . . .
H28K H -0.0292 0.4543 0.6828 0.103 Uiso 1 1 calc R U . . .
H28L H -0.0743 0.4496 0.6486 0.103 Uiso 1 1 calc R U . . .
C285 C 0.1389(5) 0.4264(2) 0.7658(2) 0.049(2) Uani 1 1 d . U . . .
C286 C 0.1710(6) 0.4068(3) 0.7948(3) 0.070(3) Uani 1 1 d . U . . .
H28M H 0.2008 0.3918 0.7876 0.105 Uiso 1 1 calc R U . . .
H28N H 0.1935 0.4213 0.8113 0.105 Uiso 1 1 calc R U . . .
H28O H 0.1394 0.3948 0.8040 0.105 Uiso 1 1 calc R U . . .
C287 C 0.0930(6) 0.4496(3) 0.7761(3) 0.087(4) Uani 1 1 d . U . . .
H28P H 0.1143 0.4629 0.7939 0.130 Uiso 1 1 calc R U . . .
H28Q H 0.0759 0.4633 0.7576 0.130 Uiso 1 1 calc R U . . .
H28R H 0.0588 0.4377 0.7833 0.130 Uiso 1 1 calc R U . . .
C288 C 0.1909(5) 0.4461(3) 0.7529(3) 0.073(3) Uani 1 1 d . U . . .
H28S H 0.2215 0.4314 0.7460 0.110 Uiso 1 1 calc R U . . .
H28T H 0.1717 0.4592 0.7343 0.110 Uiso 1 1 calc R U . . .
H28U H 0.2121 0.4601 0.7702 0.110 Uiso 1 1 calc R U . . .
C289 C 0.1111(4) 0.22474(19) 0.64455(18) 0.0330(14) Uani 1 1 d . U . . .
C290 C 0.0914(4) 0.22538(19) 0.61529(19) 0.0332(16) Uani 1 1 d . U . . .
C291 C 0.0625(4) 0.22590(19) 0.58161(18) 0.0326(16) Uani 1 1 d . U . . .
C292 C 0.0309(4) 0.2530(2) 0.56824(19) 0.0380(17) Uani 1 1 d . U . . .
H292 H 0.0336 0.2724 0.5804 0.046 Uiso 1 1 calc R U . . .
C293 C -0.0053(4) 0.2520(2) 0.53672(19) 0.0399(18) Uani 1 1 d . U . . .
C294 C -0.0037(4) 0.2233(2) 0.5200(2) 0.0428(19) Uani 1 1 d . U . . .
H294 H -0.0266 0.2224 0.4985 0.051 Uiso 1 1 calc R U . . .
C295 C 0.0281(4) 0.1961(2) 0.53168(19) 0.0408(17) Uani 1 1 d . U . . .
C296 C 0.0624(4) 0.1975(2) 0.56342(19) 0.0377(17) Uani 1 1 d . U . . .
H296 H 0.0856 0.1794 0.5725 0.045 Uiso 1 1 calc R U . . .
C297 C -0.0386(4) 0.2820(2) 0.5228(2) 0.050(2) Uani 1 1 d . U . . .
C298 C -0.0640(5) 0.3011(3) 0.5496(2) 0.066(3) Uani 1 1 d . U . . .
H29A H -0.0854 0.3205 0.5401 0.099 Uiso 1 1 calc R U . . .
H29B H -0.0937 0.2876 0.5589 0.099 Uiso 1 1 calc R U . . .
H29C H -0.0291 0.3071 0.5667 0.099 Uiso 1 1 calc R U . . .
C299 C 0.0086(5) 0.3035(2) 0.5098(3) 0.066(3) Uani 1 1 d . U . . .
H29D H -0.0124 0.3232 0.5007 0.099 Uiso 1 1 calc R U . . .
H29E H 0.0426 0.3092 0.5275 0.099 Uiso 1 1 calc R U . . .
H29F H 0.0259 0.2921 0.4928 0.099 Uiso 1 1 calc R U . . .
C300 C -0.0944(5) 0.2742(3) 0.4957(2) 0.063(3) Uani 1 1 d . U . . .
H30D H -0.1149 0.2941 0.4872 0.094 Uiso 1 1 calc R U . . .
H30E H -0.0792 0.2626 0.4781 0.094 Uiso 1 1 calc R U . . .
H30F H -0.1246 0.2607 0.5045 0.094 Uiso 1 1 calc R U . . .
C301 C 0.0268(5) 0.1653(2) 0.5127(2) 0.053(2) Uani 1 1 d D U . . .
C302 C 0.0911(6) 0.1479(4) 0.5208(4) 0.107(4) Uani 1 1 d D U . . .
H30G H 0.1241 0.1619 0.5152 0.161 Uiso 1 1 calc R U . . .
H30H H 0.1000 0.1430 0.5441 0.161 Uiso 1 1 calc R U . . .
H30I H 0.0896 0.1279 0.5083 0.161 Uiso 1 1 calc R U . . .
C303 C -0.0231(7) 0.1434(3) 0.5215(4) 0.108(4) Uani 1 1 d D U . . .
H30J H -0.0238 0.1234 0.5091 0.162 Uiso 1 1 calc R U . . .
H30K H -0.0138 0.1386 0.5448 0.162 Uiso 1 1 calc R U . . .
H30L H -0.0640 0.1540 0.5164 0.162 Uiso 1 1 calc R U . . .
C304 C 0.0169(7) 0.1705(3) 0.4764(2) 0.091(4) Uani 1 1 d D U . . .
H30M H 0.0496 0.1848 0.4710 0.137 Uiso 1 1 calc R U . . .
H30N H 0.0189 0.1499 0.4654 0.137 Uiso 1 1 calc R U . . .
H30O H -0.0243 0.1803 0.4692 0.137 Uiso 1 1 calc R U . . .
C305 C -0.0878(4) 0.1996(2) 0.5984(2) 0.0467(19) Uani 1 1 d . U . . .
C306 C -0.1310(4) 0.2107(3) 0.5797(2) 0.053(2) Uani 1 1 d . U . . .
C307 C -0.1827(5) 0.2210(3) 0.5558(3) 0.065(2) Uani 1 1 d . U . . .
C308 C -0.1976(5) 0.2036(3) 0.5271(2) 0.057(2) Uani 1 1 d . U . . .
H308 H -0.1737 0.1851 0.5238 0.069 Uiso 1 1 calc R U . . .
C309 C -0.2466(5) 0.2129(3) 0.5032(3) 0.072(3) Uani 1 1 d . U . . .
C310 C -0.2796(6) 0.2406(4) 0.5087(3) 0.090(3) Uani 1 1 d . U . . .
H310 H -0.3129 0.2475 0.4923 0.108 Uiso 1 1 calc R U . . .
C311 C -0.2661(7) 0.2582(4) 0.5363(4) 0.111(4) Uani 1 1 d . U . . .
C312 C -0.2157(6) 0.2487(4) 0.5608(3) 0.093(4) Uani 1 1 d . U . . .
H312 H -0.2047 0.2610 0.5801 0.112 Uiso 1 1 calc R U . . .
C313 C -0.2629(6) 0.1940(3) 0.4712(3) 0.099(3) Uani 1 1 d D U . . .
C314 C -0.2562(15) 0.2154(6) 0.4425(5) 0.109(7) Uani 0.538(15) 1 d D U P H 1
H31D H -0.2667 0.2031 0.4223 0.163 Uiso 0.538(15) 1 calc R U P H 1
H31E H -0.2847 0.2338 0.4419 0.163 Uiso 0.538(15) 1 calc R U P H 1
H31F H -0.2129 0.2231 0.4448 0.163 Uiso 0.538(15) 1 calc R U P H 1
C315 C -0.2221(14) 0.1637(6) 0.4706(7) 0.124(8) Uani 0.538(15) 1 d D U P H 1
H31G H -0.2264 0.1499 0.4891 0.186 Uiso 0.538(15) 1 calc R U P H 1
H31H H -0.2358 0.1520 0.4503 0.186 Uiso 0.538(15) 1 calc R U P H 1
H31I H -0.1781 0.1700 0.4720 0.186 Uiso 0.538(15) 1 calc R U P H 1
C316 C -0.3322(10) 0.1827(8) 0.4662(8) 0.138(8) Uani 0.538(15) 1 d D U P H 1
H31J H -0.3385 0.1688 0.4843 0.207 Uiso 0.538(15) 1 calc R U P H 1
H31K H -0.3599 0.2014 0.4654 0.207 Uiso 0.538(15) 1 calc R U P H 1
H31L H -0.3421 0.1708 0.4458 0.207 Uiso 0.538(15) 1 calc R U P H 1
C614 C -0.3182(13) 0.2089(8) 0.4476(6) 0.115(8) Uani 0.462(15) 1 d D U P H 2
H61A H -0.3069 0.2306 0.4416 0.172 Uiso 0.462(15) 1 calc R U P H 2
H61B H -0.3275 0.1956 0.4280 0.172 Uiso 0.462(15) 1 calc R U P H 2
H61C H -0.3553 0.2099 0.4581 0.172 Uiso 0.462(15) 1 calc R U P H 2
C615 C -0.2017(11) 0.1929(10) 0.4575(8) 0.129(8) Uani 0.462(15) 1 d D U P H 2
H61D H -0.1898 0.2147 0.4522 0.194 Uiso 0.462(15) 1 calc R U P H 2
H61E H -0.1685 0.1835 0.4737 0.194 Uiso 0.462(15) 1 calc R U P H 2
H61F H -0.2078 0.1797 0.4378 0.194 Uiso 0.462(15) 1 calc R U P H 2
C616 C -0.2829(18) 0.1606(6) 0.4797(8) 0.125(8) Uani 0.462(15) 1 d D U P H 2
H61G H -0.3221 0.1619 0.4885 0.187 Uiso 0.462(15) 1 calc R U P H 2
H61H H -0.2894 0.1472 0.4601 0.187 Uiso 0.462(15) 1 calc R U P H 2
H61I H -0.2501 0.1510 0.4960 0.187 Uiso 0.462(15) 1 calc R U P H 2
C317 C -0.3023(8) 0.2896(4) 0.5437(4) 0.143(5) Uani 1 1 d D U . . .
C318 C -0.3322(10) 0.2839(6) 0.5743(5) 0.199(8) Uani 1 1 d D U . . .
H31M H -0.2991 0.2801 0.5931 0.299 Uiso 1 1 calc R U . . .
H31N H -0.3568 0.3028 0.5783 0.299 Uiso 1 1 calc R U . . .
H31O H -0.3598 0.2650 0.5709 0.299 Uiso 1 1 calc R U . . .
C319 C -0.2588(9) 0.3187(4) 0.5496(6) 0.191(7) Uani 1 1 d D U . . .
H31P H -0.2241 0.3139 0.5673 0.286 Uiso 1 1 calc R U . . .
H31Q H -0.2422 0.3235 0.5297 0.286 Uiso 1 1 calc R U . . .
H31R H -0.2824 0.3372 0.5556 0.286 Uiso 1 1 calc R U . . .
C320 C -0.3575(9) 0.2950(5) 0.5167(5) 0.173(6) Uani 1 1 d D U . . .
H32D H -0.3837 0.2757 0.5139 0.259 Uiso 1 1 calc R U . . .
H32E H -0.3823 0.3132 0.5222 0.259 Uiso 1 1 calc R U . . .
H32F H -0.3421 0.2996 0.4964 0.259 Uiso 1 1 calc R U . . .
O1H1 O 0.5101(15) -0.0910(8) 0.8771(8) 0.232(14) Uani 0.57 1 d . U P I 1
H1H1 H 0.5005 -0.1002 0.8590 0.278 Uiso 0.57 1 d R U P I 1
O1H2 O 0.617(3) 0.1360(16) 0.9231(16) 0.21(3) Uani 0.26 1 d . U P J 2
H1H2 H 0.6117 0.1161 0.9233 0.249 Uiso 0.26 1 d R U P J 2
O1H3 O 0.357(3) -0.0192(13) 0.9251(13) 0.099(16) Uani 0.17 1 d . U P K 3
H1H3 H 0.3318 -0.0180 0.9383 0.119 Uiso 0.17 1 d R U P K 3

loop_
_atom_site_aniso_label
_atom_site_aniso_U_11
_atom_site_aniso_U_22
_atom_site_aniso_U_33
_atom_site_aniso_U_23
_atom_site_aniso_U_13
_atom_site_aniso_U_12
Ag1 0.0414(4) 0.0350(3) 0.0330(3) 0.0013(3) 0.0124(3) 0.0046(3)
Ag2 0.0399(4) 0.0453(4) 0.0303(3) 0.0033(3) 0.0114(3) 0.0101(3)
Ag3 0.0359(4) 0.0447(4) 0.0514(4) 0.0084(3) 0.0108(3) 0.0026(3)
Ag4 0.0517(4) 0.0329(4) 0.0576(4) -0.0113(3) 0.0247(3) -0.0094(3)
Ag5 0.0298(3) 0.0248(3) 0.0333(3) 0.0001(2) 0.0043(2) -0.0011(2)
Ag6 0.0564(5) 0.0691(5) 0.0401(4) 0.0060(3) 0.0177(3) -0.0039(4)
Ag7 0.0410(4) 0.0456(4) 0.0481(4) -0.0089(3) 0.0146(3) -0.0062(3)
Ag8 0.0518(4) 0.0323(4) 0.0488(4) 0.0034(3) -0.0109(3) -0.0034(3)
Ag9 0.0371(3) 0.0450(4) 0.0384(3) -0.0081(3) 0.0074(3) -0.0055(3)
Ag10 0.0372(3) 0.0358(3) 0.0357(3) 0.0012(3) 0.0107(3) -0.0010(3)
Ag11 0.0455(4) 0.0244(3) 0.0312(3) 0.0001(2) 0.0070(3) -0.0031(3)
Ag12 0.0365(3) 0.0394(4) 0.0376(3) -0.0031(3) 0.0142(3) -0.0030(3)
Ag13 0.0519(4) 0.0420(4) 0.0335(3) 0.0051(3) -0.0061(3) -0.0173(3)
Ag14 0.0384(3) 0.0377(4) 0.0365(3) 0.0013(3) 0.0072(3) 0.0033(3)
Ag15 0.0270(3) 0.0371(3) 0.0302(3) -0.0030(2) 0.0043(2) 0.0036(2)
Ag16 0.0354(4) 0.0456(4) 0.0612(4) -0.0205(3) 0.0091(3) -0.0027(3)
Ag17 0.0402(4) 0.0454(4) 0.0332(3) -0.0080(3) 0.0050(3) 0.0007(3)
Ag18 0.0432(4) 0.0434(4) 0.0401(4) -0.0052(3) 0.0069(3) 0.0043(3)
Ag19 0.0465(4) 0.0418(4) 0.0402(4) -0.0049(3) 0.0115(3) -0.0011(3)
Ag20 0.0427(4) 0.0503(4) 0.0372(3) 0.0068(3) 0.0076(3) 0.0052(3)
Ag21 0.0408(4) 0.0352(3) 0.0354(3) 0.0033(3) 0.0096(3) -0.0019(3)
C1 0.039(4) 0.047(5) 0.040(4) 0.005(3) 0.014(3) 0.016(3)
C2 0.054(5) 0.050(5) 0.046(5) 0.004(4) 0.017(4) 0.016(4)
C3 0.043(5) 0.051(5) 0.060(5) -0.007(4) 0.010(4) 0.017(4)
C4 0.046(5) 0.053(5) 0.066(6) -0.003(4) 0.013(4) 0.014(4)
C5 0.069(6) 0.069(5) 0.087(6) 0.005(5) 0.009(5) 0.028(5)
C6 0.070(6) 0.065(6) 0.104(7) -0.001(5) 0.025(5) 0.035(5)
C7 0.066(5) 0.072(6) 0.095(7) -0.007(5) 0.025(5) 0.034(5)
C8 0.050(5) 0.063(6) 0.072(6) 0.002(5) 0.018(4) 0.016(4)
C9 0.081(7) 0.078(6) 0.128(9) 0.024(5) 0.022(6) 0.033(6)
C10 0.160(13) 0.125(12) 0.146(11) 0.063(9) 0.057(10) 0.068(11)
C11 0.099(8) 0.129(12) 0.163(14) 0.071(10) 0.006(8) 0.038(8)
C12 0.174(14) 0.083(8) 0.187(14) 0.011(9) 0.007(11) 0.004(10)
C13 0.082(6) 0.105(7) 0.123(8) 0.004(6) 0.054(6) 0.045(6)
C14 0.080(7) 0.244(19) 0.196(15) 0.051(12) 0.045(8) 0.017(11)
C15 0.187(14) 0.152(10) 0.199(15) -0.051(11) 0.142(12) -0.011(12)
C16 0.135(6) 0.137(6) 0.138(6) 0.008(4) 0.034(4) 0.003(4)
C17 0.044(4) 0.030(4) 0.030(3) 0.002(3) 0.009(3) -0.001(3)
C18 0.044(4) 0.035(4) 0.031(4) -0.003(3) 0.016(3) 0.002(3)
C19 0.049(4) 0.034(4) 0.035(4) -0.004(3) 0.014(3) -0.005(3)
C20 0.054(5) 0.036(4) 0.037(4) -0.006(3) 0.013(3) -0.007(4)
C21 0.064(5) 0.035(4) 0.032(4) -0.010(3) 0.012(3) -0.014(4)
C22 0.058(5) 0.033(4) 0.045(4) 0.002(3) 0.013(3) -0.011(4)
C23 0.053(4) 0.035(4) 0.045(4) -0.001(3) 0.016(3) -0.007(3)
C24 0.052(5) 0.031(4) 0.039(4) -0.001(3) 0.007(3) -0.005(3)
C25 0.091(6) 0.046(5) 0.039(4) 0.003(4) 0.005(4) -0.015(4)
C26 0.135(10) 0.078(8) 0.067(8) 0.011(6) 0.013(7) 0.026(7)
C27 0.131(10) 0.065(7) 0.034(5) 0.001(4) -0.002(5) -0.038(6)
C28 0.092(4) 0.083(5) 0.077(4) 0.011(3) 0.012(3) -0.016(3)
C29 0.061(5) 0.033(4) 0.063(5) 0.003(4) 0.000(4) -0.006(4)
C30 0.081(8) 0.053(6) 0.106(9) 0.015(6) -0.007(7) -0.032(5)
C31 0.052(6) 0.048(5) 0.114(9) -0.002(6) 0.001(6) -0.010(4)
C32 0.084(8) 0.090(9) 0.068(6) -0.020(6) 0.001(5) -0.023(6)
C33 0.045(4) 0.033(4) 0.032(4) -0.003(3) 0.004(3) 0.002(3)
C34 0.052(4) 0.034(4) 0.042(4) -0.002(3) 0.016(3) 0.005(3)
C35 0.050(5) 0.047(4) 0.037(4) 0.001(3) 0.013(3) 0.002(4)
C36 0.049(5) 0.050(4) 0.042(4) 0.003(4) 0.010(4) 0.005(4)
C37 0.051(5) 0.061(4) 0.057(5) 0.010(4) 0.019(4) 0.010(4)
C38 0.055(5) 0.068(5) 0.043(4) 0.013(4) 0.006(4) 0.017(5)
C39 0.071(6) 0.071(5) 0.047(4) 0.002(4) 0.008(4) 0.019(5)
C40 0.063(6) 0.050(5) 0.045(4) -0.002(4) 0.006(4) 0.010(4)
C41 0.074(6) 0.058(5) 0.085(6) 0.008(5) 0.012(5) 0.020(5)
C42 0.228(16) 0.077(9) 0.162(10) 0.016(10) 0.085(12) -0.027(11)
C43 0.097(8) 0.081(9) 0.212(16) -0.039(10) -0.015(8) 0.044(7)
C44 0.118(5) 0.105(5) 0.116(5) -0.006(4) 0.004(4) 0.002(4)
C45 0.108(7) 0.100(7) 0.058(5) -0.007(5) -0.012(5) 0.026(6)
C46 0.109(5) 0.119(5) 0.112(5) -0.010(4) 0.005(3) 0.004(4)
C47 0.155(11) 0.203(14) 0.059(7) -0.007(9) 0.019(8) -0.004(12)
C48 0.154(13) 0.131(9) 0.077(9) -0.051(7) -0.028(9) 0.038(9)
C49 0.034(3) 0.032(3) 0.038(3) -0.002(3) 0.008(3) -0.008(3)
C50 0.033(4) 0.034(3) 0.032(4) 0.000(3) 0.012(3) -0.005(3)
C51 0.039(4) 0.035(3) 0.033(4) 0.000(3) 0.014(3) -0.008(3)
C52 0.056(5) 0.036(4) 0.036(4) 0.000(3) 0.012(3) -0.010(4)
C53 0.064(5) 0.034(4) 0.046(4) -0.008(3) 0.010(4) -0.009(4)
C54 0.058(5) 0.025(4) 0.045(4) -0.005(3) 0.020(3) -0.005(3)
C55 0.050(4) 0.029(4) 0.037(4) -0.004(3) 0.014(3) -0.005(3)
C56 0.044(4) 0.029(3) 0.034(4) -0.007(3) 0.009(3) -0.006(3)
C57 0.084(6) 0.046(5) 0.051(5) -0.009(4) 0.000(4) -0.011(5)
C58 0.106(9) 0.053(5) 0.078(7) -0.021(5) -0.003(7) -0.025(6)
C59 0.083(6) 0.075(8) 0.087(8) -0.018(7) -0.003(6) -0.017(6)
C60 0.096(5) 0.089(5) 0.076(4) -0.004(3) 0.011(3) -0.015(4)
C61 0.060(5) 0.035(4) 0.039(4) -0.003(3) 0.014(3) -0.002(4)
C62 0.062(6) 0.037(5) 0.058(6) 0.000(4) 0.009(4) 0.003(4)
C63 0.077(7) 0.048(6) 0.054(6) 0.010(4) 0.028(5) -0.001(5)
C64 0.059(6) 0.051(6) 0.052(5) -0.001(4) -0.001(4) 0.002(4)
C65 0.042(3) 0.032(4) 0.042(4) 0.002(3) 0.015(3) -0.001(3)
C66 0.043(4) 0.032(4) 0.044(4) 0.002(3) 0.007(3) -0.010(4)
C67 0.056(5) 0.045(4) 0.041(4) -0.003(3) 0.009(4) -0.011(4)
C68 0.098(7) 0.071(6) 0.046(5) -0.012(4) 0.012(5) -0.035(6)
C69 0.122(7) 0.085(5) 0.050(5) -0.014(4) 0.020(5) -0.036(6)
C70 0.099(7) 0.086(5) 0.034(5) -0.010(4) 0.024(5) -0.029(6)
C71 0.056(5) 0.063(4) 0.036(4) -0.006(3) 0.009(4) -0.014(4)
C72 0.047(5) 0.050(4) 0.034(4) 0.001(3) 0.009(4) -0.010(4)
C73 0.105(4) 0.102(4) 0.099(4) 0.0022(19) 0.020(2) -0.0076(19)
C74 0.158(10) 0.117(9) 0.097(10) 0.017(8) 0.018(9) -0.005(8)
C75 0.128(5) 0.120(5) 0.108(5) 0.007(4) 0.030(4) -0.014(4)
C76 0.123(5) 0.126(5) 0.120(5) 0.004(4) 0.026(4) -0.019(4)
C77 0.048(5) 0.061(5) 0.040(4) -0.008(4) 0.013(4) 0.002(4)
C78 0.057(5) 0.050(6) 0.056(5) -0.014(4) -0.002(4) 0.002(5)
C79 0.054(6) 0.093(8) 0.067(7) 0.006(6) 0.018(5) 0.023(6)
C80 0.090(8) 0.052(6) 0.055(6) -0.006(4) 0.021(5) -0.001(5)
C81 0.038(4) 0.030(3) 0.029(3) 0.007(3) 0.008(3) 0.005(3)
C82 0.037(4) 0.024(4) 0.037(3) -0.001(3) 0.011(3) 0.002(3)
C83 0.031(4) 0.041(4) 0.033(3) -0.002(3) 0.008(3) 0.001(3)
C84 0.040(4) 0.035(4) 0.037(4) -0.002(3) 0.012(3) 0.001(3)
C85 0.045(4) 0.038(4) 0.036(4) -0.002(3) 0.013(3) 0.005(3)
C86 0.044(5) 0.038(4) 0.035(4) -0.001(3) 0.004(3) 0.004(4)
C87 0.033(4) 0.040(4) 0.036(4) 0.001(3) 0.008(3) 0.001(3)
C88 0.036(4) 0.038(4) 0.030(3) 0.000(3) 0.010(3) 0.002(3)
C89 0.063(5) 0.039(4) 0.038(4) 0.003(3) 0.016(4) 0.001(4)
C90 0.079(6) 0.041(5) 0.054(6) 0.011(4) 0.024(5) 0.008(5)
C91 0.134(10) 0.055(7) 0.041(5) 0.004(4) 0.025(6) 0.011(6)
C92 0.076(6) 0.067(7) 0.080(7) 0.030(6) 0.017(6) -0.009(5)
C93 0.052(5) 0.042(4) 0.039(4) -0.003(3) -0.002(3) 0.000(4)
C94 0.061(6) 0.060(6) 0.059(6) 0.001(5) -0.005(4) -0.016(5)
C95 0.082(7) 0.052(6) 0.056(6) -0.016(5) -0.002(5) 0.008(5)
C96 0.109(9) 0.055(6) 0.050(6) 0.002(4) -0.010(5) -0.030(6)
C97 0.031(3) 0.032(3) 0.030(3) -0.002(3) 0.004(3) -0.005(3)
C98 0.033(3) 0.036(4) 0.029(4) -0.005(3) 0.014(3) 0.000(3)
C99 0.027(3) 0.049(4) 0.036(4) -0.008(3) 0.001(3) -0.007(3)
C100 0.032(4) 0.058(5) 0.055(5) 0.004(4) 0.015(4) -0.001(4)
C101 0.031(4) 0.069(5) 0.061(5) 0.000(4) -0.002(4) 0.005(4)
C102 0.023(4) 0.065(5) 0.061(5) -0.007(4) -0.001(4) 0.002(3)
C103 0.024(4) 0.056(4) 0.043(4) -0.012(3) 0.004(3) -0.002(3)
C104 0.027(4) 0.048(4) 0.041(4) -0.006(4) 0.001(3) 0.002(3)
C105 0.034(4) 0.079(6) 0.103(7) 0.020(5) 0.010(4) 0.001(4)
C106 0.049(10) 0.101(16) 0.103(13) 0.043(10) 0.006(10) 0.014(11)
C107 0.054(10) 0.087(11) 0.122(13) 0.010(9) -0.002(10) 0.040(9)
C108 0.030(6) 0.107(13) 0.095(13) 0.034(10) -0.007(8) 0.009(8)
C406 0.048(13) 0.089(15) 0.11(2) 0.033(12) 0.016(14) 0.006(11)
C407 0.014(9) 0.116(16) 0.116(15) 0.038(12) 0.004(9) 0.018(9)
C408 0.062(14) 0.113(15) 0.091(11) 0.031(10) -0.030(10) 0.008(12)
C109 0.028(4) 0.060(5) 0.068(6) -0.010(4) 0.009(4) -0.005(3)
C110 0.052(6) 0.069(7) 0.093(8) 0.005(6) 0.032(5) 0.003(5)
C111 0.049(6) 0.076(7) 0.089(7) -0.014(6) -0.005(5) -0.015(5)
C112 0.045(5) 0.054(6) 0.082(7) 0.000(5) 0.009(5) -0.005(4)
C113 0.043(4) 0.034(4) 0.039(4) -0.008(3) 0.009(3) -0.002(3)
C114 0.047(4) 0.037(4) 0.030(4) -0.001(3) 0.010(3) -0.004(3)
C115 0.060(5) 0.034(4) 0.041(4) -0.003(3) 0.023(4) 0.001(3)
C116 0.069(5) 0.051(5) 0.052(5) -0.008(4) 0.017(4) 0.015(4)
C117 0.080(5) 0.068(6) 0.059(5) -0.004(4) 0.021(4) 0.028(4)
C118 0.093(6) 0.055(6) 0.051(5) -0.006(4) 0.024(4) 0.024(5)
C119 0.091(6) 0.041(4) 0.042(4) -0.004(4) 0.027(4) 0.009(4)
C120 0.074(5) 0.036(4) 0.037(4) 0.000(3) 0.019(4) 0.001(4)
C121 0.087(7) 0.089(7) 0.076(6) -0.005(6) 0.011(5) 0.039(5)
C122 0.088(9) 0.115(10) 0.078(6) 0.019(7) 0.008(6) 0.035(7)
C123 0.112(11) 0.135(10) 0.105(10) -0.028(9) -0.002(8) 0.068(9)
C124 0.087(8) 0.124(9) 0.103(10) 0.004(8) 0.012(7) 0.014(7)
C125 0.122(7) 0.053(5) 0.045(5) -0.013(4) 0.022(4) 0.008(6)
C126 0.197(15) 0.057(6) 0.082(9) -0.023(6) 0.028(9) -0.015(7)
C127 0.150(10) 0.110(10) 0.050(7) -0.018(7) 0.041(7) 0.018(8)
C128 0.125(9) 0.091(8) 0.067(7) -0.041(6) 0.005(6) -0.005(7)
C129 0.046(4) 0.050(5) 0.051(5) -0.008(4) 0.008(3) -0.012(4)
C130 0.048(5) 0.047(5) 0.044(4) -0.005(4) 0.016(4) -0.002(4)
C131 0.042(4) 0.046(5) 0.046(4) -0.004(4) 0.011(4) -0.002(3)
C132 0.051(5) 0.060(6) 0.051(5) 0.002(4) 0.011(4) -0.012(4)
C133 0.047(5) 0.053(5) 0.061(5) -0.012(4) 0.005(4) -0.007(4)
C134 0.044(5) 0.050(5) 0.059(5) -0.017(4) 0.005(4) -0.001(4)
C135 0.070(6) 0.055(5) 0.051(4) -0.011(4) 0.010(4) -0.004(4)
C136 0.048(5) 0.051(5) 0.048(4) -0.007(4) 0.012(4) -0.014(4)
C137 0.067(6) 0.076(6) 0.089(6) -0.008(5) 0.016(5) -0.031(5)
C138 0.087(12) 0.098(12) 0.094(8) -0.002(9) 0.039(8) -0.034(10)
C139 0.102(12) 0.081(8) 0.122(14) -0.019(10) 0.043(11) -0.043(8)
C140 0.065(7) 0.115(13) 0.125(13) 0.015(12) 0.016(9) -0.040(8)
C438 0.081(15) 0.092(14) 0.090(14) 0.010(11) 0.022(12) -0.041(10)
C439 0.070(14) 0.084(15) 0.085(12) -0.007(10) 0.023(10) -0.047(11)
C440 0.070(13) 0.108(16) 0.094(16) -0.016(12) 0.029(11) -0.037(10)
C141 0.091(7) 0.083(6) 0.050(5) -0.010(5) 0.016(5) -0.001(6)
C142 0.114(8) 0.179(14) 0.093(10) -0.003(10) 0.047(8) 0.030(9)
C143 0.156(12) 0.100(7) 0.061(7) 0.008(6) 0.025(8) 0.003(8)
C144 0.178(12) 0.136(11) 0.070(8) -0.046(8) 0.026(9) -0.041(11)
C145 0.039(3) 0.044(4) 0.033(3) -0.001(3) 0.014(3) 0.004(3)
C146 0.033(3) 0.048(5) 0.039(4) 0.003(4) 0.017(3) 0.004(3)
C147 0.038(4) 0.049(5) 0.054(5) -0.006(4) 0.018(4) 0.001(3)
C148 0.035(4) 0.068(6) 0.092(7) -0.025(5) 0.022(4) 0.004(4)
C149 0.046(4) 0.088(6) 0.119(7) -0.048(5) 0.016(5) 0.001(5)
C150 0.018(4) 0.083(6) 0.113(7) -0.037(5) 0.012(4) 0.000(4)
C151 0.030(4) 0.064(5) 0.076(6) -0.027(4) 0.005(4) -0.003(4)
C152 0.034(4) 0.054(5) 0.048(5) -0.010(4) 0.012(4) -0.001(3)
C153 0.069(6) 0.103(7) 0.120(8) -0.045(5) 0.008(5) -0.009(5)
C154 0.097(14) 0.098(13) 0.119(13) -0.052(9) -0.007(10) -0.006(10)
C155 0.108(14) 0.118(14) 0.101(12) -0.058(9) 0.017(10) -0.045(10)
C156 0.081(13) 0.099(16) 0.093(15) -0.048(11) 0.000(11) -0.009(9)
C454 0.081(6) 0.089(7) 0.089(7) -0.006(4) 0.014(4) -0.005(4)
C455 0.038(13) 0.103(11) 0.114(15) -0.043(10) 0.017(11) -0.011(10)
C456 0.055(13) 0.10(2) 0.097(14) -0.036(12) -0.009(13) -0.003(14)
C157 0.051(5) 0.069(6) 0.096(7) -0.024(5) 0.009(5) 0.015(4)
C158 0.088(5) 0.099(5) 0.105(5) -0.013(3) 0.029(4) 0.002(3)
C159 0.112(5) 0.112(5) 0.112(5) -0.006(4) 0.005(3) 0.017(4)
C160 0.072(7) 0.053(6) 0.085(7) -0.016(5) 0.020(5) 0.013(5)
C161 0.038(4) 0.034(4) 0.034(4) -0.002(3) 0.004(3) 0.004(3)
C162 0.039(4) 0.038(4) 0.038(4) 0.000(3) 0.000(3) -0.002(3)
C163 0.029(4) 0.056(5) 0.054(5) 0.002(4) 0.005(3) -0.001(3)
C164 0.037(5) 0.053(5) 0.078(6) 0.004(4) 0.012(4) 0.001(4)
C165 0.043(5) 0.073(5) 0.105(7) 0.008(5) 0.015(5) -0.008(4)
C166 0.035(5) 0.088(6) 0.091(7) 0.014(5) 0.025(5) -0.009(4)
C167 0.031(4) 0.095(6) 0.061(5) 0.002(5) 0.008(4) -0.005(4)
C168 0.033(4) 0.069(5) 0.047(5) 0.001(4) 0.003(3) -0.003(4)
C169 0.059(6) 0.071(6) 0.141(9) 0.003(5) 0.028(6) -0.024(5)
C170 0.067(7) 0.105(11) 0.185(14) -0.043(9) 0.007(7) -0.025(7)
C171 0.215(17) 0.114(11) 0.160(12) 0.027(10) 0.043(10) -0.058(12)
C172 0.109(5) 0.109(5) 0.128(5) -0.008(4) 0.020(4) 0.000(4)
C173 0.044(5) 0.131(7) 0.060(6) -0.011(5) 0.011(4) 0.003(5)
C174 0.101(10) 0.152(12) 0.067(7) -0.010(7) 0.025(6) -0.028(9)
C175 0.083(4) 0.104(5) 0.094(5) -0.007(4) 0.016(3) 0.008(3)
C176 0.076(7) 0.116(8) 0.067(7) -0.014(6) 0.020(6) 0.019(6)
C177 0.039(4) 0.039(4) 0.034(4) -0.001(3) 0.005(3) 0.003(3)
C178 0.039(4) 0.038(4) 0.036(4) -0.004(3) 0.006(3) -0.006(3)
C179 0.052(4) 0.033(4) 0.029(4) 0.000(3) 0.003(3) 0.004(3)
C180 0.056(4) 0.042(5) 0.036(4) -0.003(3) 0.011(4) 0.003(4)
C181 0.080(5) 0.038(5) 0.040(4) 0.000(3) 0.022(4) 0.007(4)
C182 0.090(5) 0.042(5) 0.039(5) -0.003(4) 0.019(4) 0.008(4)
C183 0.085(5) 0.040(4) 0.036(4) -0.003(3) 0.002(4) -0.005(4)
C184 0.065(5) 0.041(5) 0.027(4) -0.003(3) 0.009(4) -0.006(4)
C185 0.089(6) 0.064(6) 0.065(6) -0.011(5) 0.041(5) 0.008(5)
C186 0.103(5) 0.108(5) 0.115(5) -0.006(4) 0.026(4) -0.004(4)
C187 0.099(5) 0.107(5) 0.105(5) 0.009(4) 0.021(4) 0.009(4)
C188 0.115(11) 0.165(13) 0.068(6) -0.006(6) 0.046(7) 0.032(9)
C189 0.097(6) 0.048(5) 0.049(5) -0.015(4) 0.005(4) -0.013(5)
C190 0.105(14) 0.047(7) 0.097(14) -0.005(9) -0.015(12) -0.007(8)
C191 0.108(15) 0.079(12) 0.049(8) -0.014(8) -0.007(8) -0.005(12)
C192 0.085(8) 0.068(11) 0.068(11) -0.025(10) -0.007(8) -0.017(8)
C490 0.103(15) 0.080(13) 0.086(13) -0.049(10) -0.014(10) 0.006(10)
C491 0.093(13) 0.067(12) 0.059(12) -0.019(9) -0.006(9) 0.002(10)
C492 0.099(14) 0.058(12) 0.067(11) -0.010(8) -0.012(9) -0.033(10)
C193 0.036(3) 0.036(4) 0.038(4) -0.001(3) 0.012(3) -0.006(3)
C194 0.035(4) 0.035(4) 0.044(4) -0.001(3) 0.009(3) -0.008(3)
C195 0.033(4) 0.049(4) 0.038(4) -0.007(3) 0.007(3) -0.009(3)
C196 0.025(4) 0.059(5) 0.041(4) -0.003(4) 0.004(3) -0.005(3)
C197 0.029(4) 0.061(5) 0.053(5) -0.011(4) -0.001(3) -0.005(3)
C198 0.022(4) 0.081(5) 0.056(5) -0.010(4) 0.015(4) -0.001(4)
C199 0.041(4) 0.085(5) 0.045(5) 0.005(4) 0.012(4) 0.000(4)
C200 0.040(4) 0.056(5) 0.043(5) 0.002(4) 0.006(3) -0.002(4)
C201 0.036(5) 0.068(5) 0.093(7) -0.013(5) 0.010(4) 0.008(4)
C202 0.056(7) 0.079(8) 0.169(12) 0.034(8) 0.024(8) 0.016(6)
C203 0.041(5) 0.098(9) 0.126(10) 0.014(8) -0.010(6) 0.009(5)
C204 0.112(11) 0.108(11) 0.133(10) -0.046(8) 0.015(8) 0.037(9)
C205 0.058(5) 0.109(7) 0.072(6) 0.016(5) 0.034(4) -0.012(5)
C206 0.102(10) 0.154(12) 0.082(8) 0.007(7) 0.058(7) 0.001(8)
C207 0.089(4) 0.102(5) 0.103(5) 0.013(4) 0.015(3) -0.012(3)
C208 0.063(6) 0.104(8) 0.066(7) 0.022(6) 0.020(5) -0.022(5)
C209 0.031(4) 0.039(4) 0.031(3) 0.003(3) 0.003(3) -0.004(3)
C210 0.028(4) 0.037(4) 0.037(4) -0.001(3) 0.010(3) 0.002(3)
C211 0.036(4) 0.031(4) 0.046(4) 0.001(3) 0.017(3) -0.002(3)
C212 0.050(5) 0.038(4) 0.045(4) -0.003(3) 0.013(4) -0.005(3)
C213 0.046(4) 0.041(4) 0.061(4) -0.006(4) 0.014(4) -0.007(3)
C214 0.051(5) 0.044(5) 0.057(4) 0.000(4) 0.023(4) -0.015(4)
C215 0.055(5) 0.036(4) 0.055(4) 0.000(3) 0.019(4) -0.004(4)
C216 0.049(5) 0.033(4) 0.044(4) -0.005(3) 0.018(4) -0.005(3)
C217 0.060(5) 0.054(5) 0.076(5) -0.012(4) 0.005(4) -0.017(4)
C218 0.089(12) 0.063(9) 0.093(11) -0.017(7) -0.027(8) -0.009(7)
C219 0.080(10) 0.087(11) 0.096(12) -0.048(9) 0.003(8) -0.006(8)
C220 0.102(12) 0.098(13) 0.105(12) -0.007(9) 0.015(9) -0.061(10)
C518 0.078(17) 0.087(16) 0.071(9) -0.025(11) 0.005(11) -0.027(15)
C519 0.103(17) 0.062(9) 0.104(18) -0.036(11) -0.017(17) -0.011(12)
C520 0.058(9) 0.077(17) 0.097(16) -0.006(16) 0.008(11) -0.034(11)
C221 0.087(6) 0.057(5) 0.055(5) 0.013(4) 0.017(5) -0.012(5)
C222 0.099(8) 0.093(7) 0.052(6) -0.003(6) 0.025(6) -0.011(6)
C223 0.130(10) 0.086(7) 0.071(8) 0.033(6) 0.005(7) -0.036(8)
C224 0.098(7) 0.091(9) 0.064(7) 0.024(6) 0.002(6) 0.008(6)
C225 0.039(3) 0.044(4) 0.031(3) 0.002(3) 0.012(3) 0.003(3)
C226 0.032(3) 0.039(4) 0.033(3) -0.002(3) 0.002(3) 0.004(3)
C227 0.054(5) 0.045(4) 0.038(4) 0.000(3) 0.007(4) 0.003(4)
C228 0.054(5) 0.050(4) 0.038(4) -0.007(3) 0.013(4) -0.001(4)
C229 0.047(5) 0.053(4) 0.027(4) -0.001(3) 0.009(3) 0.001(4)
C230 0.035(4) 0.044(4) 0.033(4) 0.001(3) 0.006(3) -0.005(3)
C231 0.025(4) 0.043(4) 0.035(4) -0.004(3) 0.006(3) -0.004(3)
C232 0.031(4) 0.046(4) 0.031(3) -0.001(3) 0.008(3) -0.003(3)
C233 0.083(6) 0.061(5) 0.049(5) -0.008(4) 0.019(4) 0.014(5)
C234 0.117(15) 0.058(9) 0.069(11) -0.021(7) 0.034(10) 0.022(10)
C235 0.095(12) 0.080(14) 0.072(10) -0.038(9) 0.009(9) 0.007(11)
C236 0.073(10) 0.098(14) 0.078(13) -0.010(10) 0.026(9) 0.018(10)
C534 0.098(12) 0.057(9) 0.082(13) -0.023(9) 0.026(11) 0.009(9)
C535 0.105(15) 0.087(14) 0.052(7) -0.023(8) 0.026(9) 0.013(12)
C536 0.085(9) 0.087(14) 0.078(12) -0.021(11) 0.019(9) 0.021(9)
C237 0.052(5) 0.045(4) 0.035(4) 0.002(3) 0.012(3) -0.005(4)
C238 0.075(6) 0.054(6) 0.067(7) 0.003(5) 0.032(5) -0.016(5)
C239 0.068(6) 0.053(6) 0.037(5) 0.011(4) 0.007(4) -0.005(5)
C240 0.059(6) 0.045(5) 0.046(5) 0.005(4) 0.010(4) 0.004(4)
C241 0.046(4) 0.037(4) 0.043(4) 0.001(3) 0.012(3) 0.005(3)
C242 0.046(5) 0.038(4) 0.043(4) 0.004(3) 0.001(4) 0.000(4)
C243 0.058(5) 0.039(4) 0.034(4) 0.003(3) 0.007(4) 0.004(4)
C244 0.064(5) 0.047(5) 0.038(4) 0.003(4) 0.000(4) -0.003(4)
C245 0.076(5) 0.050(5) 0.040(5) 0.008(4) 0.009(4) -0.004(4)
C246 0.084(5) 0.058(6) 0.054(5) 0.022(4) 0.012(5) 0.005(5)
C247 0.081(5) 0.053(5) 0.055(5) 0.018(4) 0.012(4) 0.018(4)
C248 0.069(5) 0.049(5) 0.048(5) 0.010(4) 0.010(4) 0.012(4)
C249 0.080(5) 0.062(6) 0.045(5) 0.007(4) 0.007(5) -0.008(4)
C250 0.101(5) 0.108(5) 0.110(5) 0.011(4) 0.025(4) 0.007(4)
C251 0.108(10) 0.128(9) 0.098(9) -0.033(8) 0.028(8) -0.053(8)
C252 0.096(9) 0.137(11) 0.058(6) 0.021(6) 0.025(6) -0.022(8)
C253 0.085(6) 0.079(6) 0.071(6) 0.032(5) 0.014(5) 0.023(5)
C254 0.099(15) 0.122(16) 0.068(7) 0.036(10) 0.002(9) 0.020(14)
C255 0.126(15) 0.070(8) 0.100(13) 0.034(9) 0.035(12) 0.048(9)
C256 0.087(9) 0.125(15) 0.102(14) 0.058(13) 0.020(10) 0.034(10)
C554 0.116(17) 0.109(17) 0.083(14) 0.054(12) 0.015(12) 0.032(12)
C555 0.095(16) 0.099(16) 0.091(13) 0.014(11) 0.016(11) 0.039(12)
C556 0.092(13) 0.106(15) 0.107(17) 0.015(12) -0.013(12) 0.019(10)
C257 0.045(4) 0.040(4) 0.037(4) 0.001(3) 0.007(3) 0.005(3)
C258 0.031(4) 0.045(4) 0.040(4) -0.001(3) 0.002(3) 0.000(3)
C259 0.030(4) 0.045(4) 0.048(4) -0.004(3) 0.004(3) 0.006(3)
C260 0.060(5) 0.050(5) 0.054(5) -0.005(4) -0.004(4) 0.017(4)
C261 0.057(5) 0.054(5) 0.057(5) -0.008(4) -0.002(4) 0.013(4)
C262 0.058(5) 0.047(5) 0.060(5) -0.007(4) 0.001(4) 0.016(4)
C263 0.044(4) 0.035(4) 0.051(4) -0.004(3) 0.004(3) 0.007(3)
C264 0.039(4) 0.039(4) 0.047(4) -0.001(3) 0.003(4) 0.005(3)
C265 0.076(7) 0.077(6) 0.075(6) -0.004(5) -0.021(5) 0.029(5)
C266 0.104(10) 0.168(14) 0.104(9) 0.053(9) -0.005(7) 0.048(8)
C267 0.109(5) 0.112(5) 0.116(5) -0.008(4) -0.001(4) 0.007(4)
C268 0.101(5) 0.097(5) 0.106(5) -0.002(4) 0.002(4) 0.020(4)
C269 0.062(5) 0.036(4) 0.048(4) -0.002(4) 0.003(4) 0.009(4)
C270 0.066(5) 0.064(7) 0.051(6) -0.010(5) -0.006(5) 0.001(5)
C271 0.084(7) 0.059(6) 0.056(6) 0.004(5) 0.022(6) 0.005(5)
C272 0.077(7) 0.055(6) 0.064(6) -0.016(5) 0.006(5) 0.013(5)
C273 0.036(3) 0.031(3) 0.033(4) 0.010(3) 0.008(3) 0.004(3)
C274 0.036(4) 0.030(3) 0.032(4) 0.009(3) 0.012(3) 0.008(3)
C275 0.042(4) 0.026(3) 0.037(4) -0.001(3) 0.019(3) 0.008(3)
C276 0.045(4) 0.027(3) 0.034(4) 0.001(3) 0.006(3) 0.004(3)
C277 0.049(5) 0.029(4) 0.042(4) 0.003(3) 0.008(3) 0.005(3)
C278 0.054(5) 0.020(4) 0.045(4) 0.003(3) 0.012(3) 0.009(3)
C279 0.047(4) 0.031(4) 0.044(4) -0.003(3) 0.015(3) 0.006(3)
C280 0.042(4) 0.029(3) 0.043(4) 0.001(3) 0.014(3) 0.007(3)
C281 0.063(5) 0.032(4) 0.050(5) 0.004(3) 0.003(4) 0.017(4)
C282 0.067(6) 0.049(5) 0.044(5) 0.006(4) -0.004(4) 0.017(4)
C283 0.081(7) 0.050(6) 0.048(6) 0.019(4) 0.012(5) 0.013(5)
C284 0.081(7) 0.057(6) 0.068(7) 0.006(5) 0.013(5) 0.035(5)
C285 0.056(5) 0.037(4) 0.054(5) -0.009(4) 0.006(4) 0.001(4)
C286 0.081(8) 0.063(7) 0.060(6) -0.015(5) -0.003(5) 0.001(5)
C287 0.082(8) 0.077(8) 0.100(9) -0.048(7) 0.014(6) 0.020(6)
C288 0.075(7) 0.058(7) 0.085(8) -0.016(5) 0.012(6) -0.012(5)
C289 0.028(3) 0.042(3) 0.028(3) -0.007(3) 0.004(3) 0.002(3)
C290 0.031(4) 0.039(4) 0.031(3) 0.002(3) 0.008(3) 0.000(3)
C291 0.032(4) 0.042(4) 0.026(3) 0.002(3) 0.011(3) 0.003(3)
C292 0.038(4) 0.042(4) 0.033(4) -0.001(3) 0.003(3) -0.001(3)
C293 0.047(4) 0.046(4) 0.028(4) 0.001(3) 0.008(3) 0.006(3)
C294 0.053(5) 0.045(4) 0.028(4) 0.000(3) 0.001(3) -0.007(4)
C295 0.042(4) 0.051(4) 0.031(4) -0.001(3) 0.014(3) -0.003(3)
C296 0.044(4) 0.039(4) 0.033(4) 0.005(3) 0.016(3) -0.001(3)
C297 0.053(5) 0.053(5) 0.042(4) 0.007(4) 0.001(4) 0.012(4)
C298 0.071(7) 0.073(7) 0.048(5) -0.002(5) -0.006(4) 0.039(6)
C299 0.075(7) 0.046(6) 0.074(7) 0.020(5) 0.001(5) 0.008(5)
C300 0.071(6) 0.066(7) 0.044(5) 0.012(5) -0.008(4) 0.010(5)
C301 0.074(6) 0.049(5) 0.037(4) -0.009(4) 0.009(4) -0.008(4)
C302 0.107(5) 0.104(5) 0.108(5) -0.013(4) 0.012(4) 0.014(4)
C303 0.114(5) 0.104(5) 0.110(5) -0.005(4) 0.030(4) -0.017(4)
C304 0.167(12) 0.068(8) 0.041(5) -0.016(5) 0.020(6) 0.000(7)
C305 0.041(5) 0.052(5) 0.048(5) -0.014(4) 0.008(3) 0.002(3)
C306 0.045(5) 0.073(6) 0.043(4) -0.012(4) 0.007(3) 0.004(4)
C307 0.056(5) 0.090(6) 0.050(5) -0.009(4) 0.012(4) 0.011(4)
C308 0.049(5) 0.071(6) 0.051(5) 0.002(4) 0.008(4) 0.001(4)
C309 0.064(6) 0.100(6) 0.052(5) 0.006(4) 0.008(4) 0.008(5)
C310 0.070(7) 0.125(8) 0.070(6) -0.005(5) -0.005(5) 0.032(6)
C311 0.100(7) 0.135(8) 0.091(7) -0.025(6) -0.004(6) 0.038(6)
C312 0.081(7) 0.117(8) 0.079(7) -0.021(6) 0.004(5) 0.035(6)
C313 0.103(7) 0.117(7) 0.066(6) -0.011(5) -0.015(5) -0.002(6)
C314 0.132(16) 0.144(15) 0.053(8) -0.022(9) 0.026(12) 0.006(13)
C315 0.155(15) 0.126(13) 0.079(14) -0.038(10) -0.011(14) 0.008(12)
C316 0.126(11) 0.143(18) 0.135(17) -0.013(14) -0.008(12) -0.039(11)
C614 0.134(14) 0.147(17) 0.051(12) 0.005(12) -0.021(11) -0.004(15)
C615 0.145(13) 0.163(19) 0.083(14) -0.056(14) 0.029(11) 0.004(14)
C616 0.145(18) 0.117(11) 0.094(16) -0.008(10) -0.031(14) -0.009(13)
C317 0.128(9) 0.143(9) 0.152(9) -0.025(8) 0.011(7) 0.063(7)
C318 0.170(16) 0.255(19) 0.184(11) -0.009(14) 0.060(11) 0.104(13)
C319 0.156(13) 0.124(10) 0.28(2) -0.017(13) -0.012(12) 0.068(8)
C320 0.166(7) 0.171(7) 0.177(7) -0.001(4) 0.016(4) 0.020(4)
O1H1 0.231(14) 0.231(14) 0.233(14) 0.005(4) 0.041(5) 0.001(4)
O1H2 0.21(3) 0.21(3) 0.21(3) 0.000(4) 0.035(6) 0.000(4)
O1H3 0.099(17) 0.097(17) 0.100(17) 0.000(4) 0.015(5) 0.000(4)

loop_
_atom_type_symbol
_atom_type_description
_atom_type_scat_dispersion_real
_atom_type_scat_dispersion_imag
_atom_type_scat_source
C C 0.0033 0.0016 'International Tables Vol C Tables 4.2.6.8 and 6.1.1.4'
H H 0.0000 0.0000 'International Tables Vol C Tables 4.2.6.8 and 6.1.1.4'
Ag Ag -0.8971 1.1015 'International Tables Vol C Tables 4.2.6.8 and 6.1.1.4'
O O 0.0106 0.0060 'International Tables Vol C Tables 4.2.6.8 and 6.1.1.4'

loop_
_geom_angle_atom_site_label_1
_geom_angle_atom_site_label_2
_geom_angle_atom_site_label_3
_geom_angle
C1 Ag1 C17 164.7(3)
C1 Ag1 Ag4 139.9(3)
C17 Ag1 Ag4 49.5(2)
C1 Ag1 Ag2 47.2(2)
C17 Ag1 Ag2 146.5(2)
Ag4 Ag1 Ag2 116.45(3)
C1 Ag1 Ag5 107.7(2)
C17 Ag1 Ag5 86.6(2)
Ag4 Ag1 Ag5 70.18(2)
Ag2 Ag1 Ag5 60.42(2)
C225 Ag2 C1 166.0(3)
C225 Ag2 Ag1 147.3(2)
C1 Ag2 Ag1 46.1(2)
C225 Ag2 Ag5 82.3(2)
C1 Ag2 Ag5 111.4(2)
Ag1 Ag2 Ag5 65.22(2)
C65 Ag3 C17 134.9(3)
C65 Ag3 C49 120.4(3)
C17 Ag3 C49 95.7(3)
C65 Ag3 C18 110.7(3)
C17 Ag3 C18 28.1(2)
C49 Ag3 C18 103.8(2)
C65 Ag3 Ag8 55.5(2)
C17 Ag3 Ag8 145.88(19)
C49 Ag3 Ag8 102.59(19)
C18 Ag3 Ag8 153.53(17)
C65 Ag3 Ag5 135.6(2)
C17 Ag3 Ag5 88.87(19)
C49 Ag3 Ag5 44.06(17)
C18 Ag3 Ag5 113.56(17)
Ag8 Ag3 Ag5 84.75(3)
C65 Ag3 Ag7 43.5(2)
C17 Ag3 Ag7 148.21(19)
C49 Ag3 Ag7 77.02(18)
C18 Ag3 Ag7 123.07(19)
Ag8 Ag3 Ag7 65.11(2)
Ag5 Ag3 Ag7 105.33(3)
C65 Ag3 Ag4 136.1(2)
C17 Ag3 Ag4 41.28(19)
C49 Ag3 Ag4 101.56(18)
C18 Ag3 Ag4 66.77(19)
Ag8 Ag3 Ag4 106.12(3)
Ag5 Ag3 Ag4 68.32(2)
Ag7 Ag3 Ag4 170.15(3)
C17 Ag4 C33 154.4(3)
C17 Ag4 C34 125.6(3)
C33 Ag4 C34 28.8(3)
C17 Ag4 Ag1 48.2(2)
C33 Ag4 Ag1 124.4(2)
C34 Ag4 Ag1 111.10(19)
C17 Ag4 Ag3 47.7(2)
C33 Ag4 Ag3 157.4(2)
C34 Ag4 Ag3 168.2(2)
Ag1 Ag4 Ag3 72.34(2)
C17 Ag4 Ag21 167.3(2)
C33 Ag4 Ag21 37.8(2)
C34 Ag4 Ag21 66.6(2)
Ag1 Ag4 Ag21 127.59(3)
Ag3 Ag4 Ag21 120.99(3)
C49 Ag5 C97 167.4(3)
C49 Ag5 Ag11 132.6(2)
C97 Ag5 Ag11 59.5(2)
C49 Ag5 Ag3 58.0(2)
C97 Ag5 Ag3 126.6(2)
Ag11 Ag5 Ag3 86.74(2)
C49 Ag5 Ag13 128.7(2)
C97 Ag5 Ag13 53.0(2)
Ag11 Ag5 Ag13 73.23(2)
Ag3 Ag5 Ag13 156.19(3)
C49 Ag5 Ag16 68.3(2)
C97 Ag5 Ag16 110.4(2)
Ag11 Ag5 Ag16 118.74(3)
Ag3 Ag5 Ag16 122.41(3)
Ag13 Ag5 Ag16 60.63(2)
C49 Ag5 Ag2 84.6(2)
C97 Ag5 Ag2 83.4(2)
Ag11 Ag5 Ag2 142.80(3)
Ag3 Ag5 Ag2 121.28(3)
Ag13 Ag5 Ag2 82.40(2)
Ag16 Ag5 Ag2 69.04(2)
C49 Ag5 Ag15 90.1(2)
C97 Ag5 Ag15 99.9(2)
Ag11 Ag5 Ag15 63.58(2)
Ag3 Ag5 Ag15 99.58(2)
Ag13 Ag5 Ag15 60.25(2)
Ag16 Ag5 Ag15 59.47(2)
Ag2 Ag5 Ag15 126.21(2)
C49 Ag5 Ag1 74.9(2)
C97 Ag5 Ag1 95.0(2)
Ag11 Ag5 Ag1 126.57(3)
Ag3 Ag5 Ag1 71.94(2)
Ag13 Ag5 Ag1 130.53(3)
Ag16 Ag5 Ag1 114.00(2)
Ag2 Ag5 Ag1 54.361(18)
Ag15 Ag5 Ag1 164.99(3)
C129 Ag6 C113 127.3(3)
C129 Ag6 C49 116.4(3)
C113 Ag6 C49 106.6(3)
C129 Ag6 C50 103.0(3)
C113 Ag6 C50 102.2(3)
C49 Ag6 C50 26.6(2)
C129 Ag6 Ag17 108.0(2)
C113 Ag6 Ag17 46.9(2)
C49 Ag6 Ag17 134.51(18)
C50 Ag6 Ag17 145.95(15)
C129 Ag6 Ag7 46.1(2)
C113 Ag6 Ag7 172.8(2)
C49 Ag6 Ag7 80.32(18)
C50 Ag6 Ag7 83.10(15)
Ag17 Ag6 Ag7 129.13(4)
C129 Ag6 Ag16 174.5(2)
C113 Ag6 Ag16 49.2(2)
C49 Ag6 Ag16 64.02(18)
C50 Ag6 Ag16 75.05(15)
Ag17 Ag6 Ag16 72.77(3)
Ag7 Ag6 Ag16 137.73(3)
C129 Ag6 Ag15 127.6(2)
C113 Ag6 Ag15 87.4(2)
C49 Ag6 Ag15 80.10(18)
C50 Ag6 Ag15 106.15(17)
Ag17 Ag6 Ag15 64.91(2)
Ag7 Ag6 Ag15 95.82(3)
Ag16 Ag6 Ag15 57.85(2)
C65 Ag7 C129 171.3(3)
C65 Ag7 Ag6 135.9(2)
C129 Ag7 Ag6 51.8(3)
C65 Ag7 Ag3 49.4(2)
C129 Ag7 Ag3 135.2(3)
Ag6 Ag7 Ag3 89.44(3)
C65 Ag7 Ag8 51.0(2)
C129 Ag7 Ag8 137.1(3)
Ag6 Ag7 Ag8 95.72(3)
Ag3 Ag7 Ag8 55.66(2)
C81 Ag8 C145 134.4(3)
C81 Ag8 C65 96.3(3)
C145 Ag8 C65 108.7(3)
C81 Ag8 C161 102.6(3)
C145 Ag8 C161 94.3(3)
C65 Ag8 C161 123.8(3)
C81 Ag8 Ag3 62.47(19)
C145 Ag8 Ag3 106.4(2)
C65 Ag8 Ag3 49.79(19)
C161 Ag8 Ag3 159.25(18)
C81 Ag8 Ag11 46.66(19)
C145 Ag8 Ag11 90.8(2)
C65 Ag8 Ag11 134.7(2)
C161 Ag8 Ag11 93.59(19)
Ag3 Ag8 Ag11 86.00(3)
C81 Ag8 Ag14 102.71(19)
C145 Ag8 Ag14 59.7(2)
C65 Ag8 Ag14 160.5(2)
C161 Ag8 Ag14 47.98(19)
Ag3 Ag8 Ag14 145.14(3)
Ag11 Ag8 Ag14 63.92(2)
C81 Ag8 Ag7 121.61(19)
C145 Ag8 Ag7 68.4(2)
C65 Ag8 Ag7 40.8(2)
C161 Ag8 Ag7 132.16(19)
Ag3 Ag8 Ag7 59.23(2)
Ag11 Ag8 Ag7 129.17(3)
Ag14 Ag8 Ag7 127.00(3)
C177 Ag9 C161 158.9(3)
C177 Ag9 Ag10 48.1(2)
C161 Ag9 Ag10 153.0(2)
C177 Ag9 Ag14 144.2(2)
C161 Ag9 Ag14 49.5(2)
Ag10 Ag9 Ag14 107.52(3)
C177 Ag9 Ag11 109.9(2)
C161 Ag9 Ag11 91.1(2)
Ag10 Ag9 Ag11 62.35(2)
Ag14 Ag9 Ag11 59.29(2)
C177 Ag10 C209 161.7(3)
C177 Ag10 Ag9 48.0(2)
C209 Ag10 Ag9 147.4(2)
C177 Ag10 Ag21 142.1(2)
C209 Ag10 Ag21 47.0(2)
Ag9 Ag10 Ag21 125.40(3)
C177 Ag10 Ag11 114.0(2)
C209 Ag10 Ag11 83.4(2)
Ag9 Ag10 Ag11 66.53(2)
Ag21 Ag10 Ag11 69.72(2)
C273 Ag11 C81 137.3(3)
C273 Ag11 C97 115.7(3)
C81 Ag11 C97 103.9(3)
C273 Ag11 Ag5 135.9(2)
C81 Ag11 Ag5 83.9(2)
C97 Ag11 Ag5 44.61(17)
C273 Ag11 Ag12 55.0(2)
C81 Ag11 Ag12 145.7(2)
C97 Ag11 Ag12 63.40(17)
Ag5 Ag11 Ag12 102.42(3)
C273 Ag11 Ag8 109.1(2)
C81 Ag11 Ag8 50.8(2)
C97 Ag11 Ag8 127.34(17)
Ag5 Ag11 Ag8 83.83(2)
Ag12 Ag11 Ag8 162.21(3)
C273 Ag11 Ag14 51.0(2)
C81 Ag11 Ag14 101.4(2)
C97 Ag11 Ag14 147.04(17)
Ag5 Ag11 Ag14 119.17(3)
Ag12 Ag11 Ag14 104.43(2)
Ag8 Ag11 Ag14 58.55(2)
C273 Ag11 Ag15 82.4(2)
C81 Ag11 Ag15 114.6(2)
C97 Ag11 Ag15 89.29(17)
Ag5 Ag11 Ag15 62.126(19)
Ag12 Ag11 Ag15 97.70(2)
Ag8 Ag11 Ag15 70.25(2)
Ag14 Ag11 Ag15 60.901(19)
C273 Ag11 Ag10 68.7(2)
C81 Ag11 Ag10 85.1(2)
C97 Ag11 Ag10 107.88(17)
Ag5 Ag11 Ag10 145.63(3)
Ag12 Ag11 Ag10 70.65(2)
Ag8 Ag11 Ag10 113.27(3)
Ag14 Ag11 Ag10 94.90(2)
Ag15 Ag11 Ag10 150.48(3)
C273 Ag11 Ag9 69.3(2)
C81 Ag11 Ag9 68.1(2)
C97 Ag11 Ag9 156.82(17)
Ag5 Ag11 Ag9 147.25(3)
Ag12 Ag11 Ag9 110.27(2)
Ag8 Ag11 Ag9 65.58(2)
Ag14 Ag11 Ag9 54.657(19)
Ag15 Ag11 Ag9 113.88(2)
Ag10 Ag11 Ag9 51.121(18)
C193 Ag12 C209 141.8(3)
C193 Ag12 C273 122.2(3)
C209 Ag12 C273 95.4(3)
C193 Ag12 C210 120.6(3)
C209 Ag12 C210 28.4(2)
C273 Ag12 C210 108.1(3)
C193 Ag12 Ag20 46.0(2)
C209 Ag12 Ag20 155.1(2)
C273 Ag12 Ag20 79.25(18)
C210 Ag12 Ag20 130.65(18)
C193 Ag12 Ag11 124.3(2)
C209 Ag12 Ag11 85.71(19)
C273 Ag12 Ag11 45.75(17)
C210 Ag12 Ag11 112.85(17)
Ag20 Ag12 Ag11 106.41(3)
C193 Ag12 Ag13 53.8(2)
C209 Ag12 Ag13 140.26(19)
C273 Ag12 Ag13 90.81(19)
C210 Ag12 Ag13 157.02(18)
Ag20 Ag12 Ag13 64.51(2)
Ag11 Ag12 Ag13 71.00(2)
C289 Ag13 C97 141.0(3)
C289 Ag13 C193 107.7(3)
C97 Ag13 C193 98.6(3)
C289 Ag13 Ag5 101.7(2)
C97 Ag13 Ag5 45.06(18)
C193 Ag13 Ag5 142.95(19)
C289 Ag13 Ag12 115.4(2)
C97 Ag13 Ag12 64.76(19)
C193 Ag13 Ag12 46.38(18)
Ag5 Ag13 Ag12 100.47(3)
C289 Ag13 Ag16 60.0(2)
C97 Ag13 Ag16 103.97(19)
C193 Ag13 Ag16 154.58(19)
Ag5 Ag13 Ag16 61.70(2)
Ag12 Ag13 Ag16 157.43(3)
C289 Ag13 Ag15 44.5(2)
C97 Ag13 Ag15 96.58(19)
C193 Ag13 Ag15 128.11(19)
Ag5 Ag13 Ag15 63.42(2)
Ag12 Ag13 Ag15 99.72(3)
Ag16 Ag13 Ag15 60.82(2)
C289 Ag13 Ag20 68.9(2)
C97 Ag13 Ag20 121.17(19)
C193 Ag13 Ag20 41.9(2)
Ag5 Ag13 Ag20 141.55(3)
Ag12 Ag13 Ag20 56.64(2)
Ag16 Ag13 Ag20 128.33(3)
Ag15 Ag13 Ag20 88.56(3)
C161 Ag14 C273 117.6(3)
C161 Ag14 C257 132.9(3)
C273 Ag14 C257 104.6(3)
C161 Ag14 C258 112.5(3)
C273 Ag14 C258 109.7(2)
C257 Ag14 C258 27.3(3)
C161 Ag14 Ag9 45.2(2)
C273 Ag14 Ag9 73.35(18)
C257 Ag14 Ag9 149.8(2)
C258 Ag14 Ag9 123.72(19)
C161 Ag14 Ag8 55.0(2)
C273 Ag14 Ag8 100.26(17)
C257 Ag14 Ag8 138.1(2)
C258 Ag14 Ag8 149.51(18)
Ag9 Ag14 Ag8 70.03(2)
C161 Ag14 Ag11 93.5(2)
C273 Ag14 Ag11 43.08(17)
C257 Ag14 Ag11 133.0(2)
C258 Ag14 Ag11 150.72(18)
Ag9 Ag14 Ag11 66.05(2)
Ag8 Ag14 Ag11 57.53(2)
C161 Ag14 Ag15 123.8(2)
C273 Ag14 Ag15 77.63(19)
C257 Ag14 Ag15 83.5(2)
C258 Ag14 Ag15 110.80(18)
Ag9 Ag14 Ag15 123.98(3)
Ag8 Ag14 Ag15 69.46(2)
Ag11 Ag14 Ag15 59.997(19)
C145 Ag15 C289 157.9(3)
C145 Ag15 Ag13 156.5(2)
C289 Ag15 Ag13 45.5(2)
C145 Ag15 Ag16 125.5(2)
C289 Ag15 Ag16 59.2(2)
Ag13 Ag15 Ag16 59.04(2)
C145 Ag15 Ag5 104.2(2)
C289 Ag15 Ag5 96.1(2)
Ag13 Ag15 Ag5 56.336(19)
Ag16 Ag15 Ag5 58.73(2)
C145 Ag15 Ag18 69.0(2)
C289 Ag15 Ag18 90.1(2)
Ag13 Ag15 Ag18 131.20(3)
Ag16 Ag15 Ag18 121.62(3)
Ag5 Ag15 Ag18 172.22(3)
C145 Ag15 Ag11 90.7(2)
C289 Ag15 Ag11 108.4(2)
Ag13 Ag15 Ag11 67.52(2)
Ag16 Ag15 Ag11 109.47(2)
Ag5 Ag15 Ag11 54.296(18)
Ag18 Ag15 Ag11 127.83(2)
C145 Ag15 Ag14 57.4(2)
C289 Ag15 Ag14 123.1(2)
Ag13 Ag15 Ag14 113.40(3)
Ag16 Ag15 Ag14 168.53(3)
Ag5 Ag15 Ag14 110.19(2)
Ag18 Ag15 Ag14 69.78(2)
Ag11 Ag15 Ag14 59.102(19)
C145 Ag15 Ag6 68.2(2)
C289 Ag15 Ag6 110.2(2)
Ag13 Ag15 Ag6 113.06(3)
Ag16 Ag15 Ag6 57.48(2)
Ag5 Ag15 Ag6 74.27(2)
Ag18 Ag15 Ag6 99.23(2)
Ag11 Ag15 Ag6 117.46(2)
Ag14 Ag15 Ag6 125.04(3)
C145 Ag15 Ag17 83.7(2)
C289 Ag15 Ag17 79.3(2)
Ag13 Ag15 Ag17 116.02(2)
Ag16 Ag15 Ag17 66.48(2)
Ag5 Ag15 Ag17 117.28(2)
Ag18 Ag15 Ag17 59.29(2)
Ag11 Ag15 Ag17 168.34(3)
Ag14 Ag15 Ag17 124.48(2)
Ag6 Ag15 Ag17 50.93(2)
C225 Ag16 C113 145.5(3)
C225 Ag16 C114 117.9(3)
C113 Ag16 C114 27.9(3)
C225 Ag16 C226 28.4(2)
C113 Ag16 C226 128.0(3)
C114 Ag16 C226 106.3(3)
C225 Ag16 C289 98.8(3)
C113 Ag16 C289 103.3(3)
C114 Ag16 C289 123.3(2)
C226 Ag16 C289 85.6(2)
C225 Ag16 Ag13 63.0(2)
C113 Ag16 Ag13 146.9(2)
C114 Ag16 Ag13 164.28(18)
C226 Ag16 Ag13 66.66(18)
C289 Ag16 Ag13 44.35(16)
C225 Ag16 Ag5 79.66(19)
C113 Ag16 Ag5 127.0(2)
C114 Ag16 Ag5 137.62(18)
C226 Ag16 Ag5 104.11(18)
C289 Ag16 Ag5 87.61(16)
Ag13 Ag16 Ag5 57.66(2)
C225 Ag16 Ag6 149.0(2)
C113 Ag16 Ag6 48.2(2)
C114 Ag16 Ag6 67.47(18)
C226 Ag16 Ag6 171.75(18)
C289 Ag16 Ag6 102.29(16)
Ag13 Ag16 Ag6 120.75(3)
Ag5 Ag16 Ag6 78.84(2)
C225 Ag16 Ag15 122.1(2)
C113 Ag16 Ag15 91.9(2)
C114 Ag16 Ag15 119.78(19)
C226 Ag16 Ag15 123.56(18)
C289 Ag16 Ag15 42.89(16)
Ag13 Ag16 Ag15 60.14(2)
Ag5 Ag16 Ag15 61.80(2)
Ag6 Ag16 Ag15 64.67(2)
C305 Ag17 C113 168.9(3)
C305 Ag17 Ag6 133.5(3)
C113 Ag17 Ag6 53.2(2)
C305 Ag17 Ag18 42.7(2)
C113 Ag17 Ag18 148.1(2)
Ag6 Ag17 Ag18 108.79(3)
C305 Ag17 Ag15 100.8(2)
C113 Ag17 Ag15 90.3(2)
Ag6 Ag17 Ag15 64.16(2)
Ag18 Ag17 Ag15 58.128(19)
C257 Ag18 C305 167.2(3)
C257 Ag18 C306 141.0(3)
C305 Ag18 C306 26.4(3)
C257 Ag18 Ag19 45.7(2)
C305 Ag18 Ag19 140.3(2)
C306 Ag18 Ag19 136.9(2)
C257 Ag18 Ag15 90.4(2)
C305 Ag18 Ag15 102.2(3)
C306 Ag18 Ag15 128.5(2)
Ag19 Ag18 Ag15 74.25(2)
C257 Ag18 Ag17 153.0(2)
C305 Ag18 Ag17 39.7(2)
C306 Ag18 Ag17 66.0(2)
Ag19 Ag18 Ag17 119.60(3)
Ag15 Ag18 Ag17 62.58(2)
C241 Ag19 C257 157.7(3)
C241 Ag19 Ag20 48.1(2)
C257 Ag19 Ag20 150.8(2)
C241 Ag19 Ag18 143.4(2)
C257 Ag19 Ag18 45.4(2)
Ag20 Ag19 Ag18 130.55(3)
C193 Ag20 C241 161.7(3)
C193 Ag20 Ag19 150.0(2)
C241 Ag20 Ag19 48.3(2)
C193 Ag20 Ag12 48.7(2)
C241 Ag20 Ag12 141.1(2)
Ag19 Ag20 Ag12 108.93(3)
C193 Ag20 Ag13 50.9(2)
C241 Ag20 Ag13 144.1(2)
Ag19 Ag20 Ag13 102.33(3)
Ag12 Ag20 Ag13 58.85(2)
C33 Ag21 C209 169.0(3)
C33 Ag21 Ag10 136.6(2)
C209 Ag21 Ag10 48.8(2)
C33 Ag21 Ag4 41.5(2)
C209 Ag21 Ag4 149.4(2)
Ag10 Ag21 Ag4 114.25(3)
C2 C1 Ag1 145.6(8)
C2 C1 Ag2 127.2(7)
Ag1 C1 Ag2 86.6(3)
C1 C2 C3 179.3(12)
C4 C3 C8 120.5(9)
C4 C3 C2 120.7(9)
C8 C3 C2 118.7(9)
C3 C4 C5 122.2(10)
C3 C4 H4 118.9
C5 C4 H4 118.9
C4 C5 C6 116.3(11)
C4 C5 C9 122.5(11)
C6 C5 C9 121.2(10)
C5 C6 C7 124.9(10)
C5 C6 H6 117.5
C7 C6 H6 117.5
C6 C7 C8 115.3(10)
C6 C7 C13 122.2(10)
C8 C7 C13 122.5(11)
C3 C8 C7 120.7(10)
C3 C8 H8 119.6
C7 C8 H8 119.6
C10 C9 C11 110.7(14)
C10 C9 C5 114.1(11)
C11 C9 C5 113.4(13)
C10 C9 C12 107.4(15)
C11 C9 C12 104.5(13)
C5 C9 C12 105.9(13)
C9 C10 H10A 109.5
C9 C10 H10B 109.5
H10A C10 H10B 109.5
C9 C10 H10C 109.5
H10A C10 H10C 109.5
H10B C10 H10C 109.5
C9 C11 H11A 109.5
C9 C11 H11B 109.5
H11A C11 H11B 109.5
C9 C11 H11C 109.5
H11A C11 H11C 109.5
H11B C11 H11C 109.5
C9 C12 H12A 109.5
C9 C12 H12B 109.5
H12A C12 H12B 109.5
C9 C12 H12C 109.5
H12A C12 H12C 109.5
H12B C12 H12C 109.5
C15 C13 C7 107.8(13)
C15 C13 C16 107.8(15)
C7 C13 C16 115.0(11)
C15 C13 C14 108.5(14)
C7 C13 C14 110.8(13)
C16 C13 C14 106.8(15)
C13 C14 H14A 109.5
C13 C14 H14B 109.5
H14A C14 H14B 109.5
C13 C14 H14C 109.5
H14A C14 H14C 109.5
H14B C14 H14C 109.5
C13 C15 H15A 109.5
C13 C15 H15B 109.5
H15A C15 H15B 109.5
C13 C15 H15C 109.5
H15A C15 H15C 109.5
H15B C15 H15C 109.5
C13 C16 H16A 109.5
C13 C16 H16B 109.5
H16A C16 H16B 109.5
C13 C16 H16C 109.5
H16A C16 H16C 109.5
H16B C16 H16C 109.5
C18 C17 Ag1 127.7(6)
C18 C17 Ag4 149.8(7)
Ag1 C17 Ag4 82.3(3)
C18 C17 Ag3 84.8(6)
Ag1 C17 Ag3 105.2(3)
Ag4 C17 Ag3 91.0(3)
C17 C18 C19 175.2(9)
C17 C18 Ag3 67.1(5)
C19 C18 Ag3 116.5(6)
C20 C19 C24 118.3(8)
C20 C19 C18 120.5(8)
C24 C19 C18 121.1(8)
C21 C20 C19 122.6(8)
C21 C20 H20 118.7
C19 C20 H20 118.7
C20 C21 C22 116.5(8)
C20 C21 C25 121.4(8)
C22 C21 C25 122.1(8)
C23 C22 C21 123.2(8)
C23 C22 H22 118.4
C21 C22 H22 118.4
C22 C23 C24 118.0(8)
C22 C23 C29 123.5(8)
C24 C23 C29 118.4(8)
C23 C24 C19 121.3(8)
C23 C24 H24 119.3
C19 C24 H24 119.3
C27 C25 C21 112.1(8)
C27 C25 C28 107.6(9)
C21 C25 C28 112.5(9)
C27 C25 C26 109.1(10)
C21 C25 C26 108.3(8)
C28 C25 C26 107.0(10)
C25 C26 H26A 109.5
C25 C26 H26B 109.5
H26A C26 H26B 109.5
C25 C26 H26C 109.5
H26A C26 H26C 109.5
H26B C26 H26C 109.5
C25 C27 H27A 109.5
C25 C27 H27B 109.5
H27A C27 H27B 109.5
C25 C27 H27C 109.5
H27A C27 H27C 109.5
H27B C27 H27C 109.5
C25 C28 H28A 109.5
C25 C28 H28B 109.5
H28A C28 H28B 109.5
C25 C28 H28C 109.5
H28A C28 H28C 109.5
H28B C28 H28C 109.5
C31 C29 C30 110.6(9)
C31 C29 C32 110.2(9)
C30 C29 C32 107.8(9)
C31 C29 C23 109.4(8)
C30 C29 C23 111.1(8)
C32 C29 C23 107.6(8)
C29 C30 H30A 109.5
C29 C30 H30B 109.5
H30A C30 H30B 109.5
C29 C30 H30C 109.5
H30A C30 H30C 109.5
H30B C30 H30C 109.5
C29 C31 H31A 109.5
C29 C31 H31B 109.5
H31A C31 H31B 109.5
C29 C31 H31C 109.5
H31A C31 H31C 109.5
H31B C31 H31C 109.5
C29 C32 H32A 109.5
C29 C32 H32B 109.5
H32A C32 H32B 109.5
C29 C32 H32C 109.5
H32A C32 H32C 109.5
H32B C32 H32C 109.5
C34 C33 Ag21 173.6(8)
C34 C33 Ag4 85.6(6)
Ag21 C33 Ag4 100.7(3)
C33 C34 C35 173.1(10)
C33 C34 Ag4 65.5(6)
C35 C34 Ag4 121.4(6)
C36 C35 C40 118.7(9)
C36 C35 C34 121.1(8)
C40 C35 C34 120.1(8)
C35 C36 C37 122.1(9)
C35 C36 H36 119.0
C37 C36 H36 119.0
C38 C37 C36 116.8(10)
C38 C37 C41 120.5(9)
C36 C37 C41 122.6(10)
C39 C38 C37 123.0(9)
C39 C38 H38 118.5
C37 C38 H38 118.5
C40 C39 C38 118.0(10)
C40 C39 C45 121.6(10)
C38 C39 C45 120.4(10)
C39 C40 C35 121.4(10)
C39 C40 H40 119.3
C35 C40 H40 119.3
C43 C41 C44 113.9(13)
C43 C41 C37 111.7(11)
C44 C41 C37 113.3(10)
C43 C41 C42 106.5(13)
C44 C41 C42 103.5(13)
C37 C41 C42 107.1(10)
C41 C42 H42A 109.5
C41 C42 H42B 109.5
H42A C42 H42B 109.5
C41 C42 H42C 109.5
H42A C42 H42C 109.5
H42B C42 H42C 109.5
C41 C43 H43A 109.5
C41 C43 H43B 109.5
H43A C43 H43B 109.5
C41 C43 H43C 109.5
H43A C43 H43C 109.5
H43B C43 H43C 109.5
C41 C44 H44A 109.5
C41 C44 H44B 109.5
H44A C44 H44B 109.5
C41 C44 H44C 109.5
H44A C44 H44C 109.5
H44B C44 H44C 109.5
C46 C45 C48 117.7(14)
C46 C45 C39 111.8(12)
C48 C45 C39 114.7(11)
C46 C45 C47 104.5(12)
C48 C45 C47 99.0(13)
C39 C45 C47 107.1(12)
C45 C46 H46A 109.5
C45 C46 H46B 109.5
H46A C46 H46B 109.5
C45 C46 H46C 109.5
H46A C46 H46C 109.5
H46B C46 H46C 109.5
C45 C47 H47A 109.5
C45 C47 H47B 109.5
H47A C47 H47B 109.5
C45 C47 H47C 109.5
H47A C47 H47C 109.5
H47B C47 H47C 109.5
C45 C48 H48A 109.5
C45 C48 H48B 109.5
H48A C48 H48B 109.5
C45 C48 H48C 109.5
H48A C48 H48C 109.5
H48B C48 H48C 109.5
C50 C49 Ag5 153.3(7)
C50 C49 Ag6 86.4(5)
Ag5 C49 Ag6 115.2(4)
C50 C49 Ag3 110.8(6)
Ag5 C49 Ag3 77.9(3)
Ag6 C49 Ag3 109.4(3)
C49 C50 C51 176.0(9)
C49 C50 Ag6 67.0(5)
C51 C50 Ag6 116.5(5)
C56 C51 C52 119.9(8)
C56 C51 C50 117.5(7)
C52 C51 C50 122.6(8)
C51 C52 C53 120.3(8)
C51 C52 H52 119.9
C53 C52 H52 119.9
C54 C53 C52 118.0(8)
C54 C53 C57 122.4(8)
C52 C53 C57 119.5(9)
C53 C54 C55 123.7(8)
C53 C54 H54 118.2
C55 C54 H54 118.2
C56 C55 C54 116.3(8)
C56 C55 C61 123.8(7)
C54 C55 C61 119.8(7)
C51 C56 C55 121.7(8)
C51 C56 H56 119.1
C55 C56 H56 119.1
C60 C57 C58 114.7(10)
C60 C57 C53 110.8(9)
C58 C57 C53 114.4(9)
C60 C57 C59 103.9(10)
C58 C57 C59 104.3(10)
C53 C57 C59 107.7(9)
C57 C58 H58A 109.5
C57 C58 H58B 109.5
H58A C58 H58B 109.5
C57 C58 H58C 109.5
H58A C58 H58C 109.5
H58B C58 H58C 109.5
C57 C59 H59A 109.5
C57 C59 H59B 109.5
H59A C59 H59B 109.5
C57 C59 H59C 109.5
H59A C59 H59C 109.5
H59B C59 H59C 109.5
C57 C60 H60A 109.5
C57 C60 H60B 109.5
H60A C60 H60B 109.5
C57 C60 H60C 109.5
H60A C60 H60C 109.5
H60B C60 H60C 109.5
C62 C61 C63 111.0(8)
C62 C61 C55 109.7(7)
C63 C61 C55 108.8(8)
C62 C61 C64 108.3(8)
C63 C61 C64 107.9(8)
C55 C61 C64 111.2(7)
C61 C62 H62A 109.5
C61 C62 H62B 109.5
H62A C62 H62B 109.5
C61 C62 H62C 109.5
H62A C62 H62C 109.5
H62B C62 H62C 109.5
C61 C63 H63A 109.5
C61 C63 H63B 109.5
H63A C63 H63B 109.5
C61 C63 H63C 109.5
H63A C63 H63C 109.5
H63B C63 H63C 109.5
C61 C64 H64A 109.5
C61 C64 H64B 109.5
H64A C64 H64B 109.5
C61 C64 H64C 109.5
H64A C64 H64C 109.5
H64B C64 H64C 109.5
C66 C65 Ag7 153.6(7)
C66 C65 Ag3 118.2(7)
Ag7 C65 Ag3 87.0(3)
C66 C65 Ag8 105.0(6)
Ag7 C65 Ag8 88.2(3)
Ag3 C65 Ag8 74.7(2)
C65 C66 C67 178.6(9)
C72 C67 C68 120.3(9)
C72 C67 C66 120.5(8)
C68 C67 C66 119.2(8)
C69 C68 C67 120.1(10)
C69 C68 H68 120.0
C67 C68 H68 120.0
C70 C69 C68 117.7(11)
C70 C69 C73 124.9(11)
C68 C69 C73 117.3(12)
C69 C70 C71 124.1(10)
C69 C70 H70 117.9
C71 C70 H70 117.9
C72 C71 C70 117.3(9)
C72 C71 C77 121.8(8)
C70 C71 C77 120.8(8)
C71 C72 C67 120.5(8)
C71 C72 H72 119.8
C67 C72 H72 119.8
C76 C73 C75 115.6(15)
C76 C73 C69 112.1(14)
C75 C73 C69 112.0(13)
C76 C73 C74 102.8(14)
C75 C73 C74 104.0(13)
C69 C73 C74 109.4(13)
C73 C74 H74A 109.5
C73 C74 H74B 109.5
H74A C74 H74B 109.5
C73 C74 H74C 109.5
H74A C74 H74C 109.5
H74B C74 H74C 109.5
C73 C75 H75A 109.5
C73 C75 H75B 109.5
H75A C75 H75B 109.5
C73 C75 H75C 109.5
H75A C75 H75C 109.5
H75B C75 H75C 109.5
C73 C76 H76A 109.5
C73 C76 H76B 109.5
H76A C76 H76B 109.5
C73 C76 H76C 109.5
H76A C76 H76C 109.5
H76B C76 H76C 109.5
C80 C77 C71 112.2(8)
C80 C77 C78 110.7(9)
C71 C77 C78 107.8(8)
C80 C77 C79 107.4(9)
C71 C77 C79 110.3(8)
C78 C77 C79 108.3(8)
C77 C78 H78A 109.5
C77 C78 H78B 109.5
H78A C78 H78B 109.5
C77 C78 H78C 109.5
H78A C78 H78C 109.5
H78B C78 H78C 109.5
C77 C79 H79A 109.5
C77 C79 H79B 109.5
H79A C79 H79B 109.5
C77 C79 H79C 109.5
H79A C79 H79C 109.5
H79B C79 H79C 109.5
C77 C80 H80A 109.5
C77 C80 H80B 109.5
H80A C80 H80B 109.5
C77 C80 H80C 109.5
H80A C80 H80C 109.5
H80B C80 H80C 109.5
C82 C81 Ag11 137.4(7)
C82 C81 Ag8 133.5(6)
Ag11 C81 Ag8 82.6(3)
C81 C82 C83 176.5(8)
C84 C83 C88 120.6(7)
C84 C83 C82 120.4(7)
C88 C83 C82 118.9(7)
C83 C84 C85 121.0(8)
C83 C84 H84 119.5
C85 C84 H84 119.5
C86 C85 C84 117.1(8)
C86 C85 C89 122.8(8)
C84 C85 C89 120.0(8)
C85 C86 C87 123.6(8)
C85 C86 H86 118.2
C87 C86 H86 118.2
C88 C87 C86 116.9(8)
C88 C87 C93 121.0(7)
C86 C87 C93 122.0(7)
C83 C88 C87 120.7(8)
C83 C88 H88 119.7
C87 C88 H88 119.7
C90 C89 C91 112.8(9)
C90 C89 C85 109.4(7)
C91 C89 C85 111.9(8)
C90 C89 C92 108.2(8)
C91 C89 C92 105.0(9)
C85 C89 C92 109.4(8)
C89 C90 H90A 109.5
C89 C90 H90B 109.5
H90A C90 H90B 109.5
C89 C90 H90C 109.5
H90A C90 H90C 109.5
H90B C90 H90C 109.5
C89 C91 H91A 109.5
C89 C91 H91B 109.5
H91A C91 H91B 109.5
C89 C91 H91C 109.5
H91A C91 H91C 109.5
H91B C91 H91C 109.5
C89 C92 H92A 109.5
C89 C92 H92B 109.5
H92A C92 H92B 109.5
C89 C92 H92C 109.5
H92A C92 H92C 109.5
H92B C92 H92C 109.5
C96 C93 C95 108.0(9)
C96 C93 C94 107.4(8)
C95 C93 C94 109.2(8)
C96 C93 C87 112.9(7)
C95 C93 C87 109.2(8)
C94 C93 C87 110.0(8)
C93 C94 H94A 109.5
C93 C94 H94B 109.5
H94A C94 H94B 109.5
C93 C94 H94C 109.5
H94A C94 H94C 109.5
H94B C94 H94C 109.5
C93 C95 H95A 109.5
C93 C95 H95B 109.5
H95A C95 H95B 109.5
C93 C95 H95C 109.5
H95A C95 H95C 109.5
H95B C95 H95C 109.5
C93 C96 H96A 109.5
C93 C96 H96B 109.5
H96A C96 H96B 109.5
C93 C96 H96C 109.5
H96A C96 H96C 109.5
H96B C96 H96C 109.5
C98 C97 Ag5 140.5(7)
C98 C97 Ag13 107.2(6)
Ag5 C97 Ag13 82.0(3)
C98 C97 Ag11 140.6(6)
Ag5 C97 Ag11 75.9(2)
Ag13 C97 Ag11 89.4(3)
C97 C98 C99 179.1(10)
C100 C99 C104 121.2(8)
C100 C99 C98 118.7(8)
C104 C99 C98 120.1(8)
C101 C100 C99 121.3(9)
C101 C100 H100 119.4
C99 C100 H100 119.4
C100 C101 C102 117.4(9)
C100 C101 C105 121.7(9)
C102 C101 C105 120.8(8)
C101 C102 C103 122.5(8)
C101 C102 H102 118.8
C103 C102 H102 118.8
C104 C103 C102 117.4(8)
C104 C103 C109 123.3(8)
C102 C103 C109 119.3(7)
C103 C104 C99 120.2(8)
C103 C104 H104 119.9
C99 C104 H104 119.9
C407 C105 C406 116(2)
C407 C105 C101 115.3(15)
C106 C105 C101 110.9(14)
C406 C105 C101 113.2(18)
C106 C105 C108 117.8(16)
C101 C105 C108 112.3(11)
C407 C105 C408 107(2)
C406 C105 C408 102(2)
C101 C105 C408 100.9(13)
C106 C105 C107 106.2(16)
C101 C105 C107 102.7(11)
C108 C105 C107 105.4(14)
C105 C106 H10D 109.5
C105 C106 H10E 109.5
H10D C106 H10E 109.5
C105 C106 H10F 109.5
H10D C106 H10F 109.5
H10E C106 H10F 109.5
C105 C107 H10G 109.5
C105 C107 H10H 109.5
H10G C107 H10H 109.5
C105 C107 H10I 109.5
H10G C107 H10I 109.5
H10H C107 H10I 109.5
C105 C108 H10J 109.5
C105 C108 H10K 109.5
H10J C108 H10K 109.5
C105 C108 H10L 109.5
H10J C108 H10L 109.5
H10K C108 H10L 109.5
C105 C406 H40A 109.5
C105 C406 H40B 109.5
H40A C406 H40B 109.5
C105 C406 H40C 109.5
H40A C406 H40C 109.5
H40B C406 H40C 109.5
C105 C407 H40D 109.5
C105 C407 H40E 109.5
H40D C407 H40E 109.5
C105 C407 H40F 109.5
H40D C407 H40F 109.5
H40E C407 H40F 109.5
C105 C408 H40G 109.5
C105 C408 H40H 109.5
H40G C408 H40H 109.5
C105 C408 H40I 109.5
H40G C408 H40I 109.5
H40H C408 H40I 109.5
C103 C109 C112 112.1(7)
C103 C109 C110 109.6(8)
C112 C109 C110 109.6(9)
C103 C109 C111 108.3(8)
C112 C109 C111 107.6(9)
C110 C109 C111 109.6(8)
C109 C110 H11D 109.5
C109 C110 H11E 109.5
H11D C110 H11E 109.5
C109 C110 H11F 109.5
H11D C110 H11F 109.5
H11E C110 H11F 109.5
C109 C111 H11G 109.5
C109 C111 H11H 109.5
H11G C111 H11H 109.5
C109 C111 H11I 109.5
H11G C111 H11I 109.5
H11H C111 H11I 109.5
C109 C112 H11J 109.5
C109 C112 H11K 109.5
H11J C112 H11K 109.5
C109 C112 H11L 109.5
H11J C112 H11L 109.5
H11K C112 H11L 109.5
C114 C113 Ag17 153.8(7)
C114 C113 Ag6 125.3(7)
Ag17 C113 Ag6 79.9(3)
C114 C113 Ag16 87.8(6)
Ag17 C113 Ag16 104.1(3)
Ag6 C113 Ag16 82.6(3)
C113 C114 C115 174.8(9)
C113 C114 Ag16 64.3(5)
C115 C114 Ag16 120.7(6)
C120 C115 C116 119.8(8)
C120 C115 C114 120.3(9)
C116 C115 C114 119.9(8)
C115 C116 C117 120.6(9)
C115 C116 H116 119.7
C117 C116 H116 119.7
C118 C117 C116 117.4(10)
C118 C117 C121 124.5(10)
C116 C117 C121 118.1(10)
C119 C118 C117 122.7(9)
C119 C118 H118 118.6
C117 C118 H118 118.6
C118 C119 C120 118.7(9)
C118 C119 C125 119.3(9)
C120 C119 C125 122.0(10)
C115 C120 C119 120.7(9)
C115 C120 H120 119.6
C119 C120 H120 119.6
C122 C121 C123 113.2(12)
C122 C121 C117 109.8(11)
C123 C121 C117 112.4(11)
C122 C121 C124 107.1(12)
C123 C121 C124 103.8(12)
C117 C121 C124 110.2(11)
C121 C122 H12D 109.5
C121 C122 H12E 109.5
H12D C122 H12E 109.5
C121 C122 H12F 109.5
H12D C122 H12F 109.5
H12E C122 H12F 109.5
C121 C123 H12G 109.5
C121 C123 H12H 109.5
H12G C123 H12H 109.5
C121 C123 H12I 109.5
H12G C123 H12I 109.5
H12H C123 H12I 109.5
C121 C124 H12J 109.5
C121 C124 H12K 109.5
H12J C124 H12K 109.5
C121 C124 H12L 109.5
H12J C124 H12L 109.5
H12K C124 H12L 109.5
C126 C125 C128 110.4(12)
C126 C125 C127 108.4(11)
C128 C125 C127 108.3(10)
C126 C125 C119 109.1(9)
C128 C125 C119 112.2(9)
C127 C125 C119 108.3(10)
C125 C126 H12M 109.5
C125 C126 H12N 109.5
H12M C126 H12N 109.5
C125 C126 H12O 109.5
H12M C126 H12O 109.5
H12N C126 H12O 109.5
C125 C127 H12P 109.5
C125 C127 H12Q 109.5
H12P C127 H12Q 109.5
C125 C127 H12R 109.5
H12P C127 H12R 109.5
H12Q C127 H12R 109.5
C125 C128 H12S 109.5
C125 C128 H12T 109.5
H12S C128 H12T 109.5
C125 C128 H12U 109.5
H12S C128 H12U 109.5
H12T C128 H12U 109.5
C130 C129 Ag7 164.6(8)
C130 C129 Ag6 113.3(7)
Ag7 C129 Ag6 82.1(3)
C129 C130 C131 175.5(10)
C136 C131 C132 120.7(8)
C136 C131 C130 121.2(8)
C132 C131 C130 118.1(8)
C133 C132 C131 118.3(9)
C133 C132 H132 120.9
C131 C132 H132 120.9
C132 C133 C134 119.5(9)
C132 C133 C137 118.3(9)
C134 C133 C137 122.2(9)
C133 C134 C135 123.4(9)
C133 C134 H134 118.3
C135 C134 H134 118.3
C136 C135 C134 116.7(9)
C136 C135 C141 121.1(10)
C134 C135 C141 122.1(9)
C131 C136 C135 121.5(9)
C131 C136 H136 119.3
C135 C136 H136 119.3
C440 C137 C438 115(3)
C139 C137 C140 113.4(16)
C440 C137 C133 109.9(18)
C139 C137 C133 112.2(12)
C438 C137 C133 106.8(15)
C140 C137 C133 109.7(12)
C139 C137 C138 103.7(15)
C140 C137 C138 106.1(15)
C133 C137 C138 111.4(10)
C440 C137 C439 114(2)
C438 C137 C439 104(2)
C133 C137 C439 105.9(13)
C137 C138 H13A 109.5
C137 C138 H13B 109.5
H13A C138 H13B 109.5
C137 C138 H13C 109.5
H13A C138 H13C 109.5
H13B C138 H13C 109.5
C137 C139 H13D 109.5
C137 C139 H13E 109.5
H13D C139 H13E 109.5
C137 C139 H13F 109.5
H13D C139 H13F 109.5
H13E C139 H13F 109.5
C137 C140 H14D 109.5
C137 C140 H14E 109.5
H14D C140 H14E 109.5
C137 C140 H14F 109.5
H14D C140 H14F 109.5
H14E C140 H14F 109.5
C137 C438 H43D 109.5
C137 C438 H43E 109.5
H43D C438 H43E 109.5
C137 C438 H43F 109.5
H43D C438 H43F 109.5
H43E C438 H43F 109.5
C137 C439 H43G 109.5
C137 C439 H43H 109.5
H43G C439 H43H 109.5
C137 C439 H43I 109.5
H43G C439 H43I 109.5
H43H C439 H43I 109.5
C137 C440 H44D 109.5
C137 C440 H44E 109.5
H44D C440 H44E 109.5
C137 C440 H44F 109.5
H44D C440 H44F 109.5
H44E C440 H44F 109.5
C143 C141 C144 112.9(12)
C143 C141 C142 108.5(13)
C144 C141 C142 106.1(12)
C143 C141 C135 108.7(10)
C144 C141 C135 112.7(11)
C142 C141 C135 107.6(10)
C141 C142 H14G 109.5
C141 C142 H14H 109.5
H14G C142 H14H 109.5
C141 C142 H14I 109.5
H14G C142 H14I 109.5
H14H C142 H14I 109.5
C141 C143 H14J 109.5
C141 C143 H14K 109.5
H14J C143 H14K 109.5
C141 C143 H14L 109.5
H14J C143 H14L 109.5
H14K C143 H14L 109.5
C141 C144 H14M 109.5
C141 C144 H14N 109.5
H14M C144 H14N 109.5
C141 C144 H14O 109.5
H14M C144 H14O 109.5
H14N C144 H14O 109.5
C146 C145 Ag15 143.6(7)
C146 C145 Ag8 110.0(6)
Ag15 C145 Ag8 104.4(4)
C145 C146 C147 178.0(10)
C148 C147 C152 120.2(8)
C148 C147 C146 121.1(8)
C152 C147 C146 118.3(8)
C147 C148 C149 120.2(9)
C147 C148 H148 119.9
C149 C148 H148 119.9
C150 C149 C148 116.8(10)
C150 C149 C153 121.3(10)
C148 C149 C153 121.7(10)
C149 C150 C151 125.4(9)
C149 C150 H150 117.3
C151 C150 H150 117.3
C150 C151 C152 116.9(9)
C150 C151 C157 120.5(9)
C152 C151 C157 122.6(9)
C151 C152 C147 120.2(9)
C151 C152 H152 119.9
C147 C152 H152 119.9
C155 C153 C156 110.5(16)
C155 C153 C149 109.9(13)
C156 C153 C149 112.5(14)
C454 C153 C149 117.3(15)
C454 C153 C456 116.0(18)
C149 C153 C456 116(2)
C454 C153 C455 102.7(15)
C149 C153 C455 95.4(15)
C456 C153 C455 105.4(18)
C155 C153 C154 106.3(14)
C156 C153 C154 105.7(14)
C149 C153 C154 111.7(12)
C153 C154 H15D 109.5
C153 C154 H15E 109.5
H15D C154 H15E 109.5
C153 C154 H15F 109.5
H15D C154 H15F 109.5
H15E C154 H15F 109.5
C153 C155 H15G 109.5
C153 C155 H15H 109.5
H15G C155 H15H 109.5
C153 C155 H15I 109.5
H15G C155 H15I 109.5
H15H C155 H15I 109.5
C153 C156 H15J 109.5
C153 C156 H15K 109.5
H15J C156 H15K 109.5
C153 C156 H15L 109.5
H15J C156 H15L 109.5
H15K C156 H15L 109.5
C153 C454 H45A 109.5
C153 C454 H45B 109.5
H45A C454 H45B 109.5
C153 C454 H45C 109.5
H45A C454 H45C 109.5
H45B C454 H45C 109.5
C153 C455 H45D 109.5
C153 C455 H45E 109.5
H45D C455 H45E 109.5
C153 C455 H45F 109.5
H45D C455 H45F 109.5
H45E C455 H45F 109.5
C153 C456 H45G 109.5
C153 C456 H45H 109.5
H45G C456 H45H 109.5
C153 C456 H45I 109.5
H45G C456 H45I 109.5
H45H C456 H45I 109.5
C159 C157 C160 111.4(12)
C159 C157 C151 111.9(11)
C160 C157 C151 112.5(9)
C159 C157 C158 110.0(11)
C160 C157 C158 103.3(10)
C151 C157 C158 107.3(10)
C157 C158 H15M 109.5
C157 C158 H15N 109.5
H15M C158 H15N 109.5
C157 C158 H15O 109.5
H15M C158 H15O 109.5
H15N C158 H15O 109.5
C157 C159 H15P 109.5
C157 C159 H15Q 109.5
H15P C159 H15Q 109.5
C157 C159 H15R 109.5
H15P C159 H15R 109.5
H15Q C159 H15R 109.5
C157 C160 H16D 109.5
C157 C160 H16E 109.5
H16D C160 H16E 109.5
C157 C160 H16F 109.5
H16D C160 H16F 109.5
H16E C160 H16F 109.5
C162 C161 Ag9 129.6(7)
C162 C161 Ag14 144.9(7)
Ag9 C161 Ag14 85.3(3)
C162 C161 Ag8 94.1(6)
Ag9 C161 Ag8 94.9(3)
Ag14 C161 Ag8 77.0(2)
C161 C162 C163 174.8(9)
C164 C163 C168 120.0(9)
C164 C163 C162 120.9(9)
C168 C163 C162 119.2(9)
C165 C164 C163 122.5(10)
C165 C164 H164 118.8
C163 C164 H164 118.8
C164 C165 C166 116.0(11)
C164 C165 C169 123.5(11)
C166 C165 C169 120.4(10)
C167 C166 C165 124.4(9)
C167 C166 H166 117.8
C165 C166 H166 117.8
C168 C167 C166 115.7(10)
C168 C167 C173 122.5(11)
C166 C167 C173 121.8(9)
C163 C168 C167 121.5(10)
C163 C168 H168 119.2
C167 C168 H168 119.2
C171 C169 C170 111.2(13)
C171 C169 C172 105.7(14)
C170 C169 C172 108.7(13)
C171 C169 C165 110.7(14)
C170 C169 C165 108.0(11)
C172 C169 C165 112.5(10)
C169 C170 H17A 109.5
C169 C170 H17B 109.5
H17A C170 H17B 109.5
C169 C170 H17C 109.5
H17A C170 H17C 109.5
H17B C170 H17C 109.5
C169 C171 H17D 109.5
C169 C171 H17E 109.5
H17D C171 H17E 109.5
C169 C171 H17F 109.5
H17D C171 H17F 109.5
H17E C171 H17F 109.5
C169 C172 H17G 109.5
C169 C172 H17H 109.5
H17G C172 H17H 109.5
C169 C172 H17I 109.5
H17G C172 H17I 109.5
H17H C172 H17I 109.5
C174 C173 C176 111.2(11)
C174 C173 C167 110.3(12)
C176 C173 C167 112.8(10)
C174 C173 C175 107.8(10)
C176 C173 C175 108.0(11)
C167 C173 C175 106.6(9)
C173 C174 H17J 109.5
C173 C174 H17K 109.5
H17J C174 H17K 109.5
C173 C174 H17L 109.5
H17J C174 H17L 109.5
H17K C174 H17L 109.5
C173 C175 H17M 109.5
C173 C175 H17N 109.5
H17M C175 H17N 109.5
C173 C175 H17O 109.5
H17M C175 H17O 109.5
H17N C175 H17O 109.5
C173 C176 H17P 109.5
C173 C176 H17Q 109.5
H17P C176 H17Q 109.5
C173 C176 H17R 109.5
H17P C176 H17R 109.5
H17Q C176 H17R 109.5
C178 C177 Ag9 132.8(7)
C178 C177 Ag10 143.3(7)
Ag9 C177 Ag10 83.9(3)
C177 C178 C179 178.1(9)
C184 C179 C180 119.0(8)
C184 C179 C178 120.2(8)
C180 C179 C178 120.9(8)
C181 C180 C179 121.4(9)
C181 C180 H180 119.3
C179 C180 H180 119.3
C182 C181 C180 118.5(9)
C182 C181 C185 119.3(9)
C180 C181 C185 122.2(9)
C181 C182 C183 122.0(9)
C181 C182 H182 119.0
C183 C182 H182 119.0
C184 C183 C182 118.0(9)
C184 C183 C189 119.7(10)
C182 C183 C189 122.3(9)
C179 C184 C183 121.1(9)
C179 C184 H184 119.4
C183 C184 H184 119.4
C188 C185 C186 111.0(12)
C188 C185 C181 113.3(11)
C186 C185 C181 113.2(10)
C188 C185 C187 106.7(11)
C186 C185 C187 104.1(12)
C181 C185 C187 108.0(10)
C185 C186 H18A 109.5
C185 C186 H18B 109.5
H18A C186 H18B 109.5
C185 C186 H18C 109.5
H18A C186 H18C 109.5
H18B C186 H18C 109.5
C185 C187 H18D 109.5
C185 C187 H18E 109.5
H18D C187 H18E 109.5
C185 C187 H18F 109.5
H18D C187 H18F 109.5
H18E C187 H18F 109.5
C185 C188 H18G 109.5
C185 C188 H18H 109.5
H18G C188 H18H 109.5
C185 C188 H18I 109.5
H18G C188 H18I 109.5
H18H C188 H18I 109.5
C491 C189 C492 119(2)
C491 C189 C183 112.2(14)
C190 C189 C183 114.8(13)
C492 C189 C183 108.0(12)
C190 C189 C191 115.2(16)
C183 C189 C191 109.7(12)
C190 C189 C192 104.6(16)
C183 C189 C192 113.8(10)
C191 C189 C192 97.5(15)
C491 C189 C490 108.7(17)
C492 C189 C490 102.0(18)
C183 C189 C490 105.3(13)
C189 C190 H19A 109.5
C189 C190 H19B 109.5
H19A C190 H19B 109.5
C189 C190 H19C 109.5
H19A C190 H19C 109.5
H19B C190 H19C 109.5
C189 C191 H19D 109.5
C189 C191 H19E 109.5
H19D C191 H19E 109.5
C189 C191 H19F 109.5
H19D C191 H19F 109.5
H19E C191 H19F 109.5
C189 C192 H19G 109.5
C189 C192 H19H 109.5
H19G C192 H19H 109.5
C189 C192 H19I 109.5
H19G C192 H19I 109.5
H19H C192 H19I 109.5
C189 C490 H49A 109.5
C189 C490 H49B 109.5
H49A C490 H49B 109.5
C189 C490 H49C 109.5
H49A C490 H49C 109.5
H49B C490 H49C 109.5
C189 C491 H49D 109.5
C189 C491 H49E 109.5
H49D C491 H49E 109.5
C189 C491 H49F 109.5
H49D C491 H49F 109.5
H49E C491 H49F 109.5
C189 C492 H49G 109.5
C189 C492 H49H 109.5
H49G C492 H49H 109.5
C189 C492 H49I 109.5
H49G C492 H49I 109.5
H49H C492 H49I 109.5
C194 C193 Ag20 129.1(7)
C194 C193 Ag12 145.5(7)
Ag20 C193 Ag12 85.3(3)
C194 C193 Ag13 101.6(6)
Ag20 C193 Ag13 87.2(3)
Ag12 C193 Ag13 79.8(2)
C193 C194 C195 178.3(10)
C196 C195 C200 120.7(8)
C196 C195 C194 120.1(8)
C200 C195 C194 119.2(8)
C197 C196 C195 120.0(9)
C197 C196 H196 120.0
C195 C196 H196 120.0
C196 C197 C198 118.6(9)
C196 C197 C201 121.7(9)
C198 C197 C201 119.6(9)
C199 C198 C197 122.7(8)
C199 C198 H198 118.7
C197 C198 H198 118.7
C198 C199 C200 117.4(9)
C198 C199 C205 120.6(9)
C200 C199 C205 121.8(10)
C195 C200 C199 120.5(9)
C195 C200 H200 119.7
C199 C200 H200 119.7
C202 C201 C204 107.9(12)
C202 C201 C197 112.5(9)
C204 C201 C197 109.8(11)
C202 C201 C203 109.2(11)
C204 C201 C203 108.1(10)
C197 C201 C203 109.2(9)
C201 C202 H20A 109.5
C201 C202 H20B 109.5
H20A C202 H20B 109.5
C201 C202 H20C 109.5
H20A C202 H20C 109.5
H20B C202 H20C 109.5
C201 C203 H20D 109.5
C201 C203 H20E 109.5
H20D C203 H20E 109.5
C201 C203 H20F 109.5
H20D C203 H20F 109.5
H20E C203 H20F 109.5
C201 C204 H20G 109.5
C201 C204 H20H 109.5
H20G C204 H20H 109.5
C201 C204 H20I 109.5
H20G C204 H20I 109.5
H20H C204 H20I 109.5
C207 C205 C208 109.8(12)
C207 C205 C199 109.5(10)
C208 C205 C199 113.2(9)
C207 C205 C206 110.3(11)
C208 C205 C206 105.7(11)
C199 C205 C206 108.3(11)
C205 C206 H20J 109.5
C205 C206 H20K 109.5
H20J C206 H20K 109.5
C205 C206 H20L 109.5
H20J C206 H20L 109.5
H20K C206 H20L 109.5
C205 C207 H20M 109.5
C205 C207 H20N 109.5
H20M C207 H20N 109.5
C205 C207 H20O 109.5
H20M C207 H20O 109.5
H20N C207 H20O 109.5
C205 C208 H20P 109.5
C205 C208 H20Q 109.5
H20P C208 H20Q 109.5
C205 C208 H20R 109.5
H20P C208 H20R 109.5
H20Q C208 H20R 109.5
C210 C209 Ag21 147.0(7)
C210 C209 Ag10 126.8(6)
Ag21 C209 Ag10 84.2(3)
C210 C209 Ag12 82.2(5)
Ag21 C209 Ag12 103.2(3)
Ag10 C209 Ag12 102.9(3)
C209 C210 C211 173.7(9)
C209 C210 Ag12 69.4(5)
C211 C210 Ag12 116.8(5)
C212 C211 C216 119.5(7)
C212 C211 C210 119.4(8)
C216 C211 C210 121.1(8)
C213 C212 C211 122.0(8)
C213 C212 H212 119.0
C211 C212 H212 119.0
C212 C213 C214 116.1(8)
C212 C213 C217 121.6(9)
C214 C213 C217 122.2(8)
C215 C214 C213 124.4(8)
C215 C214 H214 117.8
C213 C214 H214 117.8
C214 C215 C216 117.4(9)
C214 C215 C221 123.5(8)
C216 C215 C221 119.1(8)
C215 C216 C211 120.5(8)
C215 C216 H216 119.7
C211 C216 H216 119.7
C213 C217 C219 108.5(9)
C213 C217 C519 106.1(17)
C213 C217 C220 115.1(10)
C219 C217 C220 109.2(12)
C213 C217 C520 109.8(16)
C519 C217 C520 112.1(19)
C213 C217 C218 111.0(9)
C219 C217 C218 107.1(12)
C220 C217 C218 105.6(12)
C213 C217 C518 112.5(16)
C519 C217 C518 109.9(19)
C520 C217 C518 106.6(18)
C217 C218 H21A 109.5
C217 C218 H21B 109.5
H21A C218 H21B 109.5
C217 C218 H21C 109.5
H21A C218 H21C 109.5
H21B C218 H21C 109.5
C217 C219 H21D 109.5
C217 C219 H21E 109.5
H21D C219 H21E 109.5
C217 C219 H21F 109.5
H21D C219 H21F 109.5
H21E C219 H21F 109.5
C217 C220 H22A 109.5
C217 C220 H22B 109.5
H22A C220 H22B 109.5
C217 C220 H22C 109.5
H22A C220 H22C 109.5
H22B C220 H22C 109.5
C217 C518 H51A 109.5
C217 C518 H51B 109.5
H51A C518 H51B 109.5
C217 C518 H51C 109.5
H51A C518 H51C 109.5
H51B C518 H51C 109.5
C217 C519 H51D 109.5
C217 C519 H51E 109.5
H51D C519 H51E 109.5
C217 C519 H51F 109.5
H51D C519 H51F 109.5
H51E C519 H51F 109.5
C217 C520 H52A 109.5
C217 C520 H52B 109.5
H52A C520 H52B 109.5
C217 C520 H52C 109.5
H52A C520 H52C 109.5
H52B C520 H52C 109.5
C223 C221 C222 111.1(10)
C223 C221 C215 112.0(9)
C222 C221 C215 108.2(9)
C223 C221 C224 109.8(10)
C222 C221 C224 107.8(10)
C215 C221 C224 107.8(9)
C221 C222 H22D 109.5
C221 C222 H22E 109.5
H22D C222 H22E 109.5
C221 C222 H22F 109.5
H22D C222 H22F 109.5
H22E C222 H22F 109.5
C221 C223 H22G 109.5
C221 C223 H22H 109.5
H22G C223 H22H 109.5
C221 C223 H22I 109.5
H22G C223 H22I 109.5
H22H C223 H22I 109.5
C221 C224 H22J 109.5
C221 C224 H22K 109.5
H22J C224 H22K 109.5
C221 C224 H22L 109.5
H22J C224 H22L 109.5
H22K C224 H22L 109.5
C226 C225 Ag2 162.1(7)
C226 C225 Ag16 88.2(6)
Ag2 C225 Ag16 104.6(3)
C225 C226 C232 173.7(9)
C225 C226 Ag16 63.5(5)
C232 C226 Ag16 120.3(5)
C232 C227 C228 119.3(8)
C232 C227 H227 120.4
C228 C227 H227 120.4
C229 C228 C227 117.4(8)
C229 C228 C233 122.9(8)
C227 C228 C233 119.6(8)
C228 C229 C230 124.5(8)
C228 C229 H229 117.8
C230 C229 H229 117.8
C231 C230 C229 116.8(8)
C231 C230 C237 123.2(8)
C229 C230 C237 120.0(7)
C232 C231 C230 120.8(8)
C232 C231 H231 119.6
C230 C231 H231 119.6
C231 C232 C227 121.1(8)
C231 C232 C226 120.9(7)
C227 C232 C226 117.9(8)
C536 C233 C535 112.6(14)
C235 C233 C234 113.8(14)
C235 C233 C228 109.4(11)
C536 C233 C228 111.1(11)
C535 C233 C228 112.2(11)
C234 C233 C228 113.4(10)
C536 C233 C534 107.8(14)
C535 C233 C534 106.2(14)
C228 C233 C534 106.5(10)
C235 C233 C236 106.8(14)
C234 C233 C236 105.1(13)
C228 C233 C236 108.0(11)
C233 C234 H23A 109.5
C233 C234 H23B 109.5
H23A C234 H23B 109.5
C233 C234 H23C 109.5
H23A C234 H23C 109.5
H23B C234 H23C 109.5
C233 C235 H23D 109.5
C233 C235 H23E 109.5
H23D C235 H23E 109.5
C233 C235 H23F 109.5
H23D C235 H23F 109.5
H23E C235 H23F 109.5
C233 C236 H23G 109.5
C233 C236 H23H 109.5
H23G C236 H23H 109.5
C233 C236 H23I 109.5
H23G C236 H23I 109.5
H23H C236 H23I 109.5
C233 C534 H53A 109.5
C233 C534 H53B 109.5
H53A C534 H53B 109.5
C233 C534 H53C 109.5
H53A C534 H53C 109.5
H53B C534 H53C 109.5
C233 C535 H53D 109.5
C233 C535 H53E 109.5
H53D C535 H53E 109.5
C233 C535 H53F 109.5
H53D C535 H53F 109.5
H53E C535 H53F 109.5
C233 C536 H53G 109.5
C233 C536 H53H 109.5
H53G C536 H53H 109.5
C233 C536 H53I 109.5
H53G C536 H53I 109.5
H53H C536 H53I 109.5
C230 C237 C240 112.5(7)
C230 C237 C238 109.6(8)
C240 C237 C238 107.9(8)
C230 C237 C239 109.7(7)
C240 C237 C239 107.5(8)
C238 C237 C239 109.6(8)
C237 C238 H23J 109.5
C237 C238 H23K 109.5
H23J C238 H23K 109.5
C237 C238 H23L 109.5
H23J C238 H23L 109.5
H23K C238 H23L 109.5
C237 C239 H23M 109.5
C237 C239 H23N 109.5
H23M C239 H23N 109.5
C237 C239 H23O 109.5
H23M C239 H23O 109.5
H23N C239 H23O 109.5
C237 C240 H24A 109.5
C237 C240 H24B 109.5
H24A C240 H24B 109.5
C237 C240 H24C 109.5
H24A C240 H24C 109.5
H24B C240 H24C 109.5
C242 C241 Ag20 127.8(7)
C242 C241 Ag19 148.6(8)
Ag20 C241 Ag19 83.6(3)
C241 C242 C243 178.1(10)
C248 C243 C244 119.6(9)
C248 C243 C242 119.7(9)
C244 C243 C242 120.7(8)
C243 C244 C245 122.1(9)
C243 C244 H244 118.9
C245 C244 H244 118.9
C246 C245 C244 115.9(10)
C246 C245 C249 121.0(9)
C244 C245 C249 123.0(9)
C245 C246 C247 123.6(10)
C245 C246 H246 118.2
C247 C246 H246 118.2
C248 C247 C246 116.9(10)
C248 C247 C253 121.8(10)
C246 C247 C253 121.3(9)
C243 C248 C247 121.7(10)
C243 C248 H248 119.1
C247 C248 H248 119.1
C250 C249 C252 108.5(11)
C250 C249 C251 107.9(11)
C252 C249 C251 108.6(10)
C250 C249 C245 111.6(10)
C252 C249 C245 112.8(9)
C251 C249 C245 107.3(10)
C249 C250 H25A 109.5
C249 C250 H25B 109.5
H25A C250 H25B 109.5
C249 C250 H25C 109.5
H25A C250 H25C 109.5
H25B C250 H25C 109.5
C249 C251 H25D 109.5
C249 C251 H25E 109.5
H25D C251 H25E 109.5
C249 C251 H25F 109.5
H25D C251 H25F 109.5
H25E C251 H25F 109.5
C249 C252 H25G 109.5
C249 C252 H25H 109.5
H25G C252 H25H 109.5
C249 C252 H25I 109.5
H25G C252 H25I 109.5
H25H C252 H25I 109.5
C256 C253 C254 114.1(19)
C555 C253 C554 114(2)
C555 C253 C247 112.1(16)
C256 C253 C247 112.4(12)
C254 C253 C247 111.5(14)
C554 C253 C247 110.5(16)
C256 C253 C255 101.4(18)
C254 C253 C255 112.8(17)
C247 C253 C255 103.8(13)
C555 C253 C556 105(2)
C554 C253 C556 106(2)
C247 C253 C556 108.1(14)
C253 C254 H25J 109.5
C253 C254 H25K 109.5
H25J C254 H25K 109.5
C253 C254 H25L 109.5
H25J C254 H25L 109.5
H25K C254 H25L 109.5
C253 C255 H25M 109.5
C253 C255 H25N 109.5
H25M C255 H25N 109.5
C253 C255 H25O 109.5
H25M C255 H25O 109.5
H25N C255 H25O 109.5
C253 C256 H25P 109.5
C253 C256 H25Q 109.5
H25P C256 H25Q 109.5
C253 C256 H25R 109.5
H25P C256 H25R 109.5
H25Q C256 H25R 109.5
C253 C554 H55A 109.5
C253 C554 H55B 109.5
H55A C554 H55B 109.5
C253 C554 H55C 109.5
H55A C554 H55C 109.5
H55B C554 H55C 109.5
C253 C555 H55D 109.5
C253 C555 H55E 109.5
H55D C555 H55E 109.5
C253 C555 H55F 109.5
H55D C555 H55F 109.5
H55E C555 H55F 109.5
C253 C556 H55G 109.5
C253 C556 H55H 109.5
H55G C556 H55H 109.5
C253 C556 H55I 109.5
H55G C556 H55I 109.5
H55H C556 H55I 109.5
C258 C257 Ag18 148.8(7)
C258 C257 Ag19 119.2(7)
Ag18 C257 Ag19 88.8(3)
C258 C257 Ag14 86.1(6)
Ag18 C257 Ag14 104.7(3)
Ag19 C257 Ag14 97.3(3)
C257 C258 C259 175.5(9)
C257 C258 Ag14 66.6(5)
C259 C258 Ag14 117.8(6)
C264 C259 C260 120.5(8)
C264 C259 C258 119.7(8)
C260 C259 C258 119.7(8)
C261 C260 C259 120.1(9)
C261 C260 H260 120.0
C259 C260 H260 120.0
C260 C261 C262 117.4(9)
C260 C261 C265 120.3(9)
C262 C261 C265 122.2(9)
C263 C262 C261 124.0(9)
C263 C262 H262 118.0
C261 C262 H262 118.0
C262 C263 C264 117.8(8)
C262 C263 C269 124.3(8)
C264 C263 C269 117.9(8)
C259 C264 C263 120.1(8)
C259 C264 H264 119.9
C263 C264 H264 119.9
C267 C265 C268 112.4(12)
C267 C265 C266 106.3(12)
C268 C265 C266 106.0(12)
C267 C265 C261 109.5(11)
C268 C265 C261 113.7(10)
C266 C265 C261 108.6(10)
C265 C266 H26D 109.5
C265 C266 H26E 109.5
H26D C266 H26E 109.5
C265 C266 H26F 109.5
H26D C266 H26F 109.5
H26E C266 H26F 109.5
C265 C267 H26G 109.5
C265 C267 H26H 109.5
H26G C267 H26H 109.5
C265 C267 H26I 109.5
H26G C267 H26I 109.5
H26H C267 H26I 109.5
C265 C268 H26J 109.5
C265 C268 H26K 109.5
H26J C268 H26K 109.5
C265 C268 H26L 109.5
H26J C268 H26L 109.5
H26K C268 H26L 109.5
C270 C269 C263 110.1(8)
C270 C269 C272 107.9(8)
C263 C269 C272 111.7(8)
C270 C269 C271 110.1(8)
C263 C269 C271 108.8(8)
C272 C269 C271 108.1(9)
C269 C270 H27D 109.5
C269 C270 H27E 109.5
H27D C270 H27E 109.5
C269 C270 H27F 109.5
H27D C270 H27F 109.5
H27E C270 H27F 109.5
C269 C271 H27G 109.5
C269 C271 H27H 109.5
H27G C271 H27H 109.5
C269 C271 H27I 109.5
H27G C271 H27I 109.5
H27H C271 H27I 109.5
C269 C272 H27J 109.5
C269 C272 H27K 109.5
H27J C272 H27K 109.5
C269 C272 H27L 109.5
H27J C272 H27L 109.5
H27K C272 H27L 109.5
C274 C273 Ag11 156.5(7)
C274 C273 Ag14 102.7(6)
Ag11 C273 Ag14 85.9(3)
C274 C273 Ag12 97.3(6)
Ag11 C273 Ag12 79.2(2)
Ag14 C273 Ag12 157.9(4)
C273 C274 C275 177.0(9)
C280 C275 C276 120.0(7)
C280 C275 C274 119.4(7)
C276 C275 C274 120.5(7)
C277 C276 C275 119.6(8)
C277 C276 H276 120.2
C275 C276 H276 120.2
C276 C277 C278 118.1(8)
C276 C277 C281 121.2(8)
C278 C277 C281 120.6(7)
C277 C278 C279 123.7(7)
C277 C278 H278 118.2
C279 C278 H278 118.2
C280 C279 C278 116.5(8)
C280 C279 C285 122.3(8)
C278 C279 C285 121.1(7)
C279 C280 C275 122.0(8)
C279 C280 H280 119.0
C275 C280 H280 119.0
C283 C281 C277 108.9(8)
C283 C281 C284 111.6(8)
C277 C281 C284 107.5(8)
C283 C281 C282 109.5(8)
C277 C281 C282 112.1(7)
C284 C281 C282 107.3(8)
C281 C282 H28D 109.5
C281 C282 H28E 109.5
H28D C282 H28E 109.5
C281 C282 H28F 109.5
H28D C282 H28F 109.5
H28E C282 H28F 109.5
C281 C283 H28G 109.5
C281 C283 H28H 109.5
H28G C283 H28H 109.5
C281 C283 H28I 109.5
H28G C283 H28I 109.5
H28H C283 H28I 109.5
C281 C284 H28J 109.5
C281 C284 H28K 109.5
H28J C284 H28K 109.5
C281 C284 H28L 109.5
H28J C284 H28L 109.5
H28K C284 H28L 109.5
C287 C285 C279 110.6(8)
C287 C285 C286 110.6(9)
C279 C285 C286 112.6(8)
C287 C285 C288 108.1(9)
C279 C285 C288 107.4(8)
C286 C285 C288 107.3(9)
C285 C286 H28M 109.5
C285 C286 H28N 109.5
H28M C286 H28N 109.5
C285 C286 H28O 109.5
H28M C286 H28O 109.5
H28N C286 H28O 109.5
C285 C287 H28P 109.5
C285 C287 H28Q 109.5
H28P C287 H28Q 109.5
C285 C287 H28R 109.5
H28P C287 H28R 109.5
H28Q C287 H28R 109.5
C285 C288 H28S 109.5
C285 C288 H28T 109.5
H28S C288 H28T 109.5
C285 C288 H28U 109.5
H28S C288 H28U 109.5
H28T C288 H28U 109.5
C290 C289 Ag15 122.5(6)
C290 C289 Ag13 147.5(6)
Ag15 C289 Ag13 90.0(3)
C290 C289 Ag16 106.5(6)
Ag15 C289 Ag16 77.9(3)
Ag13 C289 Ag16 75.6(2)
C289 C290 C291 174.7(8)
C292 C291 C296 120.8(7)
C292 C291 C290 120.6(7)
C296 C291 C290 118.5(7)
C291 C292 C293 120.6(8)
C291 C292 H292 119.7
C293 C292 H292 119.7
C294 C293 C292 115.8(8)
C294 C293 C297 124.9(8)
C292 C293 C297 119.2(8)
C295 C294 C293 126.0(8)
C295 C294 H294 117.0
C293 C294 H294 117.0
C294 C295 C296 116.9(8)
C294 C295 C301 123.6(8)
C296 C295 C301 119.6(8)
C291 C296 C295 119.9(8)
C291 C296 H296 120.1
C295 C296 H296 120.1
C293 C297 C299 108.7(8)
C293 C297 C300 111.6(8)
C299 C297 C300 110.5(8)
C293 C297 C298 110.6(7)
C299 C297 C298 107.4(9)
C300 C297 C298 108.0(8)
C297 C298 H29A 109.5
C297 C298 H29B 109.5
H29A C298 H29B 109.5
C297 C298 H29C 109.5
H29A C298 H29C 109.5
H29B C298 H29C 109.5
C297 C299 H29D 109.5
C297 C299 H29E 109.5
H29D C299 H29E 109.5
C297 C299 H29F 109.5
H29D C299 H29F 109.5
H29E C299 H29F 109.5
C297 C300 H30D 109.5
C297 C300 H30E 109.5
H30D C300 H30E 109.5
C297 C300 H30F 109.5
H30D C300 H30F 109.5
H30E C300 H30F 109.5
C303 C301 C295 109.6(9)
C303 C301 C304 110.4(10)
C295 C301 C304 113.2(8)
C303 C301 C302 108.4(10)
C295 C301 C302 110.2(9)
C304 C301 C302 104.8(9)
C301 C302 H30G 109.5
C301 C302 H30H 109.5
H30G C302 H30H 109.5
C301 C302 H30I 109.5
H30G C302 H30I 109.5
H30H C302 H30I 109.5
C301 C303 H30J 109.5
C301 C303 H30K 109.5
H30J C303 H30K 109.5
C301 C303 H30L 109.5
H30J C303 H30L 109.5
H30K C303 H30L 109.5
C301 C304 H30M 109.5
C301 C304 H30N 109.5
H30M C304 H30N 109.5
C301 C304 H30O 109.5
H30M C304 H30O 109.5
H30N C304 H30O 109.5
C306 C305 Ag17 161.7(8)
C306 C305 Ag18 99.9(7)
Ag17 C305 Ag18 97.6(4)
C305 C306 C307 174.5(11)
C305 C306 Ag18 53.7(6)
C307 C306 Ag18 131.8(7)
C308 C307 C312 120.8(11)
C308 C307 C306 118.9(10)
C312 C307 C306 120.2(10)
C309 C308 C307 120.8(11)
C309 C308 H308 119.6
C307 C308 H308 119.6
C308 C309 C310 117.7(11)
C308 C309 C313 121.1(11)
C310 C309 C313 121.1(11)
C311 C310 C309 123.0(12)
C311 C310 H310 118.5
C309 C310 H310 118.5
C310 C311 C312 119.3(13)
C310 C311 C317 124.9(13)
C312 C311 C317 115.8(13)
C307 C312 C311 118.3(12)
C307 C312 H312 120.8
C311 C312 H312 120.8
C616 C313 C615 110.9(18)
C616 C313 C309 107.4(16)
C314 C313 C309 110.3(14)
C615 C313 C309 104.9(15)
C314 C313 C315 109.4(16)
C309 C313 C315 112.7(13)
C616 C313 C614 107.2(17)
C615 C313 C614 113.4(17)
C309 C313 C614 112.8(15)
C314 C313 C316 107.0(16)
C309 C313 C316 110.2(16)
C315 C313 C316 107.0(17)
C313 C314 H31D 109.5
C313 C314 H31E 109.5
H31D C314 H31E 109.5
C313 C314 H31F 109.5
H31D C314 H31F 109.5
H31E C314 H31F 109.5
C313 C315 H31G 109.5
C313 C315 H31H 109.5
H31G C315 H31H 109.5
C313 C315 H31I 109.5
H31G C315 H31I 109.5
H31H C315 H31I 109.5
C313 C316 H31J 109.5
C313 C316 H31K 109.5
H31J C316 H31K 109.5
C313 C316 H31L 109.5
H31J C316 H31L 109.5
H31K C316 H31L 109.5
C313 C614 H61A 109.5
C313 C614 H61B 109.5
H61A C614 H61B 109.5
C313 C614 H61C 109.5
H61A C614 H61C 109.5
H61B C614 H61C 109.5
C313 C615 H61D 109.5
C313 C615 H61E 109.5
H61D C615 H61E 109.5
C313 C615 H61F 109.5
H61D C615 H61F 109.5
H61E C615 H61F 109.5
C313 C616 H61G 109.5
C313 C616 H61H 109.5
H61G C616 H61H 109.5
C313 C616 H61I 109.5
H61G C616 H61I 109.5
H61H C616 H61I 109.5
C320 C317 C319 112.8(16)
C320 C317 C318 104.5(15)
C319 C317 C318 108.9(16)
C320 C317 C311 109.3(15)
C319 C317 C311 112.1(14)
C318 C317 C311 109.0(15)
C317 C318 H31M 109.5
C317 C318 H31N 109.5
H31M C318 H31N 109.5
C317 C318 H31O 109.5
H31M C318 H31O 109.5
H31N C318 H31O 109.5
C317 C319 H31P 109.5
C317 C319 H31Q 109.5
H31P C319 H31Q 109.5
C317 C319 H31R 109.5
H31P C319 H31R 109.5
H31Q C319 H31R 109.5
C317 C320 H32D 109.5
C317 C320 H32E 109.5
H32D C320 H32E 109.5
C317 C320 H32F 109.5
H32D C320 H32F 109.5
H32E C320 H32F 109.5

loop_
_geom_bond_atom_site_label_1
_geom_bond_atom_site_label_2
_geom_bond_distance
Ag1 C1 2.076(8)
Ag1 C17 2.112(8)
Ag1 Ag4 2.8058(9)
Ag1 Ag2 2.8744(8)
Ag1 Ag5 3.2111(8)
Ag2 C225 2.062(8)
Ag2 C1 2.114(8)
Ag2 Ag5 3.0760(8)
Ag3 C65 2.270(8)
Ag3 C17 2.413(8)
Ag3 C49 2.520(8)
Ag3 C18 2.608(8)
Ag3 Ag8 2.8674(10)
Ag3 Ag5 2.9038(9)
Ag3 Ag7 2.9838(10)
Ag3 Ag4 3.2620(10)
Ag4 C17 2.152(8)
Ag4 C33 2.241(8)
Ag4 C34 2.455(9)
Ag4 Ag21 3.3209(9)
Ag5 C49 2.065(8)
Ag5 C97 2.081(8)
Ag5 Ag11 2.8730(8)
Ag5 Ag13 2.9107(9)
Ag5 Ag16 3.0333(9)
Ag5 Ag15 3.1275(8)
Ag6 C129 2.248(9)
Ag6 C113 2.289(8)
Ag6 C49 2.496(8)
Ag6 C50 2.706(8)
Ag6 Ag17 2.8147(10)
Ag6 Ag7 2.8323(10)
Ag6 Ag16 3.0442(10)
Ag6 Ag15 3.2630(10)
Ag7 C65 2.058(9)
Ag7 C129 2.059(9)
Ag7 Ag8 3.1499(10)
Ag8 C81 2.303(8)
Ag8 C145 2.373(8)
Ag8 C65 2.448(8)
Ag8 C161 2.507(8)
Ag8 Ag11 2.9490(10)
Ag8 Ag14 2.9818(9)
Ag9 C177 2.118(8)
Ag9 C161 2.120(8)
Ag9 Ag10 2.8320(9)
Ag9 Ag14 2.9784(9)
Ag9 Ag11 3.3370(9)
Ag10 C177 2.119(8)
Ag10 C209 2.156(8)
Ag10 Ag21 2.8520(9)
Ag10 Ag11 3.2225(9)
Ag11 C273 2.150(7)
Ag11 C81 2.163(7)
Ag11 C97 2.554(8)
Ag11 Ag12 2.9484(9)
Ag11 Ag14 3.1394(9)
Ag11 Ag15 3.1684(8)
Ag12 C193 2.201(8)
Ag12 C209 2.410(8)
Ag12 C273 2.459(8)
Ag12 C210 2.551(8)
Ag12 Ag20 2.9199(9)
Ag12 Ag13 2.9920(9)
Ag13 C289 2.166(8)
Ag13 C97 2.347(7)
Ag13 C193 2.453(8)
Ag13 Ag16 3.0022(9)
Ag13 Ag15 3.0361(9)
Ag13 Ag20 3.1559(10)
Ag14 C161 2.273(8)
Ag14 C273 2.445(8)
Ag14 C257 2.451(8)
Ag14 C258 2.665(8)
Ag14 Ag15 3.1969(8)
Ag15 C145 2.081(8)
Ag15 C289 2.127(8)
Ag15 Ag16 3.0567(9)
Ag15 Ag18 3.1410(9)
Ag15 Ag17 3.2833(9)
Ag16 C225 2.309(8)
Ag16 C113 2.322(8)
Ag16 C114 2.576(8)
Ag16 C226 2.579(8)
Ag16 C289 2.685(8)
Ag17 C305 2.049(9)
Ag17 C113 2.088(9)
Ag17 Ag18 3.1800(9)
Ag18 C257 2.122(9)
Ag18 C305 2.177(9)
Ag18 C306 2.661(9)
Ag18 Ag19 2.9784(10)
Ag19 C241 2.127(9)
Ag19 C257 2.133(9)
Ag19 Ag20 2.8310(10)
Ag20 C193 2.108(8)
Ag20 C241 2.121(9)
Ag21 C33 2.069(8)
Ag21 C209 2.096(8)
C1 C2 1.182(11)
C2 C3 1.463(12)
C3 C4 1.379(14)
C3 C8 1.382(13)
C4 C5 1.380(14)
C4 H4 0.9500
C5 C6 1.393(16)
C5 C9 1.495(17)
C6 C7 1.405(17)
C6 H6 0.9500
C7 C8 1.425(13)
C7 C13 1.506(17)
C8 H8 0.9500
C9 C10 1.48(2)
C9 C11 1.485(18)
C9 C12 1.53(2)
C10 H10A 0.9800
C10 H10B 0.9800
C10 H10C 0.9800
C11 H11A 0.9800
C11 H11B 0.9800
C11 H11C 0.9800
C12 H12A 0.9800
C12 H12B 0.9800
C12 H12C 0.9800
C13 C15 1.50(2)
C13 C16 1.51(2)
C13 C14 1.52(2)
C14 H14A 0.9800
C14 H14B 0.9800
C14 H14C 0.9800
C15 H15A 0.9800
C15 H15B 0.9800
C15 H15C 0.9800
C16 H16A 0.9800
C16 H16B 0.9800
C16 H16C 0.9800
C17 C18 1.232(11)
C18 C19 1.430(11)
C19 C20 1.389(12)
C19 C24 1.394(12)
C20 C21 1.379(12)
C20 H20 0.9500
C21 C22 1.400(12)
C21 C25 1.524(13)
C22 C23 1.379(12)
C22 H22 0.9500
C23 C24 1.380(11)
C23 C29 1.569(13)
C24 H24 0.9500
C25 C27 1.515(13)
C25 C28 1.529(15)
C25 C26 1.540(16)
C26 H26A 0.9800
C26 H26B 0.9800
C26 H26C 0.9800
C27 H27A 0.9800
C27 H27B 0.9800
C27 H27C 0.9800
C28 H28A 0.9800
C28 H28B 0.9800
C28 H28C 0.9800
C29 C31 1.502(14)
C29 C30 1.514(13)
C29 C32 1.553(15)
C30 H30A 0.9800
C30 H30B 0.9800
C30 H30C 0.9800
C31 H31A 0.9800
C31 H31B 0.9800
C31 H31C 0.9800
C32 H32A 0.9800
C32 H32B 0.9800
C32 H32C 0.9800
C33 C34 1.188(11)
C34 C35 1.457(12)
C35 C36 1.378(12)
C35 C40 1.387(13)
C36 C37 1.387(13)
C36 H36 0.9500
C37 C38 1.383(14)
C37 C41 1.524(15)
C38 C39 1.382(14)
C38 H38 0.9500
C39 C40 1.372(13)
C39 C45 1.527(16)
C40 H40 0.9500
C41 C43 1.427(17)
C41 C44 1.474(18)
C41 C42 1.544(19)
C42 H42A 0.9800
C42 H42B 0.9800
C42 H42C 0.9800
C43 H43A 0.9800
C43 H43B 0.9800
C43 H43C 0.9800
C44 H44A 0.9800
C44 H44B 0.9800
C44 H44C 0.9800
C45 C46 1.402(19)
C45 C48 1.439(18)
C45 C47 1.64(2)
C46 H46A 0.9800
C46 H46B 0.9800
C46 H46C 0.9800
C47 H47A 0.9800
C47 H47B 0.9800
C47 H47C 0.9800
C48 H48A 0.9800
C48 H48B 0.9800
C48 H48C 0.9800
C49 C50 1.214(11)
C50 C51 1.442(11)
C51 C56 1.379(11)
C51 C52 1.381(11)
C52 C53 1.396(12)
C52 H52 0.9500
C53 C54 1.357(12)
C53 C57 1.528(13)
C54 C55 1.405(11)
C54 H54 0.9500
C55 C56 1.380(11)
C55 C61 1.540(12)
C56 H56 0.9500
C57 C60 1.472(15)
C57 C58 1.484(14)
C57 C59 1.562(16)
C58 H58A 0.9800
C58 H58B 0.9800
C58 H58C 0.9800
C59 H59A 0.9800
C59 H59B 0.9800
C59 H59C 0.9800
C60 H60A 0.9800
C60 H60B 0.9800
C60 H60C 0.9800
C61 C62 1.527(12)
C61 C63 1.530(12)
C61 C64 1.541(12)
C62 H62A 0.9800
C62 H62B 0.9800
C62 H62C 0.9800
C63 H63A 0.9800
C63 H63B 0.9800
C63 H63C 0.9800
C64 H64A 0.9800
C64 H64B 0.9800
C64 H64C 0.9800
C65 C66 1.219(11)
C66 C67 1.439(12)
C67 C72 1.382(12)
C67 C68 1.416(14)
C68 C69 1.377(15)
C68 H68 0.9500
C69 C70 1.372(16)
C69 C73 1.539(18)
C70 C71 1.398(14)
C70 H70 0.9500
C71 C72 1.382(12)
C71 C77 1.525(13)
C72 H72 0.9500
C73 C76 1.39(2)
C73 C75 1.46(2)
C73 C74 1.61(2)
C74 H74A 0.9800
C74 H74B 0.9800
C74 H74C 0.9800
C75 H75A 0.9800
C75 H75B 0.9800
C75 H75C 0.9800
C76 H76A 0.9800
C76 H76B 0.9800
C76 H76C 0.9800
C77 C80 1.503(13)
C77 C78 1.536(13)
C77 C79 1.542(13)
C78 H78A 0.9800
C78 H78B 0.9800
C78 H78C 0.9800
C79 H79A 0.9800
C79 H79B 0.9800
C79 H79C 0.9800
C80 H80A 0.9800
C80 H80B 0.9800
C80 H80C 0.9800
C81 C82 1.241(10)
C82 C83 1.424(11)
C83 C84 1.390(11)
C83 C88 1.390(11)
C84 C85 1.399(11)
C84 H84 0.9500
C85 C86 1.389(12)
C85 C89 1.523(12)
C86 C87 1.414(11)
C86 H86 0.9500
C87 C88 1.397(11)
C87 C93 1.527(12)
C88 H88 0.9500
C89 C90 1.491(13)
C89 C91 1.514(13)
C89 C92 1.559(14)
C90 H90A 0.9800
C90 H90B 0.9800
C90 H90C 0.9800
C91 H91A 0.9800
C91 H91B 0.9800
C91 H91C 0.9800
C92 H92A 0.9800
C92 H92B 0.9800
C92 H92C 0.9800
C93 C96 1.505(13)
C93 C95 1.513(14)
C93 C94 1.526(13)
C94 H94A 0.9800
C94 H94B 0.9800
C94 H94C 0.9800
C95 H95A 0.9800
C95 H95B 0.9800
C95 H95C 0.9800
C96 H96A 0.9800
C96 H96B 0.9800
C96 H96C 0.9800
C97 C98 1.225(10)
C98 C99 1.458(11)
C99 C100 1.379(12)
C99 C104 1.392(12)
C100 C101 1.371(12)
C100 H100 0.9500
C101 C102 1.408(14)
C101 C105 1.536(14)
C102 C103 1.418(13)
C102 H102 0.9500
C103 C104 1.384(11)
C103 C109 1.522(13)
C104 H104 0.9500
C105 C407 1.32(3)
C105 C106 1.42(3)
C105 C406 1.51(4)
C105 C108 1.54(2)
C105 C408 1.66(3)
C105 C107 1.73(3)
C106 H10D 0.9800
C106 H10E 0.9800
C106 H10F 0.9800
C107 H10G 0.9800
C107 H10H 0.9800
C107 H10I 0.9800
C108 H10J 0.9800
C108 H10K 0.9800
C108 H10L 0.9800
C406 H40A 0.9800
C406 H40B 0.9800
C406 H40C 0.9800
C407 H40D 0.9800
C407 H40E 0.9800
C407 H40F 0.9800
C408 H40G 0.9800
C408 H40H 0.9800
C408 H40I 0.9800
C109 C112 1.528(14)
C109 C110 1.532(13)
C109 C111 1.546(14)
C110 H11D 0.9800
C110 H11E 0.9800
C110 H11F 0.9800
C111 H11G 0.9800
C111 H11H 0.9800
C111 H11I 0.9800
C112 H11J 0.9800
C112 H11K 0.9800
C112 H11L 0.9800
C113 C114 1.207(11)
C114 C115 1.443(12)
C115 C120 1.383(12)
C115 C116 1.390(13)
C116 C117 1.407(13)
C116 H116 0.9500
C117 C118 1.386(15)
C117 C121 1.536(16)
C118 C119 1.380(15)
C118 H118 0.9500
C119 C120 1.385(13)
C119 C125 1.558(14)
C120 H120 0.9500
C121 C122 1.504(17)
C121 C123 1.506(16)
C121 C124 1.58(2)
C122 H12D 0.9800
C122 H12E 0.9800
C122 H12F 0.9800
C123 H12G 0.9800
C123 H12H 0.9800
C123 H12I 0.9800
C124 H12J 0.9800
C124 H12K 0.9800
C124 H12L 0.9800
C125 C126 1.499(16)
C125 C128 1.519(17)
C125 C127 1.530(17)
C126 H12M 0.9800
C126 H12N 0.9800
C126 H12O 0.9800
C127 H12P 0.9800
C127 H12Q 0.9800
C127 H12R 0.9800
C128 H12S 0.9800
C128 H12T 0.9800
C128 H12U 0.9800
C129 C130 1.210(12)
C130 C131 1.443(12)
C131 C136 1.371(12)
C131 C132 1.429(12)
C132 C133 1.372(13)
C132 H132 0.9500
C133 C134 1.379(13)
C133 C137 1.563(14)
C134 C135 1.397(14)
C134 H134 0.9500
C135 C136 1.382(13)
C135 C141 1.529(14)
C136 H136 0.9500
C137 C440 1.30(4)
C137 C139 1.46(2)
C137 C438 1.49(4)
C137 C140 1.53(2)
C137 C138 1.61(2)
C137 C439 1.63(3)
C138 H13A 0.9800
C138 H13B 0.9800
C138 H13C 0.9800
C139 H13D 0.9800
C139 H13E 0.9800
C139 H13F 0.9800
C140 H14D 0.9800
C140 H14E 0.9800
C140 H14F 0.9800
C438 H43D 0.9800
C438 H43E 0.9800
C438 H43F 0.9800
C439 H43G 0.9800
C439 H43H 0.9800
C439 H43I 0.9800
C440 H44D 0.9800
C440 H44E 0.9800
C440 H44F 0.9800
C141 C143 1.490(17)
C141 C144 1.501(17)
C141 C142 1.522(18)
C142 H14G 0.9800
C142 H14H 0.9800
C142 H14I 0.9800
C143 H14J 0.9800
C143 H14K 0.9800
C143 H14L 0.9800
C144 H14M 0.9800
C144 H14N 0.9800
C144 H14O 0.9800
C145 C146 1.217(11)
C146 C147 1.444(12)
C147 C148 1.390(13)
C147 C152 1.400(12)
C148 C149 1.401(14)
C148 H148 0.9500
C149 C150 1.372(14)
C149 C153 1.526(16)
C150 C151 1.375(13)
C150 H150 0.9500
C151 C152 1.393(12)
C151 C157 1.535(14)
C152 H152 0.9500
C153 C155 1.495(16)
C153 C156 1.519(16)
C153 C454 1.522(17)
C153 C456 1.528(18)
C153 C455 1.591(17)
C153 C154 1.634(16)
C154 H15D 0.9800
C154 H15E 0.9800
C154 H15F 0.9800
C155 H15G 0.9800
C155 H15H 0.9800
C155 H15I 0.9800
C156 H15J 0.9800
C156 H15K 0.9800
C156 H15L 0.9800
C454 H45A 0.9800
C454 H45B 0.9800
C454 H45C 0.9800
C455 H45D 0.9800
C455 H45E 0.9800
C455 H45F 0.9800
C456 H45G 0.9800
C456 H45H 0.9800
C456 H45I 0.9800
C157 C159 1.433(18)
C157 C160 1.515(15)
C157 C158 1.568(18)
C158 H15M 0.9800
C158 H15N 0.9800
C158 H15O 0.9800
C159 H15P 0.9800
C159 H15Q 0.9800
C159 H15R 0.9800
C160 H16D 0.9800
C160 H16E 0.9800
C160 H16F 0.9800
C161 C162 1.207(11)
C162 C163 1.446(12)
C163 C164 1.364(13)
C163 C168 1.368(13)
C164 C165 1.363(14)
C164 H164 0.9500
C165 C166 1.394(16)
C165 C169 1.557(17)
C166 C167 1.389(16)
C166 H166 0.9500
C167 C168 1.388(13)
C167 C173 1.540(15)
C168 H168 0.9500
C169 C171 1.47(2)
C169 C170 1.538(19)
C169 C172 1.549(19)
C170 H17A 0.9800
C170 H17B 0.9800
C170 H17C 0.9800
C171 H17D 0.9800
C171 H17E 0.9800
C171 H17F 0.9800
C172 H17G 0.9800
C172 H17H 0.9800
C172 H17I 0.9800
C173 C174 1.497(17)
C173 C176 1.498(18)
C173 C175 1.578(16)
C174 H17J 0.9800
C174 H17K 0.9800
C174 H17L 0.9800
C175 H17M 0.9800
C175 H17N 0.9800
C175 H17O 0.9800
C176 H17P 0.9800
C176 H17Q 0.9800
C176 H17R 0.9800
C177 C178 1.214(11)
C178 C179 1.432(11)
C179 C184 1.383(12)
C179 C180 1.408(12)
C180 C181 1.378(12)
C180 H180 0.9500
C181 C182 1.370(14)
C181 C185 1.521(15)
C182 C183 1.419(14)
C182 H182 0.9500
C183 C184 1.384(12)
C183 C189 1.525(14)
C184 H184 0.9500
C185 C188 1.479(15)
C185 C186 1.479(18)
C185 C187 1.539(17)
C186 H18A 0.9800
C186 H18B 0.9800
C186 H18C 0.9800
C187 H18D 0.9800
C187 H18E 0.9800
C187 H18F 0.9800
C188 H18G 0.9800
C188 H18H 0.9800
C188 H18I 0.9800
C189 C491 1.36(3)
C189 C190 1.41(2)
C189 C492 1.47(3)
C189 C191 1.54(2)
C189 C192 1.68(3)
C189 C490 1.71(3)
C190 H19A 0.9800
C190 H19B 0.9800
C190 H19C 0.9800
C191 H19D 0.9800
C191 H19E 0.9800
C191 H19F 0.9800
C192 H19G 0.9800
C192 H19H 0.9800
C192 H19I 0.9800
C490 H49A 0.9800
C490 H49B 0.9800
C490 H49C 0.9800
C491 H49D 0.9800
C491 H49E 0.9800
C491 H49F 0.9800
C492 H49G 0.9800
C492 H49H 0.9800
C492 H49I 0.9800
C193 C194 1.218(11)
C194 C195 1.459(11)
C195 C196 1.376(12)
C195 C200 1.381(12)
C196 C197 1.366(12)
C196 H196 0.9500
C197 C198 1.388(13)
C197 C201 1.532(14)
C198 C199 1.378(14)
C198 H198 0.9500
C199 C200 1.385(12)
C199 C205 1.536(14)
C200 H200 0.9500
C201 C202 1.495(16)
C201 C204 1.519(17)
C201 C203 1.548(15)
C202 H20A 0.9800
C202 H20B 0.9800
C202 H20C 0.9800
C203 H20D 0.9800
C203 H20E 0.9800
C203 H20F 0.9800
C204 H20G 0.9800
C204 H20H 0.9800
C204 H20I 0.9800
C205 C207 1.474(17)
C205 C208 1.498(17)
C205 C206 1.566(17)
C206 H20J 0.9800
C206 H20K 0.9800
C206 H20L 0.9800
C207 H20M 0.9800
C207 H20N 0.9800
C207 H20O 0.9800
C208 H20P 0.9800
C208 H20Q 0.9800
C208 H20R 0.9800
C209 C210 1.223(11)
C210 C211 1.420(11)
C211 C212 1.395(12)
C211 C216 1.406(12)
C212 C213 1.388(12)
C212 H212 0.9500
C213 C214 1.407(13)
C213 C217 1.518(13)
C214 C215 1.386(13)
C214 H214 0.9500
C215 C216 1.395(12)
C215 C221 1.535(14)
C216 H216 0.9500
C217 C219 1.526(14)
C217 C519 1.527(17)
C217 C220 1.528(14)
C217 C520 1.544(17)
C217 C218 1.550(14)
C217 C518 1.553(17)
C218 H21A 0.9800
C218 H21B 0.9800
C218 H21C 0.9800
C219 H21D 0.9800
C219 H21E 0.9800
C219 H21F 0.9800
C220 H22A 0.9800
C220 H22B 0.9800
C220 H22C 0.9800
C518 H51A 0.9800
C518 H51B 0.9800
C518 H51C 0.9800
C519 H51D 0.9800
C519 H51E 0.9800
C519 H51F 0.9800
C520 H52A 0.9800
C520 H52B 0.9800
C520 H52C 0.9800
C221 C223 1.494(15)
C221 C222 1.532(16)
C221 C224 1.572(16)
C222 H22D 0.9800
C222 H22E 0.9800
C222 H22F 0.9800
C223 H22G 0.9800
C223 H22H 0.9800
C223 H22I 0.9800
C224 H22J 0.9800
C224 H22K 0.9800
C224 H22L 0.9800
C225 C226 1.226(11)
C226 C232 1.453(11)
C227 C232 1.393(12)
C227 C228 1.402(12)
C227 H227 0.9500
C228 C229 1.369(12)
C228 C233 1.538(13)
C229 C230 1.392(12)
C229 H229 0.9500
C230 C231 1.381(11)
C230 C237 1.512(12)
C231 C232 1.376(11)
C231 H231 0.9500
C233 C235 1.491(15)
C233 C536 1.505(15)
C233 C535 1.523(15)
C233 C234 1.525(15)
C233 C534 1.559(15)
C233 C236 1.581(15)
C234 H23A 0.9800
C234 H23B 0.9800
C234 H23C 0.9800
C235 H23D 0.9800
C235 H23E 0.9800
C235 H23F 0.9800
C236 H23G 0.9800
C236 H23H 0.9800
C236 H23I 0.9800
C534 H53A 0.9800
C534 H53B 0.9800
C534 H53C 0.9800
C535 H53D 0.9800
C535 H53E 0.9800
C535 H53F 0.9800
C536 H53G 0.9800
C536 H53H 0.9800
C536 H53I 0.9800
C237 C240 1.525(12)
C237 C238 1.536(12)
C237 C239 1.563(12)
C238 H23J 0.9800
C238 H23K 0.9800
C238 H23L 0.9800
C239 H23M 0.9800
C239 H23N 0.9800
C239 H23O 0.9800
C240 H24A 0.9800
C240 H24B 0.9800
C240 H24C 0.9800
C241 C242 1.208(11)
C242 C243 1.446(12)
C243 C248 1.366(13)
C243 C244 1.370(13)
C244 C245 1.392(13)
C244 H244 0.9500
C245 C246 1.381(14)
C245 C249 1.539(15)
C246 C247 1.400(15)
C246 H246 0.9500
C247 C248 1.373(13)
C247 C253 1.561(15)
C248 H248 0.9500
C249 C250 1.481(17)
C249 C252 1.498(14)
C249 C251 1.515(16)
C250 H25A 0.9800
C250 H25B 0.9800
C250 H25C 0.9800
C251 H25D 0.9800
C251 H25E 0.9800
C251 H25F 0.9800
C252 H25G 0.9800
C252 H25H 0.9800
C252 H25I 0.9800
C253 C555 1.40(3)
C253 C256 1.45(3)
C253 C254 1.46(3)
C253 C554 1.53(3)
C253 C255 1.62(3)
C253 C556 1.63(4)
C254 H25J 0.9800
C254 H25K 0.9800
C254 H25L 0.9800
C255 H25M 0.9800
C255 H25N 0.9800
C255 H25O 0.9800
C256 H25P 0.9800
C256 H25Q 0.9800
C256 H25R 0.9800
C554 H55A 0.9800
C554 H55B 0.9800
C554 H55C 0.9800
C555 H55D 0.9800
C555 H55E 0.9800
C555 H55F 0.9800
C556 H55G 0.9800
C556 H55H 0.9800
C556 H55I 0.9800
C257 C258 1.224(11)
C258 C259 1.440(12)
C259 C264 1.392(12)
C259 C260 1.408(12)
C260 C261 1.387(13)
C260 H260 0.9500
C261 C262 1.396(13)
C261 C265 1.534(14)
C262 C263 1.375(12)
C262 H262 0.9500
C263 C264 1.396(12)
C263 C269 1.520(12)
C264 H264 0.9500
C265 C267 1.441(18)
C265 C268 1.477(17)
C265 C266 1.526(19)
C266 H26D 0.9800
C266 H26E 0.9800
C266 H26F 0.9800
C267 H26G 0.9800
C267 H26H 0.9800
C267 H26I 0.9800
C268 H26J 0.9800
C268 H26K 0.9800
C268 H26L 0.9800
C269 C270 1.518(14)
C269 C272 1.521(13)
C269 C271 1.533(13)
C270 H27D 0.9800
C270 H27E 0.9800
C270 H27F 0.9800
C271 H27G 0.9800
C271 H27H 0.9800
C271 H27I 0.9800
C272 H27J 0.9800
C272 H27K 0.9800
C272 H27L 0.9800
C273 C274 1.219(10)
C274 C275 1.446(11)
C275 C280 1.379(11)
C275 C276 1.398(11)
C276 C277 1.383(11)
C276 H276 0.9500
C277 C278 1.385(12)
C277 C281 1.540(12)
C278 C279 1.387(12)
C278 H278 0.9500
C279 C280 1.375(11)
C279 C285 1.522(12)
C280 H280 0.9500
C281 C283 1.532(14)
C281 C284 1.555(13)
C281 C282 1.556(13)
C282 H28D 0.9800
C282 H28E 0.9800
C282 H28F 0.9800
C283 H28G 0.9800
C283 H28H 0.9800
C283 H28I 0.9800
C284 H28J 0.9800
C284 H28K 0.9800
C284 H28L 0.9800
C285 C287 1.501(13)
C285 C286 1.522(14)
C285 C288 1.562(14)
C286 H28M 0.9800
C286 H28N 0.9800
C286 H28O 0.9800
C287 H28P 0.9800
C287 H28Q 0.9800
C287 H28R 0.9800
C288 H28S 0.9800
C288 H28T 0.9800
C288 H28U 0.9800
C289 C290 1.224(10)
C290 C291 1.438(10)
C291 C292 1.386(11)
C291 C296 1.404(11)
C292 C293 1.413(11)
C292 H292 0.9500
C293 C294 1.388(12)
C293 C297 1.509(12)
C294 C295 1.371(12)
C294 H294 0.9500
C295 C296 1.406(11)
C295 C301 1.505(12)
C296 H296 0.9500
C297 C299 1.526(14)
C297 C300 1.544(13)
C297 C298 1.547(13)
C298 H29A 0.9800
C298 H29B 0.9800
C298 H29C 0.9800
C299 H29D 0.9800
C299 H29E 0.9800
C299 H29F 0.9800
C300 H30D 0.9800
C300 H30E 0.9800
C300 H30F 0.9800
C301 C303 1.505(12)
C301 C304 1.508(11)
C301 C302 1.554(13)
C302 H30G 0.9800
C302 H30H 0.9800
C302 H30I 0.9800
C303 H30J 0.9800
C303 H30K 0.9800
C303 H30L 0.9800
C304 H30M 0.9800
C304 H30N 0.9800
C304 H30O 0.9800
C305 C306 1.200(13)
C306 C307 1.434(14)
C307 C308 1.391(14)
C307 C312 1.391(16)
C308 C309 1.381(14)
C308 H308 0.9500
C309 C310 1.395(17)
C309 C313 1.538(17)
C310 C311 1.357(18)
C310 H310 0.9500
C311 C312 1.419(18)
C311 C317 1.58(2)
C312 H312 0.9500
C313 C616 1.517(17)
C313 C314 1.519(16)
C313 C615 1.531(17)
C313 C315 1.544(16)
C313 C614 1.545(16)
C313 C316 1.552(16)
C314 H31D 0.9800
C314 H31E 0.9800
C314 H31F 0.9800
C315 H31G 0.9800
C315 H31H 0.9800
C315 H31I 0.9800
C316 H31J 0.9800
C316 H31K 0.9800
C316 H31L 0.9800
C614 H61A 0.9800
C614 H61B 0.9800
C614 H61C 0.9800
C615 H61D 0.9800
C615 H61E 0.9800
C615 H61F 0.9800
C616 H61G 0.9800
C616 H61H 0.9800
C616 H61I 0.9800
C317 C320 1.515(15)
C317 C319 1.527(16)
C317 C318 1.546(16)
C318 H31M 0.9800
C318 H31N 0.9800
C318 H31O 0.9800
C319 H31P 0.9800
C319 H31Q 0.9800
C319 H31R 0.9800
C320 H32D 0.9800
C320 H32E 0.9800
C320 H32F 0.9800
O1H1 H1H1 0.8401
O1H2 H1H2 0.8399
O1H3 H1H3 0.8402

loop_
_geom_torsion_atom_site_label_1
_geom_torsion_atom_site_label_2
_geom_torsion_atom_site_label_3
_geom_torsion_atom_site_label_4
_geom_torsion
C8 C3 C4 C5 -0.2(17)
C2 C3 C4 C5 177.0(10)
C3 C4 C5 C6 0.7(18)
C3 C4 C5 C9 -179.0(12)
C4 C5 C6 C7 -1(2)
C9 C5 C6 C7 178.9(13)
C5 C6 C7 C8 0(2)
C5 C6 C7 C13 -179.5(14)
C4 C3 C8 C7 -0.2(17)
C2 C3 C8 C7 -177.5(10)
C6 C7 C8 C3 0.1(18)
C13 C7 C8 C3 -180.0(12)
C4 C5 C9 C10 -18(2)
C6 C5 C9 C10 162.0(15)
C4 C5 C9 C11 -146.3(14)
C6 C5 C9 C11 34(2)
C4 C5 C9 C12 99.7(16)
C6 C5 C9 C12 -80.0(17)
C6 C7 C13 C15 63.8(19)
C8 C7 C13 C15 -116.1(16)
C6 C7 C13 C16 -175.9(14)
C8 C7 C13 C16 4(2)
C6 C7 C13 C14 -55(2)
C8 C7 C13 C14 125.4(16)
Ag1 C17 C18 Ag3 -105.3(7)
Ag4 C17 C18 Ag3 83.1(13)
Ag3 C18 C19 C20 -162.6(6)
Ag3 C18 C19 C24 20.5(10)
C24 C19 C20 C21 -0.6(13)
C18 C19 C20 C21 -177.5(8)
C19 C20 C21 C22 0.6(13)
C19 C20 C21 C25 178.2(8)
C20 C21 C22 C23 0.2(13)
C25 C21 C22 C23 -177.4(9)
C21 C22 C23 C24 -1.0(14)
C21 C22 C23 C29 -179.4(9)
C22 C23 C24 C19 1.0(13)
C29 C23 C24 C19 179.5(8)
C20 C19 C24 C23 -0.2(13)
C18 C19 C24 C23 176.6(8)
C20 C21 C25 C27 39.5(14)
C22 C21 C25 C27 -143.0(10)
C20 C21 C25 C28 161.0(9)
C22 C21 C25 C28 -21.5(13)
C20 C21 C25 C26 -80.9(11)
C22 C21 C25 C26 96.5(12)
C22 C23 C29 C31 114.9(10)
C24 C23 C29 C31 -63.5(12)
C22 C23 C29 C30 -7.5(14)
C24 C23 C29 C30 174.1(9)
C22 C23 C29 C32 -125.4(10)
C24 C23 C29 C32 56.3(11)
Ag4 C34 C35 C36 29.9(11)
Ag4 C34 C35 C40 -146.5(7)
C40 C35 C36 C37 -3.5(14)
C34 C35 C36 C37 -179.9(9)
C35 C36 C37 C38 2.2(14)
C35 C36 C37 C41 179.5(9)
C36 C37 C38 C39 0.6(15)
C41 C37 C38 C39 -176.8(10)
C37 C38 C39 C40 -1.9(16)
C37 C38 C39 C45 176.8(11)
C38 C39 C40 C35 0.5(16)
C45 C39 C40 C35 -178.1(11)
C36 C35 C40 C39 2.1(15)
C34 C35 C40 C39 178.5(9)
C38 C37 C41 C43 -56.1(16)
C36 C37 C41 C43 126.6(13)
C38 C37 C41 C44 173.6(11)
C36 C37 C41 C44 -3.6(16)
C38 C37 C41 C42 60.1(15)
C36 C37 C41 C42 -117.1(13)
C40 C39 C45 C46 -127.6(14)
C38 C39 C45 C46 53.8(18)
C40 C39 C45 C48 10(2)
C38 C39 C45 C48 -168.9(14)
C40 C39 C45 C47 118.5(13)
C38 C39 C45 C47 -60.1(15)
Ag5 C49 C50 Ag6 -145.8(15)
Ag3 C49 C50 Ag6 109.4(4)
Ag6 C50 C51 C56 -165.5(6)
Ag6 C50 C51 C52 15.2(10)
C56 C51 C52 C53 -0.3(13)
C50 C51 C52 C53 179.0(8)
C51 C52 C53 C54 -0.6(13)
C51 C52 C53 C57 177.5(9)
C52 C53 C54 C55 0.4(14)
C57 C53 C54 C55 -177.7(9)
C53 C54 C55 C56 0.6(13)
C53 C54 C55 C61 179.5(8)
C52 C51 C56 C55 1.4(12)
C50 C51 C56 C55 -177.9(7)
C54 C55 C56 C51 -1.5(12)
C61 C55 C56 C51 179.7(8)
C54 C53 C57 C60 -129.8(11)
C52 C53 C57 C60 52.2(14)
C54 C53 C57 C58 1.7(15)
C52 C53 C57 C58 -176.4(10)
C54 C53 C57 C59 117.1(11)
C52 C53 C57 C59 -60.9(12)
C56 C55 C61 C62 -121.3(9)
C54 C55 C61 C62 60.0(10)
C56 C55 C61 C63 117.2(9)
C54 C55 C61 C63 -61.5(10)
C56 C55 C61 C64 -1.5(12)
C54 C55 C61 C64 179.8(8)
C72 C67 C68 C69 2.0(17)
C66 C67 C68 C69 -179.9(11)
C67 C68 C69 C70 -3(2)
C67 C68 C69 C73 -179.0(12)
C68 C69 C70 C71 3(2)
C73 C69 C70 C71 179.4(13)
C69 C70 C71 C72 -3.2(18)
C69 C70 C71 C77 -178.8(12)
C70 C71 C72 C67 2.4(15)
C77 C71 C72 C67 177.9(9)
C68 C67 C72 C71 -1.9(15)
C66 C67 C72 C71 -179.9(9)
C70 C69 C73 C76 124.7(17)
C68 C69 C73 C76 -59(2)
C70 C69 C73 C75 -7(2)
C68 C69 C73 C75 168.8(14)
C70 C69 C73 C74 -122.0(16)
C68 C69 C73 C74 54.1(18)
C72 C71 C77 C80 13.0(13)
C70 C71 C77 C80 -171.6(10)
C72 C71 C77 C78 -109.2(10)
C70 C71 C77 C78 66.2(12)
C72 C71 C77 C79 132.8(10)
C70 C71 C77 C79 -51.8(13)
C88 C83 C84 C85 -1.8(12)
C82 C83 C84 C85 174.2(7)
C83 C84 C85 C86 0.9(12)
C83 C84 C85 C89 -177.7(7)
C84 C85 C86 C87 -0.2(13)
C89 C85 C86 C87 178.4(8)
C85 C86 C87 C88 0.4(12)
C85 C86 C87 C93 178.6(8)
C84 C83 C88 C87 2.0(12)
C82 C83 C88 C87 -174.0(7)
C86 C87 C88 C83 -1.3(11)
C93 C87 C88 C83 -179.5(7)
C86 C85 C89 C90 -106.2(10)
C84 C85 C89 C90 72.3(11)
C86 C85 C89 C91 19.5(13)
C84 C85 C89 C91 -161.9(9)
C86 C85 C89 C92 135.4(9)
C84 C85 C89 C92 -46.1(11)
C88 C87 C93 C96 -18.5(12)
C86 C87 C93 C96 163.4(9)
C88 C87 C93 C95 101.7(9)
C86 C87 C93 C95 -76.4(10)
C88 C87 C93 C94 -138.5(8)
C86 C87 C93 C94 43.4(11)
C104 C99 C100 C101 0.4(14)
C98 C99 C100 C101 -179.1(8)
C99 C100 C101 C102 -2.9(14)
C99 C100 C101 C105 -178.6(9)
C100 C101 C102 C103 3.7(15)
C105 C101 C102 C103 179.4(10)
C101 C102 C103 C104 -1.9(14)
C101 C102 C103 C109 179.8(9)
C102 C103 C104 C99 -0.7(12)
C109 C103 C104 C99 177.5(8)
C100 C99 C104 C103 1.4(13)
C98 C99 C104 C103 -179.0(7)
C100 C101 C105 C407 127(2)
C102 C101 C105 C407 -49(2)
C100 C101 C105 C106 -41.8(19)
C102 C101 C105 C106 142.7(15)
C100 C101 C105 C406 -10(2)
C102 C101 C105 C406 174.1(19)
C100 C101 C105 C108 -175.9(14)
C102 C101 C105 C108 8.5(18)
C100 C101 C105 C408 -118.1(16)
C102 C101 C105 C408 66.3(17)
C100 C101 C105 C107 71.3(14)
C102 C101 C105 C107 -104.2(13)
C104 C103 C109 C112 0.1(12)
C102 C103 C109 C112 178.3(8)
C104 C103 C109 C110 -121.8(10)
C102 C103 C109 C110 56.4(11)
C104 C103 C109 C111 118.6(9)
C102 C103 C109 C111 -63.2(11)
Ag17 C113 C114 Ag16 118.3(16)
Ag6 C113 C114 Ag16 -79.3(6)
Ag16 C114 C115 C120 -152.6(7)
Ag16 C114 C115 C116 28.4(11)
C120 C115 C116 C117 -1.5(15)
C114 C115 C116 C117 177.5(9)
C115 C116 C117 C118 1.3(16)
C115 C116 C117 C121 179.3(10)
C116 C117 C118 C119 -0.7(18)
C121 C117 C118 C119 -178.6(12)
C117 C118 C119 C120 0.3(17)
C117 C118 C119 C125 -178.8(11)
C116 C115 C120 C119 1.1(14)
C114 C115 C120 C119 -177.9(8)
C118 C119 C120 C115 -0.5(15)
C125 C119 C120 C115 178.5(9)
C118 C117 C121 C122 -124.7(13)
C116 C117 C121 C122 57.4(16)
C118 C117 C121 C123 2(2)
C116 C117 C121 C123 -175.6(12)
C118 C117 C121 C124 117.6(13)
C116 C117 C121 C124 -60.3(15)
C118 C119 C125 C126 59.4(15)
C120 C119 C125 C126 -119.7(12)
C118 C119 C125 C128 -177.9(11)
C120 C119 C125 C128 3.0(15)
C118 C119 C125 C127 -58.4(13)
C120 C119 C125 C127 122.5(11)
C136 C131 C132 C133 0.9(15)
C130 C131 C132 C133 179.0(9)
C131 C132 C133 C134 -0.8(15)
C131 C132 C133 C137 -179.2(10)
C132 C133 C134 C135 1.5(16)
C137 C133 C134 C135 179.8(10)
C133 C134 C135 C136 -2.1(16)
C133 C134 C135 C141 -178.9(10)
C132 C131 C136 C135 -1.6(15)
C130 C131 C136 C135 -179.6(9)
C134 C135 C136 C131 2.1(15)
C141 C135 C136 C131 179.0(10)
C132 C133 C137 C440 59(3)
C134 C133 C137 C440 -119(2)
C132 C133 C137 C139 -119.1(16)
C134 C133 C137 C139 62.6(18)
C132 C133 C137 C438 -66(2)
C134 C133 C137 C438 116(2)
C132 C133 C137 C140 113.9(15)
C134 C133 C137 C140 -64.4(17)
C132 C133 C137 C138 -3.3(17)
C134 C133 C137 C138 178.4(13)
C132 C133 C137 C439 -177.1(18)
C134 C133 C137 C439 5(2)
C136 C135 C141 C143 -57.6(15)
C134 C135 C141 C143 119.1(13)
C136 C135 C141 C144 176.4(12)
C134 C135 C141 C144 -6.9(17)
C136 C135 C141 C142 59.7(15)
C134 C135 C141 C142 -123.6(13)
C152 C147 C148 C149 -5.5(17)
C146 C147 C148 C149 -177.6(11)
C147 C148 C149 C150 2(2)
C147 C148 C149 C153 176.6(12)
C148 C149 C150 C151 1(2)
C153 C149 C150 C151 -174.1(13)
C149 C150 C151 C152 0(2)
C149 C150 C151 C157 178.8(13)
C150 C151 C152 C147 -4.1(16)
C157 C151 C152 C147 177.7(10)
C148 C147 C152 C151 6.6(15)
C146 C147 C152 C151 179.0(9)
C150 C149 C153 C155 -72(2)
C148 C149 C153 C155 113.0(18)
C150 C149 C153 C156 163.9(17)
C148 C149 C153 C156 -11(2)
C150 C149 C153 C454 -6(2)
C148 C149 C153 C454 179.7(18)
C150 C149 C153 C456 137(2)
C148 C149 C153 C456 -38(2)
C150 C149 C153 C455 -113.1(17)
C148 C149 C153 C455 72.4(17)
C150 C149 C153 C154 45(2)
C148 C149 C153 C154 -129.3(16)
C150 C151 C157 C159 -50.4(17)
C152 C151 C157 C159 127.8(13)
C150 C151 C157 C160 -176.7(11)
C152 C151 C157 C160 1.5(17)
C150 C151 C157 C158 70.4(15)
C152 C151 C157 C158 -111.4(12)
C168 C163 C164 C165 1.2(16)
C162 C163 C164 C165 -179.0(10)
C163 C164 C165 C166 0.4(17)
C163 C164 C165 C169 176.4(11)
C164 C165 C166 C167 -0.8(18)
C169 C165 C166 C167 -176.9(12)
C165 C166 C167 C168 -0.4(17)
C165 C166 C167 C173 -179.8(11)
C164 C163 C168 C167 -2.5(15)
C162 C163 C168 C167 177.7(9)
C166 C167 C168 C163 2.0(15)
C173 C167 C168 C163 -178.5(10)
C164 C165 C169 C171 123.0(15)
C166 C165 C169 C171 -61.2(18)
C164 C165 C169 C170 -115.0(14)
C166 C165 C169 C170 60.8(17)
C164 C165 C169 C172 4.9(19)
C166 C165 C169 C172 -179.2(12)
C168 C167 C173 C174 -126.4(12)
C166 C167 C173 C174 53.1(14)
C168 C167 C173 C176 -1.4(16)
C166 C167 C173 C176 178.1(11)
C168 C167 C173 C175 116.9(12)
C166 C167 C173 C175 -63.6(15)
C184 C179 C180 C181 1.3(13)
C178 C179 C180 C181 -178.5(8)
C179 C180 C181 C182 -1.1(13)
C179 C180 C181 C185 178.7(9)
C180 C181 C182 C183 0.1(14)
C185 C181 C182 C183 -179.8(9)
C181 C182 C183 C184 0.8(14)
C181 C182 C183 C189 -178.3(9)
C180 C179 C184 C183 -0.4(13)
C178 C179 C184 C183 179.4(8)
C182 C183 C184 C179 -0.6(13)
C189 C183 C184 C179 178.5(8)
C182 C181 C185 C188 -37.8(15)
C180 C181 C185 C188 142.4(11)
C182 C181 C185 C186 -165.2(11)
C180 C181 C185 C186 14.9(15)
C182 C181 C185 C187 80.1(12)
C180 C181 C185 C187 -99.7(12)
C184 C183 C189 C491 -71.4(18)
C182 C183 C189 C491 107.7(18)
C184 C183 C189 C190 116.2(18)
C182 C183 C189 C190 -64.8(19)
C184 C183 C189 C492 62.2(18)
C182 C183 C189 C492 -118.7(17)
C184 C183 C189 C191 -112.3(15)
C182 C183 C189 C191 66.8(16)
C184 C183 C189 C192 -4.2(15)
C182 C183 C189 C192 174.8(12)
C184 C183 C189 C490 170.6(14)
C182 C183 C189 C490 -10.3(17)
C200 C195 C196 C197 1.3(13)
C194 C195 C196 C197 -179.3(8)
C195 C196 C197 C198 -1.2(13)
C195 C196 C197 C201 -179.7(8)
C196 C197 C198 C199 0.5(14)
C201 C197 C198 C199 179.0(9)
C197 C198 C199 C200 0.2(15)
C197 C198 C199 C205 176.6(10)
C196 C195 C200 C199 -0.5(14)
C194 C195 C200 C199 -179.9(8)
C198 C199 C200 C195 -0.2(14)
C205 C199 C200 C195 -176.6(9)
C196 C197 C201 C202 2.1(15)
C198 C197 C201 C202 -176.4(10)
C196 C197 C201 C204 122.2(11)
C198 C197 C201 C204 -56.2(13)
C196 C197 C201 C203 -119.4(11)
C198 C197 C201 C203 62.2(13)
C198 C199 C205 C207 -70.5(14)
C200 C199 C205 C207 105.7(13)
C198 C199 C205 C208 166.6(10)
C200 C199 C205 C208 -17.1(16)
C198 C199 C205 C206 49.8(14)
C200 C199 C205 C206 -134.0(11)
Ag21 C209 C210 Ag12 102.2(12)
Ag10 C209 C210 Ag12 -100.3(6)
Ag12 C210 C211 C212 -161.9(6)
Ag12 C210 C211 C216 18.9(10)
C216 C211 C212 C213 -1.0(13)
C210 C211 C212 C213 179.9(8)
C211 C212 C213 C214 -0.6(13)
C211 C212 C213 C217 179.5(8)
C212 C213 C214 C215 1.2(14)
C217 C213 C214 C215 -178.9(9)
C213 C214 C215 C216 -0.2(14)
C213 C214 C215 C221 -177.3(9)
C214 C215 C216 C211 -1.5(13)
C221 C215 C216 C211 175.8(8)
C212 C211 C216 C215 2.0(12)
C210 C211 C216 C215 -178.8(8)
C212 C213 C217 C219 -75.6(14)
C214 C213 C217 C219 104.5(14)
C212 C213 C217 C519 -123(2)
C214 C213 C217 C519 57(2)
C212 C213 C217 C220 161.7(13)
C214 C213 C217 C220 -18.2(17)
C212 C213 C217 C520 116(2)
C214 C213 C217 C520 -64(2)
C212 C213 C217 C218 41.8(15)
C214 C213 C217 C218 -138.1(13)
C212 C213 C217 C518 -2(2)
C214 C213 C217 C518 178(2)
C214 C215 C221 C223 -5.7(15)
C216 C215 C221 C223 177.3(10)
C214 C215 C221 C222 117.1(11)
C216 C215 C221 C222 -59.9(12)
C214 C215 C221 C224 -126.5(11)
C216 C215 C221 C224 56.4(12)
Ag2 C225 C226 Ag16 136(2)
C232 C227 C228 C229 0.7(13)
C232 C227 C228 C233 177.1(8)
C227 C228 C229 C230 -0.2(14)
C233 C228 C229 C230 -176.5(9)
C228 C229 C230 C231 1.0(13)
C228 C229 C230 C237 -178.9(8)
C229 C230 C231 C232 -2.4(11)
C237 C230 C231 C232 177.5(8)
C230 C231 C232 C227 3.0(12)
C230 C231 C232 C226 179.7(7)
C228 C227 C232 C231 -2.1(13)
C228 C227 C232 C226 -179.0(8)
Ag16 C226 C232 C231 83.8(8)
Ag16 C226 C232 C227 -99.3(8)
C229 C228 C233 C235 -58.2(16)
C227 C228 C233 C235 125.6(15)
C229 C228 C233 C536 112.3(15)
C227 C228 C233 C536 -63.9(16)
C229 C228 C233 C535 -14.8(17)
C227 C228 C233 C535 169.1(14)
C229 C228 C233 C234 173.6(14)
C227 C228 C233 C234 -2.6(16)
C229 C228 C233 C534 -130.6(13)
C227 C228 C233 C534 53.2(14)
C229 C228 C233 C236 57.6(15)
C227 C228 C233 C236 -118.6(13)
C231 C230 C237 C240 1.7(12)
C229 C230 C237 C240 -178.4(8)
C231 C230 C237 C238 121.6(9)
C229 C230 C237 C238 -58.5(11)
C231 C230 C237 C239 -118.0(9)
C229 C230 C237 C239 61.9(10)
C248 C243 C244 C245 3.1(14)
C242 C243 C244 C245 179.8(9)
C243 C244 C245 C246 -0.2(14)
C243 C244 C245 C249 177.2(9)
C244 C245 C246 C247 -2.8(16)
C249 C245 C246 C247 179.7(10)
C245 C246 C247 C248 2.8(17)
C245 C246 C247 C253 -177.0(11)
C244 C243 C248 C247 -3.1(15)
C242 C243 C248 C247 -179.9(9)
C246 C247 C248 C243 0.3(16)
C253 C247 C248 C243 -179.9(10)
C246 C245 C249 C250 -159.4(11)
C244 C245 C249 C250 23.3(15)
C246 C245 C249 C252 -36.9(15)
C244 C245 C249 C252 145.8(11)
C246 C245 C249 C251 82.6(13)
C244 C245 C249 C251 -94.7(13)
C248 C247 C253 C555 62(3)
C246 C247 C253 C555 -118(2)
C248 C247 C253 C256 2(2)
C246 C247 C253 C256 -178.5(19)
C248 C247 C253 C254 -127.8(18)
C246 C247 C253 C254 52(2)
C248 C247 C253 C554 -169(2)
C246 C247 C253 C554 11(2)
C248 C247 C253 C255 110.5(15)
C246 C247 C253 C255 -69.7(16)
C248 C247 C253 C556 -53(2)
C246 C247 C253 C556 126.3(19)
Ag18 C257 C258 Ag14 112.2(13)
Ag19 C257 C258 Ag14 -96.2(6)
Ag14 C258 C259 C264 12.2(11)
Ag14 C258 C259 C260 -167.2(7)
C264 C259 C260 C261 0.6(15)
C258 C259 C260 C261 180.0(9)
C259 C260 C261 C262 0.4(16)
C259 C260 C261 C265 178.4(10)
C260 C261 C262 C263 -2.5(17)
C265 C261 C262 C263 179.6(11)
C261 C262 C263 C264 3.2(16)
C261 C262 C263 C269 -176.8(10)
C260 C259 C264 C263 0.2(14)
C258 C259 C264 C263 -179.2(8)
C262 C263 C264 C259 -2.0(14)
C269 C263 C264 C259 178.0(8)
C260 C261 C265 C267 57.7(16)
C262 C261 C265 C267 -124.5(13)
C260 C261 C265 C268 -175.6(12)
C262 C261 C265 C268 2.3(18)
C260 C261 C265 C266 -58.0(16)
C262 C261 C265 C266 119.9(13)
C262 C263 C269 C270 -122.1(10)
C264 C263 C269 C270 57.9(11)
C262 C263 C269 C272 -2.1(14)
C264 C263 C269 C272 177.8(9)
C262 C263 C269 C271 117.1(11)
C264 C263 C269 C271 -62.9(11)
C280 C275 C276 C277 -3.5(12)
C274 C275 C276 C277 179.0(7)
C275 C276 C277 C278 3.4(12)
C275 C276 C277 C281 -179.4(8)
C276 C277 C278 C279 -1.7(13)
C281 C277 C278 C279 -179.0(8)
C277 C278 C279 C280 0.2(13)
C277 C278 C279 C285 -177.3(8)
C278 C279 C280 C275 -0.3(12)
C285 C279 C280 C275 177.1(8)
C276 C275 C280 C279 1.9(12)
C274 C275 C280 C279 179.5(7)
C276 C277 C281 C283 -115.8(9)
C278 C277 C281 C283 61.4(11)
C276 C277 C281 C284 123.1(9)
C278 C277 C281 C284 -59.7(11)
C276 C277 C281 C282 5.4(12)
C278 C277 C281 C282 -177.3(8)
C280 C279 C285 C287 -126.6(10)
C278 C279 C285 C287 50.7(12)
C280 C279 C285 C286 -2.3(13)
C278 C279 C285 C286 175.0(9)
C280 C279 C285 C288 115.6(9)
C278 C279 C285 C288 -67.1(11)
C296 C291 C292 C293 3.9(12)
C290 C291 C292 C293 -170.4(8)
C291 C292 C293 C294 -3.7(12)
C291 C292 C293 C297 -179.3(8)
C292 C293 C294 C295 2.1(13)
C297 C293 C294 C295 177.4(9)
C293 C294 C295 C296 -0.6(13)
C293 C294 C295 C301 178.4(8)
C292 C291 C296 C295 -2.3(12)
C290 C291 C296 C295 172.2(7)
C294 C295 C296 C291 0.6(12)
C301 C295 C296 C291 -178.4(7)
C294 C293 C297 C299 -94.9(11)
C292 C293 C297 C299 80.3(10)
C294 C293 C297 C300 27.2(13)
C292 C293 C297 C300 -157.6(8)
C294 C293 C297 C298 147.4(9)
C292 C293 C297 C298 -37.4(12)
C294 C295 C301 C303 -94.9(11)
C296 C295 C301 C303 84.1(11)
C294 C295 C301 C304 28.9(13)
C296 C295 C301 C304 -152.2(9)
C294 C295 C301 C302 145.9(10)
C296 C295 C301 C302 -35.2(12)
Ag17 C305 C306 Ag18 -162(3)
Ag18 C306 C307 C308 162.3(8)
Ag18 C306 C307 C312 -15.0(17)
C312 C307 C308 C309 -1.9(18)
C306 C307 C308 C309 -179.3(10)
C307 C308 C309 C310 1.4(17)
C307 C308 C309 C313 179.4(11)
C308 C309 C310 C311 -1(2)
C313 C309 C310 C311 -179.0(15)
C309 C310 C311 C312 1(3)
C309 C310 C311 C317 -179.6(15)
C308 C307 C312 C311 2(2)
C306 C307 C312 C311 179.3(13)
C310 C311 C312 C307 -2(3)
C317 C311 C312 C307 179.1(14)
C308 C309 C313 C616 63(2)
C310 C309 C313 C616 -119(2)
C308 C309 C313 C314 -119.0(17)
C310 C309 C313 C314 58.9(19)
C308 C309 C313 C615 -55(2)
C310 C309 C313 C615 123(2)
C308 C309 C313 C315 4(2)
C310 C309 C313 C315 -178.4(18)
C308 C309 C313 C614 -178.6(18)
C310 C309 C313 C614 -1(2)
C308 C309 C313 C316 123.2(18)
C310 C309 C313 C316 -59(2)
C310 C311 C317 C320 5(3)
C312 C311 C317 C320 -175.6(16)
C310 C311 C317 C319 -121(2)
C312 C311 C317 C319 59(2)
C310 C311 C317 C318 119(2)
C312 C311 C317 C318 -62(2)
